data_1550797
loop_
_publ_author_name
'Pan, Changwang'
'Shen, Wangqiang'
'Yang, Le'
'Bao, Lipiao'
'Wei, Zhan'
'Jin, Peng'
'Fang, Hongyun'
'Xie, Yun-Peng'
'Akasaka, Takeshi'
'Lu, Xing'

_publ_section_title
;
 Crystallographic Characterization of Y2C2n (2n = 82, 88-94): Direct Y-Y
 Bonding and Cage-Dependent Cluster Evolution
;
_journal_name_full 'Chemical Science'
_journal_paper_doi 10.1039/C9SC00941H
_journal_year 2019
_chemical_formula_sum 'C130 H44 N4 Ni S0 Y2'
_chemical_formula_weight 1898.22
_space_group_crystal_system monoclinic
_space_group_IT_number 12
_space_group_name_Hall '-C 2y'
_space_group_name_H-M_alt 'C 1 2/m 1'
_symmetry_space_group_name_Hall '-C 2y'
_symmetry_space_group_name_H-M 'C 1 2/m 1'
_atom_sites_solution_hydrogens geom
_audit_creation_method SHELXL-2016/6
_audit_update_record
;
2017-12-18 deposited with the CCDC.    2019-03-26 downloaded from the CCDC.
;
_cell_angle_alpha 90
_cell_angle_beta 91.9020(10)
_cell_angle_gamma 90
_cell_formula_units_Z 4
_cell_length_a 24.3282(7)
_cell_length_b 17.8364(6)
_cell_length_c 19.1972(6)
_cell_measurement_reflns_used 9983
_cell_measurement_temperature 100(2)
_cell_measurement_theta_max 24.686
_cell_measurement_theta_min 2.312
_cell_volume 8325.6(5)
_computing_structure_refinement 'SHELXL-2016/6 (Sheldrick, 2016)'
_diffrn_ambient_temperature 100(2)
_diffrn_measured_fraction_theta_full 0.953
_diffrn_measured_fraction_theta_max 0.948
_diffrn_measurement_device_type 'CCD MX300-HE'
_diffrn_measurement_method 'phi scans'
_diffrn_radiation_type synchrotron
_diffrn_radiation_wavelength 0.6525
_diffrn_reflns_av_R_equivalents 0.0760
_diffrn_reflns_av_unetI/netI 0.0482
_diffrn_reflns_Laue_measured_fraction_full 0.953
_diffrn_reflns_Laue_measured_fraction_max 0.948
_diffrn_reflns_limit_h_max 29
_diffrn_reflns_limit_h_min -29
_diffrn_reflns_limit_k_max 22
_diffrn_reflns_limit_k_min -22
_diffrn_reflns_limit_l_max 24
_diffrn_reflns_limit_l_min -24
_diffrn_reflns_number 64832
_diffrn_reflns_point_group_measured_fraction_full 0.953
_diffrn_reflns_point_group_measured_fraction_max 0.948
_diffrn_reflns_theta_full 23.048
_diffrn_reflns_theta_max 24.713
_diffrn_reflns_theta_min 0.974
_diffrn_source 'SSRF, Beamline B17B'
_exptl_absorpt_coefficient_mu 1.670
_exptl_absorpt_correction_T_max 0.6636
_exptl_absorpt_correction_T_min 0.5315
_exptl_absorpt_correction_type multi-scan
_exptl_absorpt_process_details SADABS
_exptl_crystal_colour black
_exptl_crystal_density_diffrn 1.514
_exptl_crystal_description block
_exptl_crystal_F_000 3832
_exptl_crystal_size_max 0.030
_exptl_crystal_size_mid 0.020
_exptl_crystal_size_min 0.020
_refine_diff_density_max 1.624
_refine_diff_density_min -1.901
_refine_diff_density_rms 0.135
_refine_ls_extinction_method none
_refine_ls_goodness_of_fit_ref 1.015
_refine_ls_hydrogen_treatment constr
_refine_ls_matrix_type full
_refine_ls_number_parameters 1119
_refine_ls_number_reflns 8998
_refine_ls_number_restraints 2394
_refine_ls_restrained_S_all 1.087
_refine_ls_R_factor_all 0.1436
_refine_ls_R_factor_gt 0.1308
_refine_ls_shift/su_max 0.000
_refine_ls_shift/su_mean 0.000
_refine_ls_structure_factor_coef Fsqd
_refine_ls_weighting_details 'w=1/[\s^2^(Fo^2^)+(0.2000P)^2^+70.0000P] where P=(Fo^2^+2Fc^2^)/3'
_refine_ls_weighting_scheme calc
_refine_ls_wR_factor_gt 0.3404
_refine_ls_wR_factor_ref 0.3515
_reflns_Friedel_coverage 0.000
_reflns_number_gt 7333
_reflns_number_total 8998
_reflns_threshold_expression 'I > 2\s(I)'
_cod_data_source_file c9sc00941h2.cif
_cod_data_source_block Y2C94-III_sqd
_cod_depositor_comments
;
The following automatic conversions were performed:

'_exptl_absorpt_correction_type' value 'Multi-scan' changed to
'multi-scan' according to
/home/data/users/saulius/crontab/automatic-downloads/rss-feeds/RSC/lib/dictionaries/cif_core.dic
dictionary named 'cif_core.dic' version 2.4.2 from 2011-04-26.

Automatic conversion script
Id: cif_fix_values 4973 2017-02-22 13:04:09Z antanas 
;
_cod_database_code 1550797
_shelx_shelxl_version_number 2016/6
_shelx_space_group_comment
;
The symmetry employed for this shelxl refinement is uniquely defined
by the following loop, which should always be used as a source of
symmetry information in preference to the above space-group names.
They are only intended as comments.
;
_shelx_estimated_absorpt_t_min 0.952
_shelx_estimated_absorpt_t_max 0.967
_platon_squeeze_void_probe_radius 1.20

loop_
_space_group_symop_operation_xyz
'x, y, z'
'-x, y, -z'
'x+1/2, y+1/2, z'
'-x+1/2, y+1/2, -z'
'-x, -y, -z'
'x, -y, z'
'-x+1/2, -y+1/2, -z'
'x+1/2, -y+1/2, z'

loop_
_atom_site_label
_atom_site_type_symbol
_atom_site_fract_x
_atom_site_fract_y
_atom_site_fract_z
_atom_site_U_iso_or_equiv
_atom_site_adp_type
_atom_site_occupancy
_atom_site_site_symmetry_order
_atom_site_calc_flag
_atom_site_refinement_flags_posn
_atom_site_refinement_flags_adp
_atom_site_refinement_flags_occupancy
_atom_site_disorder_assembly
_atom_site_disorder_group
C1 C 0.2359(11) 0.263(2) 0.2781(13) 0.136(8) Uani 0.5 1 d D U P . .
C2 C 0.1948(11) 0.2580(18) 0.2221(13) 0.133(8) Uani 0.5 1 d D U P B .
C3 C 0.2244(11) 0.250(2) 0.1572(11) 0.130(8) Uani 0.5 1 d D U P . .
C4 C 0.2822(10) 0.2558(18) 0.1750(10) 0.112(7) Uani 0.5 1 d D U P B .
C5 C 0.2902(9) 0.2634(12) 0.2486(10) 0.101(7) Uani 0.5 1 d D U P B .
C6 C 0.3321(10) 0.3043(12) 0.2751(12) 0.120(7) Uani 0.5 1 d D U P . .
C7 C 0.2178(16) 0.3022(16) 0.343(2) 0.155(9) Uani 0.5 1 d D U P B .
C8 C 0.1724(12) 0.3467(17) 0.3373(15) 0.139(8) Uani 0.5 1 d D U P . .
C9 C 0.1301(11) 0.3460(14) 0.2830(11) 0.136(8) Uani 0.5 1 d D U P B .
C10 C 0.1376(12) 0.3003(15) 0.2199(12) 0.114(6) Uani 0.5 1 d D U P . .
C11 C 0.1219(9) 0.3142(12) 0.1656(9) 0.107(6) Uani 0.5 1 d D U P B .
C12 C 0.1486(8) 0.3070(11) 0.0970(9) 0.096(6) Uani 0.5 1 d D U P . .
C13 C 0.2063(10) 0.2854(19) 0.1000(14) 0.138(8) Uani 0.5 1 d D U P B .
C14 C 0.2378(9) 0.3093(14) 0.0433(12) 0.131(7) Uani 0.5 1 d D U P . .
C15 C 0.2963(10) 0.3070(13) 0.0539(10) 0.120(7) Uani 0.5 1 d D U P B .
C16 C 0.3144(10) 0.2858(16) 0.1274(11) 0.125(7) Uani 0.5 1 d D U P . .
C17 C 0.3630(9) 0.3063(12) 0.1563(11) 0.140(8) Uani 0.5 1 d D U P B .
C18 C 0.3967(18) 0.6015(15) 0.1796(13) 0.192(11) Uani 0.5 1 d D U P B .
C19 C 0.3198(12) 0.3516(16) 0.3426(13) 0.100(6) Uani 0.5 1 d . U P B .
C20 C 0.2604(13) 0.348(2) 0.3655(19) 0.153(9) Uani 0.5 1 d D U P . .
C21 C 0.2353(11) 0.4033(13) 0.4025(10) 0.142(8) Uani 0.5 1 d D U P B .
C22 C 0.1829(11) 0.4102(14) 0.375(2) 0.148(9) Uani 0.5 1 d D U P B .
C23 C 0.1053(8) 0.4205(14) 0.2789(9) 0.117(7) Uani 0.5 1 d D U P . .
C24 C 0.0740(12) 0.4282(10) 0.2189(13) 0.126(7) Uani 0.5 1 d D U P B .
C25 C 0.0832(8) 0.3780(13) 0.1601(10) 0.109(6) Uani 0.5 1 d D U P . .
C26 C 0.0843(13) 0.4092(17) 0.0888(13) 0.133(8) Uani 0.5 1 d D U P B .
C27 C 0.1267(7) 0.3663(11) 0.0512(9) 0.096(6) Uani 0.5 1 d D U P B .
C28 C 0.1649(9) 0.4036(18) 0.0021(12) 0.135(8) Uani 0.5 1 d D U P . .
C29 C 0.2208(9) 0.3683(19) -0.0038(16) 0.151(8) Uani 0.5 1 d D U P B .
C30 C 0.2720(10) 0.3978(15) -0.0284(9) 0.156(8) Uani 0.5 1 d D U P . .
C31 C 0.3181(9) 0.3617(14) 0.0069(14) 0.145(8) Uani 0.5 1 d D U P B .
C32 C 0.3660(11) 0.3923(15) 0.0424(16) 0.148(8) Uani 0.5 1 d D U P . .
C33 C 0.3772(9) 0.3668(13) 0.1163(11) 0.106(6) Uani 0.5 1 d D U P B .
C34 C 0.4078(17) 0.410(2) 0.1631(13) 0.152(9) Uani 0.5 1 d D U P . .
C35 C 0.3943(12) 0.3907(14) 0.2309(13) 0.133(8) Uani 0.5 1 d D U P B .
C36 C 0.3824(14) 0.4334(17) 0.2905(19) 0.121(8) Uani 0.5 1 d . U P . .
C37 C 0.3446(14) 0.411(2) 0.3499(16) 0.121(7) Uani 0.5 1 d . U P B .
C38 C 0.3199(12) 0.4703(16) 0.392(2) 0.130(9) Uani 0.5 1 d D U P . .
C39 C 0.2666(11) 0.4646(12) 0.4115(15) 0.154(9) Uani 0.5 1 d D U P B .
C40 C 0.2450(9) 0.5358(12) 0.4175(16) 0.146(8) Uani 0.5 1 d D U P . .
C41 C 0.1932(8) 0.5438(11) 0.3962(10) 0.115(7) Uani 0.5 1 d D U P B .
C42 C 0.1633(9) 0.4812(12) 0.3756(12) 0.151(8) Uani 0.5 1 d D U P . .
C43 C 0.1216(7) 0.4815(12) 0.3250(9) 0.123(8) Uani 0.5 1 d D U P B .
C44 C 0.0840(17) 0.5599(13) 0.2355(15) 0.179(10) Uani 0.5 1 d D U P B .
C45 C 0.0638(8) 0.500000 0.1934(13) 0.150(7) Uani 1 2 d DS TU P . .
C46 C 0.0657(9) 0.5311(16) 0.1230(17) 0.147(9) Uani 0.5 1 d D U P B .
C47 C 0.0781(10) 0.4779(15) 0.0690(15) 0.134(8) Uani 0.5 1 d D U P . .
C48 C 0.1133(10) 0.5117(17) 0.0188(11) 0.160(9) Uani 0.5 1 d D U P B .
C49 C 0.1571(12) 0.4743(16) -0.0152(12) 0.156(9) Uani 0.5 1 d D U P B .
C50 C 0.2039(12) 0.5195(18) -0.0373(9) 0.160(9) Uani 0.5 1 d D U P . .
C51 C 0.2725(13) 0.4784(17) -0.0292(13) 0.185(9) Uani 0.5 1 d D U P B .
C52 C 0.3287(12) 0.500000 -0.0104(14) 0.205(9) Uani 1 2 d DS TU P . .
C53 C 0.3702(12) 0.4711(13) 0.0359(15) 0.175(10) Uani 0.5 1 d D U P B .
C54 C 0.3999(11) 0.500000 0.0945(14) 0.195(9) Uani 1 2 d DS TU P . .
C55 C 0.4151(13) 0.4720(13) 0.1642(16) 0.168(10) Uani 0.5 1 d D U P B .
C56 C 0.4133(13) 0.5326(15) 0.2165(13) 0.178(10) Uani 0.5 1 d D U P . .
C57 C 0.3903(9) 0.500000 0.2821(12) 0.165(7) Uani 1 2 d DS TU P B .
C58 C 0.3723(15) 0.5650(14) 0.3248(13) 0.118(8) Uani 0.5 1 d D U P . .
C59 C 0.3302(10) 0.5449(18) 0.379(2) 0.134(8) Uani 0.5 1 d D U P B .
C60 C 0.2854(9) 0.5850(10) 0.3981(9) 0.118(7) Uani 0.5 1 d D U P B .
C61 C 0.2758(9) 0.6536(15) 0.3726(16) 0.134(8) Uani 0.5 1 d D U P . .
C62 C 0.2194(8) 0.6672(13) 0.3560(12) 0.134(8) Uani 0.5 1 d D U P B .
C63 C 0.1787(8) 0.6150(11) 0.3698(12) 0.121(7) Uani 0.5 1 d D U P . .
C64 C 0.1013(12) 0.5514(13) 0.3053(14) 0.184(10) Uani 0.5 1 d D U P . .
C65 C 0.1329(9) 0.6139(13) 0.3258(10) 0.166(9) Uani 0.5 1 d D U P B .
C66 C 0.1278(14) 0.6671(16) 0.2730(14) 0.194(11) Uani 0.5 1 d D U P . .
C67 C 0.0969(12) 0.6334(16) 0.2185(13) 0.177(9) Uani 0.5 1 d D U P B .
C68 C 0.1002(14) 0.653(2) 0.1504(14) 0.180(11) Uani 0.5 1 d D U P . .
C69 C 0.0862(18) 0.6010(17) 0.100(2) 0.185(11) Uani 0.5 1 d D U P B .
C70 C 0.1180(12) 0.5877(15) 0.0402(15) 0.183(10) Uani 0.5 1 d D U P . .
C71 C 0.2062(17) 0.5918(19) -0.010(2) 0.193(11) Uani 0.5 1 d D U P B .
C72 C 0.2650(13) 0.616(2) 0.0108(18) 0.195(10) Uani 0.5 1 d D U P . .
C73 C 0.3205(13) 0.5828(11) 0.0045(15) 0.167(9) Uani 0.5 1 d D U P B .
C74 C 0.3547(11) 0.6198(15) 0.0593(15) 0.208(11) Uani 0.5 1 d D U P . .
C75 C 0.3915(15) 0.5811(9) 0.1055(13) 0.206(11) Uani 0.5 1 d D U P B .
C76 C 0.3650(13) 0.6594(15) 0.2191(13) 0.160(10) Uani 0.5 1 d D U P . .
C77 C 0.3602(11) 0.6413(13) 0.2952(14) 0.146(8) Uani 0.5 1 d D U P B .
C78 C 0.3109(9) 0.6839(16) 0.3223(15) 0.123(8) Uani 0.5 1 d D U P B .
C79 C 0.2752(11) 0.7272(15) 0.2780(15) 0.136(9) Uani 0.5 1 d D U P . .
C80 C 0.2191(9) 0.7166(13) 0.2981(12) 0.146(9) Uani 0.5 1 d D U P B .
C81 C 0.1713(10) 0.7136(15) 0.2572(13) 0.161(9) Uani 0.5 1 d D U P B .
C82 C 0.1751(11) 0.7350(19) 0.1874(13) 0.171(10) Uani 0.5 1 d D U P . .
C83 C 0.1420(11) 0.7037(19) 0.1332(15) 0.187(11) Uani 0.5 1 d D U P B .
C84 C 0.1651(15) 0.6294(17) 0.0280(19) 0.209(11) Uani 0.5 1 d D U P B .
C85 C 0.1744(14) 0.690(2) 0.0747(15) 0.200(11) Uani 0.5 1 d D U P . .
C86 C 0.2303(10) 0.742(3) 0.1624(18) 0.174(11) Uani 0.5 1 d D U P B .
C87 C 0.2853(12) 0.748(3) 0.194(2) 0.171(11) Uani 0.5 1 d D U P B .
C88 C 0.2272(11) 0.724(2) 0.0896(16) 0.194(11) Uani 0.5 1 d D U P B .
C89 C 0.2682(12) 0.6755(19) 0.0640(17) 0.194(11) Uani 0.5 1 d D U P B .
C90 C 0.3303(10) 0.7060(15) 0.1680(14) 0.160(9) Uani 0.5 1 d D U P B .
C91 C 0.3245(11) 0.6799(16) 0.0945(14) 0.183(10) Uani 0.5 1 d D U P B .
C92 C 0.3699(10) 0.3210(12) 0.2264(11) 0.111(7) Uani 0.5 1 d D U P B .
C95 C -0.0708(3) 0.6242(4) 0.1426(3) 0.0548(15) Uani 1 1 d . . . A 3
H95A H -0.055317 0.583532 0.115086 0.082 Uiso 1 1 calc R U . A 3
H95B H -0.040981 0.651841 0.166597 0.082 Uiso 1 1 calc R U . A 3
H95C H -0.091689 0.658282 0.111658 0.082 Uiso 1 1 calc R U . A 3
N3 N 0.0828(2) 0.500000 0.4986(3) 0.0295(11) Uani 1 2 d S T P A 3
N2 N 0.03044(15) 0.6097(2) 0.41800(18) 0.0304(8) Uani 1 1 d . . . A 3
N1 N -0.0228(2) 0.500000 0.3384(3) 0.0347(12) Uani 1 2 d S T P A 3
Ni1 Ni 0.02907(3) 0.500000 0.41947(4) 0.0277(3) Uani 1 2 d S T P A 3
C96 C -0.1093(2) 0.5910(3) 0.1968(3) 0.0456(12) Uani 1 1 d . . . A 3
H96A H -0.125524 0.632475 0.223561 0.055 Uiso 1 1 calc R U . A 3
H96B H -0.139757 0.564100 0.172135 0.055 Uiso 1 1 calc R U . A 3
C97 C -0.0803(2) 0.5380(3) 0.2466(2) 0.0401(11) Uani 1 1 d . . . A 3
C98 C -0.04488(19) 0.5611(3) 0.3038(2) 0.0338(10) Uani 1 1 d . . . A 3
C99 C -0.0335(2) 0.6343(3) 0.3199(2) 0.0374(10) Uani 1 1 d . . . A 3
H99 H -0.051772 0.672066 0.292974 0.045 Uiso 1 1 calc R U . A 3
C100 C 0.0027(2) 0.6570(3) 0.3729(2) 0.0345(10) Uani 1 1 d . . . A 3
C101 C 0.0152(2) 0.7349(3) 0.3877(3) 0.0367(10) Uani 1 1 d . . . A 3
C102 C -0.0068(3) 0.8001(3) 0.3470(3) 0.0472(13) Uani 1 1 d . . . A 3
H10A H -0.004007 0.845696 0.376339 0.057 Uiso 1 1 calc R U . A 3
H10B H -0.046217 0.791502 0.335203 0.057 Uiso 1 1 calc R U . A 3
C103 C 0.0239(3) 0.8138(4) 0.2793(3) 0.0605(16) Uani 1 1 d . . . A 3
H10C H 0.019550 0.769996 0.248731 0.091 Uiso 1 1 calc R U . A 3
H10D H 0.063036 0.821897 0.290440 0.091 Uiso 1 1 calc R U . A 3
H10E H 0.008619 0.858129 0.255505 0.091 Uiso 1 1 calc R U . A 3
C104 C 0.0510(2) 0.7344(3) 0.4431(2) 0.0361(10) Uani 1 1 d . . . A 3
C105 C 0.0782(2) 0.8000(3) 0.4794(3) 0.0439(12) Uani 1 1 d . . . A 3
H10F H 0.080222 0.790374 0.530222 0.053 Uiso 1 1 calc R U . A 3
H10G H 0.055397 0.845375 0.471296 0.053 Uiso 1 1 calc R U . A 3
C106 C 0.1367(3) 0.8148(4) 0.4538(3) 0.0626(17) Uani 1 1 d . . . A 3
H10H H 0.134386 0.832754 0.405503 0.094 Uiso 1 1 calc R U . A 3
H10I H 0.158022 0.768235 0.456093 0.094 Uiso 1 1 calc R U . A 3
H10J H 0.154746 0.852837 0.483406 0.094 Uiso 1 1 calc R U . A 3
C107 C 0.06021(19) 0.6571(3) 0.4613(2) 0.0332(10) Uani 1 1 d . . . A 3
C108 C 0.09523(19) 0.6338(3) 0.5154(2) 0.0324(9) Uani 1 1 d . . . A 3
H108 H 0.112601 0.671332 0.543544 0.039 Uiso 1 1 calc R U . A 3
C109 C 0.1065(2) 0.5608(3) 0.5311(2) 0.0331(10) Uani 1 1 d . . . A 3
C110 C 0.1454(2) 0.5378(3) 0.5856(2) 0.0336(10) Uani 1 1 d . . . A 3
C111 C 0.1804(2) 0.5903(3) 0.6296(3) 0.0402(11) Uani 1 1 d . . . A 3
H11A H 0.191340 0.565013 0.673767 0.048 Uiso 1 1 calc R U . A 3
H11B H 0.158373 0.635023 0.641160 0.048 Uiso 1 1 calc R U . A 3
C112 C 0.2322(2) 0.6155(4) 0.5927(3) 0.0528(14) Uani 1 1 d . . . A 3
H11C H 0.254657 0.571537 0.582244 0.079 Uiso 1 1 calc R U . A 3
H11D H 0.253424 0.649739 0.623028 0.079 Uiso 1 1 calc R U . A 3
H11E H 0.221566 0.641198 0.549174 0.079 Uiso 1 1 calc R U . A 3
Y1 Y 0.2130(3) 0.3791(6) 0.2247(8) 0.085(5) Uani 0.1234 1 d . . P B 2
Y2 Y 0.2280(3) 0.4255(3) 0.2823(3) 0.0486(13) Uani 0.1151 1 d . . P B 2
Y3 Y 0.2210(3) 0.500000 0.2973(3) 0.0370(15) Uani 0.0988 2 d S T P B 2
Y4 Y 0.2536(3) 0.4509(4) 0.0724(2) 0.104(2) Uani 0.1863 1 d . . P B 2
Y5 Y 0.2104(7) 0.3799(7) 0.2075(6) 0.107(6) Uani 0.1211 1 d . . P B 2
Y6 Y 0.2923(5) 0.4207(10) 0.1147(12) 0.231(10) Uani 0.1493 1 d . . P B 2
Y7 Y 0.2981(6) 0.4682(6) 0.0803(5) 0.074(3) Uani 0.0825 1 d . . P B 2
Y8 Y 0.2519(6) 0.4465(11) 0.2965(6) 0.079(5) Uani 0.0661 1 d . . P B 2
Y9 Y 0.1781(18) 0.422(3) 0.209(2) 0.39(3) Uani 0.1069 1 d . . P B 2
C93 C 0.2222(7) 0.500000 0.1732(8) 0.138(8) Uani 1 2 d DS T P B 2
C94 C 0.2602(7) 0.500000 0.2003(8) 0.121(7) Uani 1 2 d DS T P B 2

loop_
_atom_site_aniso_label
_atom_site_aniso_U_11
_atom_site_aniso_U_22
_atom_site_aniso_U_33
_atom_site_aniso_U_23
_atom_site_aniso_U_13
_atom_site_aniso_U_12
C1 0.203(19) 0.088(13) 0.117(15) 0.018(13) -0.014(16) 0.002(16)
C2 0.195(19) 0.105(14) 0.098(13) -0.011(13) -0.009(14) -0.041(14)
C3 0.192(19) 0.080(12) 0.113(14) -0.032(11) -0.059(14) 0.015(14)
C4 0.173(17) 0.076(11) 0.084(12) -0.022(10) -0.038(12) 0.036(12)
C5 0.158(16) 0.059(9) 0.081(11) -0.019(9) -0.045(11) 0.053(10)
C6 0.147(16) 0.084(11) 0.123(14) 0.011(12) -0.070(12) 0.043(12)
C7 0.20(2) 0.147(18) 0.112(15) 0.037(16) -0.010(16) -0.035(16)
C8 0.148(18) 0.164(18) 0.108(15) 0.028(15) 0.035(14) -0.056(15)
C9 0.149(16) 0.186(17) 0.077(11) 0.006(13) 0.037(12) -0.098(14)
C10 0.144(15) 0.110(13) 0.086(11) -0.005(11) 0.003(12) -0.066(12)
C11 0.107(13) 0.136(14) 0.077(10) -0.022(11) 0.001(10) -0.077(11)
C12 0.080(11) 0.112(13) 0.096(11) -0.060(10) 0.005(9) -0.013(10)
C13 0.153(16) 0.149(16) 0.111(14) -0.050(13) -0.014(13) 0.012(15)
C14 0.139(15) 0.167(17) 0.088(12) -0.043(12) 0.039(12) -0.034(14)
C15 0.149(15) 0.139(15) 0.072(10) -0.054(10) -0.005(11) 0.039(13)
C16 0.162(17) 0.120(14) 0.088(12) -0.050(11) -0.045(12) 0.051(13)
C17 0.133(15) 0.137(14) 0.147(16) -0.034(13) -0.023(13) 0.093(13)
C18 0.126(19) 0.22(2) 0.23(2) -0.01(2) 0.02(2) -0.053(18)
C19 0.120(14) 0.097(14) 0.079(11) 0.018(10) -0.054(10) 0.026(12)
C20 0.213(19) 0.170(18) 0.074(13) 0.059(13) -0.048(16) -0.012(18)
C21 0.21(2) 0.170(17) 0.042(9) 0.045(11) -0.004(12) -0.016(17)
C22 0.178(19) 0.179(19) 0.090(15) 0.020(17) 0.027(15) -0.036(18)
C23 0.062(10) 0.223(18) 0.069(9) -0.010(13) 0.021(8) -0.063(12)
C24 0.075(12) 0.168(16) 0.136(14) -0.064(13) 0.011(11) -0.060(11)
C25 0.061(10) 0.160(15) 0.109(11) -0.079(11) 0.029(9) -0.059(10)
C26 0.063(12) 0.156(16) 0.177(16) -0.076(15) -0.035(13) -0.017(13)
C27 0.068(10) 0.128(13) 0.092(11) -0.051(10) -0.016(9) -0.018(10)
C28 0.135(15) 0.175(17) 0.090(13) -0.009(13) -0.067(12) -0.036(14)
C29 0.135(16) 0.209(19) 0.108(15) -0.035(16) 0.001(14) -0.011(17)
C30 0.205(19) 0.222(19) 0.041(8) -0.038(13) 0.008(11) -0.030(17)
C31 0.148(17) 0.198(18) 0.089(13) -0.033(14) 0.011(13) -0.004(16)
C32 0.141(17) 0.192(18) 0.112(14) -0.001(15) 0.049(13) 0.018(16)
C33 0.093(12) 0.114(13) 0.108(13) -0.035(11) -0.025(10) 0.034(11)
C34 0.110(16) 0.178(18) 0.170(18) -0.010(17) 0.005(15) 0.024(16)
C35 0.113(14) 0.141(15) 0.142(16) 0.032(14) -0.041(14) 0.042(13)
C36 0.098(13) 0.118(14) 0.141(16) 0.029(13) -0.087(13) 0.010(11)
C37 0.135(16) 0.121(15) 0.102(14) -0.012(13) -0.066(12) 0.053(13)
C38 0.167(16) 0.140(16) 0.078(15) 0.001(12) -0.071(12) 0.024(15)
C39 0.240(19) 0.177(18) 0.044(10) 0.018(13) -0.020(15) 0.026(17)
C40 0.219(19) 0.158(16) 0.063(11) -0.025(13) 0.033(14) 0.010(16)
C41 0.136(15) 0.156(15) 0.057(10) -0.054(10) 0.046(10) -0.074(13)
C42 0.153(16) 0.20(2) 0.102(12) -0.030(16) 0.064(11) -0.045(16)
C43 0.063(10) 0.21(2) 0.099(11) -0.046(13) 0.043(8) -0.063(12)
C44 0.080(16) 0.22(2) 0.24(2) -0.031(19) 0.010(17) 0.011(16)
C45 0.070(10) 0.168(15) 0.212(17) 0.000 0.014(12) 0.000
C46 0.060(11) 0.171(19) 0.207(19) -0.032(15) -0.034(15) 0.013(11)
C47 0.068(12) 0.171(19) 0.160(17) -0.057(14) -0.053(11) -0.013(12)
C48 0.128(15) 0.209(18) 0.135(15) 0.003(18) -0.100(12) 0.011(17)
C49 0.164(17) 0.20(2) 0.094(13) 0.029(13) -0.085(13) -0.019(14)
C50 0.221(18) 0.22(2) 0.043(8) 0.028(13) -0.043(11) -0.082(16)
C51 0.241(19) 0.24(2) 0.075(11) -0.018(16) 0.008(14) -0.040(18)
C52 0.202(19) 0.26(2) 0.156(17) 0.000 0.048(15) 0.000
C53 0.160(18) 0.22(2) 0.146(17) 0.028(15) 0.053(14) 0.019(16)
C54 0.155(16) 0.224(19) 0.209(19) 0.000 0.055(16) 0.000
C55 0.106(14) 0.20(2) 0.20(2) -0.043(16) 0.001(17) -0.037(15)
C56 0.126(15) 0.20(2) 0.21(2) 0.014(16) 0.018(18) -0.052(15)
C57 0.126(13) 0.212(17) 0.151(15) 0.000 -0.072(12) 0.000
C58 0.120(16) 0.140(16) 0.088(15) -0.019(13) -0.070(13) -0.008(13)
C59 0.178(17) 0.139(16) 0.079(16) -0.013(15) -0.084(13) 0.011(17)
C60 0.198(18) 0.110(13) 0.045(9) -0.045(10) -0.035(11) 0.006(13)
C61 0.142(16) 0.158(16) 0.098(15) -0.079(13) -0.046(13) -0.019(15)
C62 0.122(14) 0.158(17) 0.122(16) -0.107(13) 0.014(13) -0.008(14)
C63 0.089(12) 0.156(15) 0.121(15) -0.111(13) 0.043(11) -0.039(12)
C64 0.105(17) 0.25(2) 0.198(19) -0.063(19) 0.029(17) -0.028(16)
C65 0.122(16) 0.222(19) 0.158(17) -0.122(15) 0.060(14) -0.008(15)
C66 0.142(18) 0.21(2) 0.23(2) -0.089(19) 0.014(19) 0.040(18)
C67 0.091(15) 0.176(19) 0.26(2) -0.069(19) -0.010(17) -0.001(15)
C68 0.120(18) 0.18(2) 0.24(2) 0.00(2) -0.036(19) 0.035(17)
C69 0.112(18) 0.19(2) 0.24(2) 0.01(2) -0.071(18) 0.042(18)
C70 0.148(18) 0.22(2) 0.174(19) 0.045(19) -0.101(16) 0.015(19)
C71 0.22(2) 0.23(2) 0.129(18) 0.054(18) -0.013(19) -0.03(2)
C72 0.21(2) 0.21(2) 0.16(2) 0.063(18) 0.026(19) -0.02(2)
C73 0.156(19) 0.20(2) 0.151(18) 0.053(17) 0.058(16) 0.001(17)
C74 0.18(2) 0.23(2) 0.22(2) 0.059(19) 0.076(19) -0.037(18)
C75 0.162(19) 0.24(2) 0.22(2) 0.026(19) 0.040(19) -0.026(18)
C76 0.110(15) 0.160(19) 0.21(2) -0.008(17) -0.026(16) -0.087(15)
C77 0.116(15) 0.134(16) 0.183(18) -0.026(16) -0.057(15) -0.042(13)
C78 0.102(15) 0.111(15) 0.155(18) -0.073(14) -0.029(14) -0.028(13)
C79 0.143(16) 0.090(15) 0.171(19) -0.073(14) -0.028(16) -0.004(14)
C80 0.161(17) 0.116(16) 0.161(18) -0.111(14) 0.002(15) 0.017(14)
C81 0.127(17) 0.136(17) 0.22(2) -0.092(16) -0.014(17) 0.038(14)
C82 0.123(16) 0.146(18) 0.24(2) -0.027(19) -0.041(18) 0.032(16)
C83 0.14(2) 0.17(2) 0.24(2) 0.04(2) -0.039(19) 0.048(17)
C84 0.21(2) 0.23(2) 0.18(2) 0.074(18) -0.08(2) 0.02(2)
C85 0.20(2) 0.19(2) 0.21(2) 0.061(19) -0.04(2) 0.04(2)
C86 0.147(18) 0.14(2) 0.23(2) 0.02(2) -0.075(18) 0.006(17)
C87 0.162(19) 0.122(18) 0.23(2) -0.009(19) -0.035(19) -0.031(16)
C88 0.19(2) 0.19(2) 0.21(2) 0.07(2) 0.02(2) 0.013(19)
C89 0.19(2) 0.20(2) 0.19(2) 0.079(18) 0.04(2) -0.009(19)
C90 0.111(16) 0.140(17) 0.23(2) 0.041(18) -0.007(17) -0.052(14)
C91 0.172(19) 0.18(2) 0.20(2) 0.063(18) 0.051(18) -0.039(17)
C92 0.113(14) 0.098(12) 0.118(13) 0.011(11) -0.053(11) 0.071(11)
C95 0.056(4) 0.073(4) 0.034(3) 0.011(3) -0.012(2) 0.006(3)
N3 0.029(3) 0.032(3) 0.027(2) 0.000 -0.0048(19) 0.000
N2 0.035(2) 0.0306(18) 0.0252(17) 0.0030(14) -0.0051(14) -0.0006(14)
N1 0.044(3) 0.037(3) 0.023(2) 0.000 -0.004(2) 0.000
Ni1 0.0329(5) 0.0290(4) 0.0206(4) 0.000 -0.0062(3) 0.000
C96 0.042(3) 0.061(3) 0.033(2) 0.004(2) -0.014(2) 0.004(2)
C97 0.040(3) 0.053(3) 0.027(2) 0.003(2) -0.0096(18) -0.001(2)
C98 0.032(2) 0.044(3) 0.025(2) 0.0037(18) -0.0064(16) 0.0031(18)
C99 0.044(3) 0.042(3) 0.026(2) 0.0071(19) -0.0065(18) 0.001(2)
C100 0.042(3) 0.037(2) 0.024(2) 0.0034(17) -0.0033(17) 0.0011(19)
C101 0.039(3) 0.036(2) 0.035(2) 0.0039(19) -0.0006(18) -0.0001(19)
C102 0.058(3) 0.036(3) 0.046(3) 0.009(2) -0.007(2) 0.002(2)
C103 0.083(5) 0.052(3) 0.045(3) 0.021(3) -0.005(3) 0.001(3)
C104 0.040(3) 0.034(2) 0.034(2) -0.0008(18) -0.0008(18) -0.0065(19)
C105 0.051(3) 0.034(2) 0.047(3) 0.002(2) -0.005(2) -0.008(2)
C106 0.065(4) 0.070(4) 0.053(3) -0.001(3) 0.002(3) -0.033(3)
C107 0.036(2) 0.037(2) 0.027(2) 0.0015(17) -0.0022(17) -0.0037(18)
C108 0.033(2) 0.037(2) 0.027(2) -0.0050(17) -0.0044(16) -0.0048(18)
C109 0.034(2) 0.041(2) 0.023(2) -0.0037(17) -0.0067(16) -0.0035(18)
C110 0.031(2) 0.044(2) 0.025(2) -0.0002(18) -0.0058(16) -0.0010(18)
C111 0.036(3) 0.051(3) 0.033(2) -0.006(2) -0.0075(18) -0.005(2)
C112 0.044(3) 0.064(4) 0.050(3) -0.014(3) -0.001(2) -0.019(3)
Y1 0.035(3) 0.074(6) 0.142(11) 0.085(7) -0.034(5) -0.016(3)
Y2 0.068(4) 0.053(3) 0.025(3) 0.015(2) 0.001(3) -0.008(3)
Y3 0.035(4) 0.067(5) 0.009(2) 0.000 -0.001(2) 0.000
Y4 0.127(5) 0.147(5) 0.038(2) -0.038(2) 0.031(2) -0.045(4)
Y5 0.190(14) 0.087(8) 0.040(3) 0.023(4) -0.044(5) -0.092(8)
Y6 0.095(7) 0.242(15) 0.36(2) -0.247(17) 0.026(11) 0.001(9)
Y7 0.109(10) 0.077(6) 0.038(4) -0.010(4) 0.022(4) -0.031(5)
Y8 0.065(8) 0.141(13) 0.030(5) 0.052(7) -0.013(5) -0.009(8)
Y9 0.30(4) 0.56(7) 0.34(5) -0.06(4) 0.21(4) -0.27(5)
C93 0.098(13) 0.25(3) 0.067(9) 0.000 0.001(8) 0.000
C94 0.081(10) 0.22(2) 0.062(8) 0.000 -0.013(7) 0.000

loop_
_atom_type_symbol
_atom_type_description
_atom_type_scat_dispersion_real
_atom_type_scat_dispersion_imag
_atom_type_scat_source
C C 0.0034 0.0017 'International Tables Vol C Tables 4.2.6.8 and 6.1.1.4'
H H 0.0000 0.0000 'International Tables Vol C Tables 4.2.6.8 and 6.1.1.4'
N N 0.0066 0.0034 'International Tables Vol C Tables 4.2.6.8 and 6.1.1.4'
S S 0.1265 0.1256 'International Tables Vol C Tables 4.2.6.8 and 6.1.1.4'
Ni Ni 0.3437 1.1214 'International Tables Vol C Tables 4.2.6.8 and 6.1.1.4'
Y Y -2.7931 3.5509 'International Tables Vol C Tables 4.2.6.8 and 6.1.1.4'

loop_
_geom_angle_atom_site_label_1
_geom_angle_atom_site_label_2
_geom_angle_atom_site_label_3
_geom_angle
_geom_angle_site_symmetry_1
_geom_angle_site_symmetry_3
C80 C1 C79 121(5) 6_565 6_565
C80 C1 C2 92(4) 6_565 .
C79 C1 C2 132(3) 6_565 .
C80 C1 C5 142(5) 6_565 .
C79 C1 C5 25(2) 6_565 .
C2 C1 C5 109.0(13) . .
C80 C1 C7 23(3) 6_565 .
C79 C1 C7 103(3) 6_565 .
C2 C1 C7 115(2) . .
C5 C1 C7 128(2) . .
C80 C1 C81 54(3) 6_565 6_565
C79 C1 C81 151(4) 6_565 6_565
C2 C1 C81 37.9(15) . 6_565
C5 C1 C81 140(2) . 6_565
C7 C1 C81 77(2) . 6_565
C80 C1 C62 26(3) 6_565 6_565
C79 C1 C62 96(3) 6_565 6_565
C2 C1 C62 116(2) . 6_565
C5 C1 C62 119.7(19) . 6_565
C7 C1 C62 11.5(18) . 6_565
C81 C1 C62 79.2(15) 6_565 6_565
C80 C1 Y1 69(4) 6_565 .
C79 C1 Y1 93(3) 6_565 .
C2 C1 Y1 65.5(18) . .
C5 C1 Y1 91.8(17) . .
C7 C1 Y1 83(2) . .
C81 C1 Y1 57.9(14) 6_565 .
C62 C1 Y1 74.2(14) 6_565 .
C80 C1 Y5 74(4) 6_565 .
C79 C1 Y5 94(3) 6_565 .
C2 C1 Y5 60.3(17) . .
C5 C1 Y5 89.8(16) . .
C7 C1 Y5 89(2) . .
C81 C1 Y5 57.0(14) 6_565 .
C62 C1 Y5 80.6(14) 6_565 .
Y1 C1 Y5 6.5(5) . .
C80 C1 Y2 53(4) 6_565 .
C79 C1 Y2 83(3) 6_565 .
C2 C1 Y2 92(2) . .
C5 C1 Y2 93.8(17) . .
C7 C1 Y2 59.5(18) . .
C81 C1 Y2 72.1(16) 6_565 .
C62 C1 Y2 48.9(11) 6_565 .
Y1 C1 Y2 29.0(6) . .
Y5 C1 Y2 35.4(5) . .
C82 C2 C81 98(4) 6_565 6_565
C82 C2 C1 166(5) 6_565 .
C81 C2 C1 82(2) 6_565 .
C82 C2 C86 73(3) 6_565 6_565
C81 C2 C86 151(4) 6_565 6_565
C1 C2 C86 100.0(19) . 6_565
C82 C2 C3 67(3) 6_565 .
C81 C2 C3 154(4) 6_565 .
C1 C2 C3 106.9(13) . .
C86 C2 C3 9(3) 6_565 .
C82 C2 C10 54(3) 6_565 .
C81 C2 C10 43.7(19) 6_565 .
C1 C2 C10 125(2) . .
C86 C2 C10 122(2) 6_565 .
C3 C2 C10 119(2) . .
C82 C2 C80 151(4) 6_565 6_565
C81 C2 C80 57.8(18) 6_565 6_565
C1 C2 C80 24.7(15) . 6_565
C86 C2 C80 120(3) 6_565 6_565
C3 C2 C80 128.1(17) . 6_565
C10 C2 C80 100.7(19) . 6_565
C82 C2 Y1 89(4) 6_565 .
C81 C2 Y1 68(2) 6_565 .
C1 C2 Y1 77.9(19) . .
C86 C2 Y1 84(3) 6_565 .
C3 C2 Y1 91(2) . .
C10 C2 Y1 73.1(15) . .
C80 C2 Y1 68.8(13) 6_565 .
C82 C2 Y5 81(4) 6_565 .
C81 C2 Y5 73(3) 6_565 .
C1 C2 Y5 85.3(19) . .
C86 C2 Y5 78(3) 6_565 .
C3 C2 Y5 84.0(19) . .
C10 C2 Y5 71.6(15) . .
C80 C2 Y5 77.4(14) 6_565 .
Y1 C2 Y5 8.7(5) . .
C82 C2 Y9 73(4) 6_565 .
C81 C2 Y9 60(2) 6_565 .
C1 C2 Y9 95(2) . .
C86 C2 Y9 91(3) 6_565 .
C3 C2 Y9 95(2) . .
C10 C2 Y9 53.8(14) . .
C80 C2 Y9 81.1(17) 6_565 .
Y1 C2 Y9 20.2(9) . .
Y5 C2 Y9 17.9(9) . .
C86 C3 C13 106(10) 6_565 .
C86 C3 C82 105(10) 6_565 6_565
C13 C3 C82 89(2) . 6_565
C86 C3 C88 100(10) 6_565 6_565
C13 C3 C88 24.4(17) . 6_565
C82 C3 C88 114(3) 6_565 6_565
C86 C3 C4 40(10) 6_565 .
C13 C3 C4 117(3) . .
C82 C3 C4 138(2) 6_565 .
C88 C3 C4 97(2) 6_565 .
C86 C3 C2 83(10) 6_565 .
C13 C3 C2 120(2) . .
C82 C3 C2 33.2(16) 6_565 .
C88 C3 C2 144(3) 6_565 .
C4 C3 C2 107.1(12) . .
C86 C3 C87 38(10) 6_565 6_565
C13 C3 C87 129(3) . 6_565
C82 C3 C87 128(3) 6_565 6_565
C88 C3 C87 109(3) 6_565 6_565
C4 C3 C87 12.4(15) . 6_565
C2 C3 C87 95(2) . 6_565
C86 C3 Y5 50(10) 6_565 .
C13 C3 Y5 81(2) . .
C82 C3 Y5 62(2) 6_565 .
C88 C3 Y5 94(3) 6_565 .
C4 C3 Y5 89(2) . .
C2 C3 Y5 60.9(17) . .
C87 C3 Y5 87(3) 6_565 .
C86 C3 Y1 47(10) 6_565 .
C13 C3 Y1 88(2) . .
C82 C3 Y1 61.4(19) 6_565 .
C88 C3 Y1 100(3) 6_565 .
C4 C3 Y1 86.6(18) . .
C2 C3 Y1 56.0(16) . .
C87 C3 Y1 83(3) 6_565 .
Y5 C3 Y1 6.9(4) . .
C87 C4 C86 111(7) 6_565 6_565
C87 C4 C16 129(7) 6_565 .
C86 C4 C16 117(3) 6_565 .
C87 C4 C90 92(6) 6_565 6_565
C86 C4 C90 144(4) 6_565 6_565
C16 C4 C90 37.6(14) . 6_565
C87 C4 C5 16(10) 6_565 .
C86 C4 C5 107(2) 6_565 .
C16 C4 C5 125.1(18) . .
C90 C4 C5 87.7(17) 6_565 .
C87 C4 C3 112(6) 6_565 .
C86 C4 C3 6(4) 6_565 .
C16 C4 C3 117(2) . .
C90 C4 C3 148(3) 6_565 .
C5 C4 C3 110.1(12) . .
C87 C4 C79 25(10) 6_565 6_565
C86 C4 C79 94(2) 6_565 6_565
C16 C4 C79 133.0(19) . 6_565
C90 C4 C79 97.0(17) 6_565 6_565
C5 C4 C79 13.1(11) . 6_565
C3 C4 C79 97.5(13) . 6_565
C87 C4 Y5 92(10) 6_565 .
C86 C4 Y5 55(3) 6_565 .
C16 C4 Y5 102(2) . .
C90 C4 Y5 99(2) 6_565 .
C5 C4 Y5 77.2(13) . .
C3 C4 Y5 60.9(17) . .
C79 C4 Y5 66.6(11) 6_565 .
C87 C4 Y1 85(10) 6_565 .
C86 C4 Y1 58(3) 6_565 .
C16 C4 Y1 106(2) . .
C90 C4 Y1 99(2) 6_565 .
C5 C4 Y1 70.7(13) . .
C3 C4 Y1 64.2(16) . .
C79 C4 Y1 60.1(10) 6_565 .
Y5 C4 Y1 6.5(3) . .
C79 C5 C87 142(4) 6_565 6_565
C79 C5 C6 88(3) 6_565 .
C87 C5 C6 122(3) 6_565 .
C79 C5 C4 140(3) 6_565 .
C87 C5 C4 6(4) 6_565 .
C6 C5 C4 120.4(18) . .
C79 C5 C1 35(3) 6_565 .
C87 C5 C1 108(2) 6_565 .
C6 C5 C1 123.0(19) . .
C4 C5 C1 106.8(12) . .
C79 C5 C78 51(3) 6_565 6_565
C87 C5 C78 155(3) 6_565 6_565
C6 C5 C78 37.7(14) . 6_565
C4 C5 C78 151(2) . 6_565
C1 C5 C78 85.9(15) . 6_565
C79 C5 C90 150(4) 6_565 6_565
C87 C5 C90 46.7(19) 6_565 6_565
C6 C5 C90 75.7(15) . 6_565
C4 C5 C90 44.8(12) . 6_565
C1 C5 C90 143.2(16) . 6_565
C78 C5 C90 110.7(16) 6_565 6_565
C79 C5 C80 27(3) 6_565 6_565
C87 C5 C80 115(3) 6_565 6_565
C6 C5 C80 112.0(16) . 6_565
C4 C5 C80 112.9(14) . 6_565
C1 C5 C80 11.8(16) . 6_565
C78 C5 C80 75.8(12) 6_565 6_565
C90 C5 C80 141.5(15) 6_565 6_565
C79 C5 Y1 66(3) 6_565 .
C87 C5 Y1 86(3) 6_565 .
C6 C5 Y1 99.0(13) . .
C4 C5 Y1 80.8(14) . .
C1 C5 Y1 57.2(15) . .
C78 C5 Y1 84.8(11) 6_565 .
C90 C5 Y1 90.8(11) 6_565 .
C80 C5 Y1 51.2(8) 6_565 .
C79 C5 Y5 72(3) 6_565 .
C87 C5 Y5 80(3) 6_565 .
C6 C5 Y5 101.7(13) . .
C4 C5 Y5 74.5(14) . .
C1 C5 Y5 60.5(14) . .
C78 C5 Y5 90.4(11) 6_565 .
C90 C5 Y5 86.0(11) 6_565 .
C80 C5 Y5 55.6(8) 6_565 .
Y1 C5 Y5 6.3(4) . .
C78 C6 C77 82(3) 6_565 6_565
C78 C6 C5 93(2) 6_565 .
C77 C6 C5 161(2) 6_565 .
C78 C6 C92 152(3) 6_565 .
C77 C6 C92 71(2) 6_565 .
C5 C6 C92 112.2(18) . .
C78 C6 C79 65(2) 6_565 6_565
C77 C6 C79 142(3) 6_565 6_565
C5 C6 C79 28.0(14) . 6_565
C92 C6 C79 139(2) . 6_565
C78 C6 C76 143(3) 6_565 6_565
C77 C6 C76 65.6(18) 6_565 6_565
C5 C6 C76 112.2(19) . 6_565
C92 C6 C76 14.7(17) . 6_565
C79 C6 C76 135(2) 6_565 6_565
C78 C6 C19 25.8(19) 6_565 .
C77 C6 C19 56.3(19) 6_565 .
C5 C6 C19 116(2) . .
C92 C6 C19 127(2) . .
C79 C6 C19 88.3(19) 6_565 .
C76 C6 C19 118(2) 6_565 .
C62 C7 C80 135(8) 6_565 6_565
C62 C7 C8 63(4) 6_565 .
C80 C7 C8 101(4) 6_565 .
C62 C7 C20 45(4) 6_565 .
C80 C7 C20 117(4) 6_565 .
C8 C7 C20 106.3(15) . .
C62 C7 C1 138(7) 6_565 .
C80 C7 C1 17(2) 6_565 .
C8 C7 C1 118(3) . .
C20 C7 C1 107(3) . .
C62 C7 C61 53(4) 6_565 6_565
C80 C7 C61 115(4) 6_565 6_565
C8 C7 C61 114.8(19) . 6_565
C20 C7 C61 8.7(19) . 6_565
C1 C7 C61 103(3) . 6_565
C62 C7 C63 35(3) 6_565 6_565
C80 C7 C63 126(3) 6_565 6_565
C8 C7 C63 29.4(12) . 6_565
C20 C7 C63 80.1(13) . 6_565
C1 C7 C63 140(3) . 6_565
C61 C7 C63 88.1(17) 6_565 6_565
C62 C7 C79 118(6) 6_565 6_565
C80 C7 C79 43(2) 6_565 6_565
C8 C7 C79 134(3) . 6_565
C20 C7 C79 79(2) . 6_565
C1 C7 C79 28.6(16) . 6_565
C61 C7 C79 74.7(19) 6_565 6_565
C63 C7 C79 141(2) 6_565 6_565
C62 C7 C81 120(5) 6_565 6_565
C80 C7 C81 38(2) 6_565 6_565
C8 C7 C81 65(2) . 6_565
C20 C7 C81 138(3) . 6_565
C1 C7 C81 54.7(17) . 6_565
C61 C7 C81 142(3) 6_565 6_565
C63 C7 C81 93.5(19) 6_565 6_565
C79 C7 C81 80.3(18) 6_565 6_565
C62 C7 Y2 52(5) 6_565 .
C80 C7 Y2 83(3) 6_565 .
C8 C7 Y2 62.9(17) . .
C20 C7 Y2 62.6(19) . .
C1 C7 Y2 89(2) . .
C61 C7 Y2 69.7(17) 6_565 .
C63 C7 Y2 59.1(12) 6_565 .
C79 C7 Y2 81.7(16) 6_565 .
C81 C7 Y2 78.5(15) 6_565 .
C62 C7 Y1 83(5) 6_565 .
C80 C7 Y1 53(3) 6_565 .
C8 C7 Y1 67(2) . .
C20 C7 Y1 88(2) . .
C1 C7 Y1 62(2) . .
C61 C7 Y1 93(2) 6_565 .
C63 C7 Y1 79.4(14) 6_565 .
C79 C7 Y1 66.9(15) 6_565 .
C81 C7 Y1 49.9(12) 6_565 .
Y2 C7 Y1 31.8(6) . .
C62 C7 Y8 45(5) 6_565 .
C80 C7 Y8 91(3) 6_565 .
C8 C7 Y8 72.1(16) . .
C20 C7 Y8 48.7(18) . .
C1 C7 Y8 94(2) . .
C61 C7 Y8 55.8(16) 6_565 .
C63 C7 Y8 61.5(12) 6_565 .
C79 C7 Y8 79.8(16) 6_565 .
C81 C7 Y8 91.8(16) 6_565 .
Y2 C7 Y8 13.9(3) . .
Y1 C7 Y8 43.2(7) . .
C63 C8 C65 79(3) 6_565 6_565
C63 C8 C62 80(2) 6_565 6_565
C65 C8 C62 156(3) 6_565 6_565
C63 C8 C22 10(3) 6_565 .
C65 C8 C22 75(2) 6_565 .
C62 C8 C22 81.7(17) 6_565 .
C63 C8 C7 105(2) 6_565 .
C65 C8 C7 174(3) 6_565 .
C62 C8 C7 26.1(16) 6_565 .
C22 C8 C7 107.7(14) . .
C63 C8 C9 126(3) 6_565 .
C65 C8 C9 47.7(17) 6_565 .
C62 C8 C9 149(3) 6_565 .
C22 C8 C9 120(3) . .
C7 C8 C9 128(3) . .
C63 C8 C66 135(3) 6_565 6_565
C65 C8 C66 56.3(15) 6_565 6_565
C62 C8 C66 142(3) 6_565 6_565
C22 C8 C66 129(3) . 6_565
C7 C8 C66 119(2) . 6_565
C9 C8 C66 8.8(13) . 6_565
C63 C8 C80 131(3) 6_565 6_565
C65 C8 C80 144(2) 6_565 6_565
C62 C8 C80 52.3(16) 6_565 6_565
C22 C8 C80 129.5(19) . 6_565
C7 C8 C80 30.7(19) . 6_565
C9 C8 C80 97.9(19) . 6_565
C66 C8 C80 90.1(16) 6_565 6_565
C63 C8 C81 165(3) 6_565 6_565
C65 C8 C81 101(2) 6_565 6_565
C62 C8 C81 96(2) 6_565 6_565
C22 C8 C81 155(3) . 6_565
C7 C8 C81 74(2) . 6_565
C9 C8 C81 53.9(15) . 6_565
C66 C8 C81 45.9(10) 6_565 6_565
C80 C8 C81 44.2(10) 6_565 6_565
C63 C8 Y2 77(2) 6_565 .
C65 C8 Y2 92(2) 6_565 .
C62 C8 Y2 71.9(17) 6_565 .
C22 C8 Y2 67.6(19) . .
C7 C8 Y2 84.4(19) . .
C9 C8 Y2 95.3(18) . .
C66 C8 Y2 98(2) 6_565 .
C80 C8 Y2 78.1(13) 6_565 .
C81 C8 Y2 88.0(14) 6_565 .
C63 C8 Y1 111(3) 6_565 .
C65 C8 Y1 92(2) 6_565 .
C62 C8 Y1 84.6(19) 6_565 .
C22 C8 Y1 101(2) . .
C7 C8 Y1 82(2) . .
C9 C8 Y1 70.4(15) . .
C66 C8 Y1 69.4(17) 6_565 .
C80 C8 Y1 60.1(11) 6_565 .
C81 C8 Y1 54.0(11) 6_565 .
Y2 C8 Y1 34.6(5) . .
C63 C8 Y5 113(3) 6_565 .
C65 C8 Y5 90(2) 6_565 .
C62 C8 Y5 88.3(19) 6_565 .
C22 C8 Y5 104(2) . .
C7 C8 Y5 84(2) . .
C9 C8 Y5 66.4(15) . .
C66 C8 Y5 65.3(17) 6_565 .
C80 C8 Y5 61.1(11) 6_565 .
C81 C8 Y5 51.5(11) 6_565 .
Y2 C8 Y5 37.9(5) . .
Y1 C8 Y5 4.1(4) . .
C66 C9 C65 168(10) 6_565 6_565
C66 C9 C8 125(7) 6_565 .
C65 C9 C8 55(2) 6_565 .
C66 C9 C23 126(7) 6_565 .
C65 C9 C23 57.2(16) 6_565 .
C8 C9 C23 108(2) . .
C66 C9 C10 24(10) 6_565 .
C65 C9 C10 167(3) 6_565 .
C8 C9 C10 120(2) . .
C23 C9 C10 121(2) . .
C66 C9 C67 65(6) 6_565 6_565
C65 C9 C67 119(3) 6_565 6_565
C8 C9 C67 161(3) . 6_565
C23 C9 C67 61.5(16) . 6_565
C10 C9 C67 62.4(17) . 6_565
C66 C9 C81 52(8) 6_565 6_565
C65 C9 C81 132(3) 6_565 6_565
C8 C9 C81 77.6(19) . 6_565
C23 C9 C81 151(2) . 6_565
C10 C9 C81 42.4(15) . 6_565
C67 C9 C81 103.9(17) 6_565 6_565
C66 C9 C64 140(7) 6_565 6_565
C65 C9 C64 41.9(14) 6_565 6_565
C8 C9 C64 94.8(18) . 6_565
C23 C9 C64 15.6(10) . 6_565
C10 C9 C64 137(2) . 6_565
C67 C9 C64 76.7(14) 6_565 6_565
C81 C9 C64 158(2) 6_565 6_565
C66 C9 Y9 99(10) 6_565 .
C65 C9 Y9 93(2) 6_565 .
C8 C9 Y9 94(2) . .
C23 C9 Y9 69(2) . .
C10 C9 Y9 75.0(17) . .
C67 C9 Y9 68(2) 6_565 .
C81 C9 Y9 82(2) 6_565 .
C64 C9 Y9 77(2) 6_565 .
C66 C9 Y1 92(10) 6_565 .
C65 C9 Y1 99(2) 6_565 .
C8 C9 Y1 75.3(16) . .
C23 C9 Y1 95.9(15) . .
C10 C9 Y1 68.1(13) . .
C67 C9 Y1 89.6(17) 6_565 .
C81 C9 Y1 57.4(14) 6_565 .
C64 C9 Y1 100.3(16) 6_565 .
Y9 C9 Y1 28.7(16) . .
C66 C9 Y5 87(10) 6_565 .
C65 C9 Y5 104(2) 6_565 .
C8 C9 Y5 82.4(17) . .
C23 C9 Y5 94.4(15) . .
C10 C9 Y5 63.0(12) . .
C67 C9 Y5 82.8(17) 6_565 .
C81 C9 Y5 57.7(14) 6_565 .
C64 C9 Y5 100.6(15) 6_565 .
Y9 C9 Y5 25.3(16) . .
Y1 C9 Y5 7.1(4) . .
C66 C9 Y2 122(10) 6_565 .
C65 C9 Y2 68.6(19) 6_565 .
C8 C9 Y2 53.6(14) . .
C23 C9 Y2 83.6(14) . .
C10 C9 Y2 98.6(15) . .
C67 C9 Y2 108(2) 6_565 .
C81 C9 Y2 77.6(15) 6_565 .
C64 C9 Y2 80.9(13) 6_565 .
Y9 C9 Y2 40.9(14) . .
Y1 C9 Y2 30.8(5) . .
Y5 C9 Y2 36.8(5) . .
C81 C10 C11 151(3) 6_565 .
C81 C10 C66 74(2) 6_565 6_565
C11 C10 C66 127(3) . 6_565
C81 C10 C82 71(2) 6_565 6_565
C11 C10 C82 83(2) . 6_565
C66 C10 C82 144(3) 6_565 6_565
C81 C10 C9 73(2) 6_565 .
C11 C10 C9 126(3) . .
C66 C10 C9 6(3) 6_565 .
C82 C10 C9 141(3) 6_565 .
C81 C10 C67 131(2) 6_565 6_565
C11 C10 C67 67(2) . 6_565
C66 C10 C67 59.9(17) 6_565 6_565
C82 C10 C67 146(3) 6_565 6_565
C9 C10 C67 59.6(17) . 6_565
C81 C10 C2 40.4(19) 6_565 .
C11 C10 C2 114(2) . .
C66 C10 C2 114(2) 6_565 .
C82 C10 C2 31.0(15) 6_565 .
C9 C10 C2 112(2) . .
C67 C10 C2 158(2) 6_565 .
C81 C10 C83 125(3) 6_565 6_565
C11 C10 C83 28.3(15) . 6_565
C66 C10 C83 152(3) 6_565 6_565
C82 C10 C83 55.0(13) 6_565 6_565
C9 C10 C83 149(2) . 6_565
C67 C10 C83 94.5(19) 6_565 6_565
C2 C10 C83 85.5(17) . 6_565
C81 C10 C68 160(3) 6_565 6_565
C11 C10 C68 20.0(16) . 6_565
C66 C10 C68 107(2) 6_565 6_565
C82 C10 C68 102.5(19) 6_565 6_565
C9 C10 C68 106(2) . 6_565
C67 C10 C68 47.4(12) 6_565 6_565
C2 C10 C68 132(2) . 6_565
C83 C10 C68 47.7(11) 6_565 6_565
C81 C10 Y5 69.2(19) 6_565 .
C11 C10 Y5 90.4(17) . .
C66 C10 Y5 88(2) 6_565 .
C82 C10 Y5 71.9(19) 6_565 .
C9 C10 Y5 81.9(13) . .
C67 C10 Y5 91.2(17) 6_565 .
C2 C10 Y5 67.4(15) . .
C83 C10 Y5 81.2(15) 6_565 .
C68 C10 Y5 90.6(17) 6_565 .
C81 C10 Y1 62.4(19) 6_565 .
C11 C10 Y1 98.5(17) . .
C66 C10 Y1 81(2) 6_565 .
C82 C10 Y1 75.1(19) 6_565 .
C9 C10 Y1 75.5(13) . .
C67 C10 Y1 92.4(16) 6_565 .
C2 C10 Y1 66.0(15) . .
C83 C10 Y1 89.4(16) 6_565 .
C68 C10 Y1 97.5(17) 6_565 .
Y5 C10 Y1 8.3(5) . .
C81 C10 Y9 88(2) 6_565 .
C11 C10 Y9 81(2) . .
C66 C10 Y9 74(2) 6_565 .
C82 C10 Y9 96(2) 6_565 .
C9 C10 Y9 68.5(15) . .
C67 C10 Y9 64(2) 6_565 .
C2 C10 Y9 94(2) . .
C83 C10 Y9 85.0(19) 6_565 .
C68 C10 Y9 74(2) 6_565 .
Y5 C10 Y9 26.7(14) . .
Y1 C10 Y9 28.8(15) . .
C68 C11 C83 112(3) 6_565 6_565
C68 C11 C10 132(3) 6_565 .
C83 C11 C10 114(3) 6_565 .
C68 C11 C25 17(2) 6_565 .
C83 C11 C25 127(2) 6_565 .
C10 C11 C25 116(2) . .
C68 C11 C12 92(2) 6_565 .
C83 C11 C12 20(2) 6_565 .
C10 C11 C12 131(2) . .
C25 C11 C12 107.4(11) . .
C68 C11 C67 63(2) 6_565 6_565
C83 C11 C67 163(4) 6_565 6_565
C10 C11 C67 69(2) . 6_565
C25 C11 C67 46.2(14) . 6_565
C12 C11 C67 147(2) . 6_565
C68 C11 C82 166(4) 6_565 6_565
C83 C11 C82 61(2) 6_565 6_565
C10 C11 C82 53(2) . 6_565
C25 C11 C82 161(2) . 6_565
C12 C11 C82 79.1(14) . 6_565
C67 C11 C82 119.8(18) 6_565 6_565
C68 C11 Y9 85(4) 6_565 .
C83 C11 Y9 102(3) 6_565 .
C10 C11 Y9 72(2) . .
C25 C11 Y9 76.7(18) . .
C12 C11 Y9 96.4(14) . .
C67 C11 Y9 61.9(17) 6_565 .
C82 C11 Y9 85(2) 6_565 .
C68 C11 Y5 108(4) 6_565 .
C83 C11 Y5 85(3) 6_565 .
C10 C11 Y5 63.5(15) . .
C25 C11 Y5 101.3(12) . .
C12 C11 Y5 86.0(12) . .
C67 C11 Y5 81.9(14) 6_565 .
C82 C11 Y5 60.4(15) 6_565 .
Y9 C11 Y5 24.9(14) . .
C68 C11 Y1 110(4) 6_565 .
C83 C11 Y1 89(3) 6_565 .
C10 C11 Y1 57.3(14) . .
C25 C11 Y1 102.1(12) . .
C12 C11 Y1 91.8(13) . .
C67 C11 Y1 78.3(14) 6_565 .
C82 C11 Y1 59.0(14) 6_565 .
Y9 C11 Y1 25.6(15) . .
Y5 C11 Y1 6.4(5) . .
C83 C12 C85 138(5) 6_565 6_565
C83 C12 C13 98(3) 6_565 .
C85 C12 C13 41(2) 6_565 .
C83 C12 C27 131(3) 6_565 .
C85 C12 C27 84(3) 6_565 .
C13 C12 C27 123.1(17) . .
C83 C12 C11 24(3) 6_565 .
C85 C12 C11 150(4) 6_565 .
C13 C12 C11 115.8(18) . .
C27 C12 C11 107.8(11) . .
C83 C12 C68 52(2) 6_565 6_565
C85 C12 C68 151(4) 6_565 6_565
C13 C12 C68 139(2) . 6_565
C27 C12 C68 79.6(13) . 6_565
C11 C12 C68 28.5(12) . 6_565
C83 C12 C84 156(4) 6_565 6_565
C85 C12 C84 49(2) 6_565 6_565
C13 C12 C84 87.6(17) . 6_565
C27 C12 C84 35.7(12) . 6_565
C11 C12 C84 135.1(17) . 6_565
C68 C12 C84 110.4(18) 6_565 6_565
C83 C12 C82 33(2) 6_565 6_565
C85 C12 C82 106(3) 6_565 6_565
C13 C12 C82 65.1(14) . 6_565
C27 C12 C82 154.4(16) . 6_565
C11 C12 C82 53.0(12) . 6_565
C68 C12 C82 81.0(13) 6_565 6_565
C84 C12 C82 144(2) 6_565 6_565
C83 C12 C88 103(3) 6_565 6_565
C85 C12 C88 35.6(19) 6_565 6_565
C13 C12 C88 6.4(15) . 6_565
C27 C12 C88 119.1(15) . 6_565
C11 C12 C88 122.1(16) . 6_565
C68 C12 C88 145.3(19) 6_565 6_565
C84 C12 C88 83.3(15) 6_565 6_565
C82 C12 C88 70.9(11) 6_565 6_565
C83 C12 Y5 63(4) 6_565 .
C85 C12 Y5 88(4) 6_565 .
C13 C12 Y5 67.0(15) . .
C27 C12 Y5 106.7(12) . .
C11 C12 Y5 62.8(11) . .
C68 C12 Y5 74.2(14) 6_565 .
C84 C12 Y5 97.7(16) 6_565 .
C82 C12 Y5 51.4(12) 6_565 .
C88 C12 Y5 72.4(13) 6_565 .
C83 C12 Y9 64(4) 6_565 .
C85 C12 Y9 99(4) 6_565 .
C13 C12 Y9 86.9(18) . .
C27 C12 Y9 90.6(16) . .
C11 C12 Y9 54.4(11) . .
C68 C12 Y9 57.1(16) 6_565 .
C84 C12 Y9 92.4(17) 6_565 .
C82 C12 Y9 64.7(16) 6_565 .
C88 C12 Y9 91.8(17) 6_565 .
Y5 C12 Y9 21.0(12) . .
C88 C13 C85 129(5) 6_565 6_565
C88 C13 C3 83(4) 6_565 .
C85 C13 C3 147(3) 6_565 .
C88 C13 C86 81(4) 6_565 6_565
C85 C13 C86 149(3) 6_565 6_565
C3 C13 C86 9(3) . 6_565
C88 C13 C14 47(4) 6_565 .
C85 C13 C14 86(2) 6_565 .
C3 C13 C14 127(2) . .
C86 C13 C14 123(2) 6_565 .
C88 C13 C12 157(5) 6_565 .
C85 C13 C12 30.2(18) 6_565 .
C3 C13 C12 117(2) . .
C86 C13 C12 120(2) 6_565 .
C14 C13 C12 115.8(18) . .
C88 C13 C83 170(7) 6_565 6_565
C85 C13 C83 55.4(16) 6_565 6_565
C3 C13 C83 91.6(19) . 6_565
C86 C13 C83 94.6(18) 6_565 6_565
C14 C13 C83 141(2) . 6_565
C12 C13 C83 25.4(12) . 6_565
C88 C13 C89 39(6) 6_565 6_565
C85 C13 C89 106(3) 6_565 6_565
C3 C13 C89 104(2) . 6_565
C86 C13 C89 98(2) 6_565 6_565
C14 C13 C89 28.0(16) . 6_565
C12 C13 C89 134(2) . 6_565
C83 C13 C89 151(3) 6_565 6_565
C88 C13 C82 129(5) 6_565 6_565
C85 C13 C82 101(2) 6_565 6_565
C3 C13 C82 46.3(16) . 6_565
C86 C13 C82 49.1(11) 6_565 6_565
C14 C13 C82 168(3) . 6_565
C12 C13 C82 70.9(14) . 6_565
C83 C13 C82 45.5(9) 6_565 6_565
C89 C13 C82 140(2) 6_565 6_565
C88 C13 Y5 116(6) 6_565 .
C85 C13 Y5 96(3) 6_565 .
C3 C13 Y5 69.9(19) . .
C86 C13 Y5 64(3) 6_565 .
C14 C13 Y5 113(2) . .
C12 C13 Y5 82.8(15) . .
C83 C13 Y5 69.7(16) 6_565 .
C89 C13 Y5 92.4(18) 6_565 .
C82 C13 Y5 56.2(13) 6_565 .
C88 C13 Y1 115(6) 6_565 .
C85 C13 Y1 99(3) 6_565 .
C3 C13 Y1 65.5(18) . .
C86 C13 Y1 59(3) 6_565 .
C14 C13 Y1 116(2) . .
C12 C13 Y1 84.7(14) . .
C83 C13 Y1 70.0(15) 6_565 .
C89 C13 Y1 93.9(18) 6_565 .
C82 C13 Y1 53.0(13) 6_565 .
Y5 C13 Y1 4.4(4) . .
C89 C14 C88 91(3) 6_565 6_565
C89 C14 C13 102(3) 6_565 .
C88 C14 C13 22(2) 6_565 .
C89 C14 C15 28(3) 6_565 .
C88 C14 C15 97(2) 6_565 .
C13 C14 C15 116(2) . .
C89 C14 C29 106(3) 6_565 .
C88 C14 C29 146(3) 6_565 .
C13 C14 C29 123.5(19) . .
C15 C14 C29 111.8(12) . .
C89 C14 C72 64(2) 6_565 6_565
C88 C14 C72 149(3) 6_565 6_565
C13 C14 C72 141(3) . 6_565
C15 C14 C72 70.2(14) . 6_565
C29 C14 C72 43.1(14) . 6_565
C89 C14 C85 128(4) 6_565 6_565
C88 C14 C85 58.2(17) 6_565 6_565
C13 C14 C85 36.8(13) . 6_565
C15 C14 C85 151(2) . 6_565
C29 C14 C85 88.2(17) . 6_565
C72 C14 C85 121(2) 6_565 6_565
C89 C14 Y4 59(3) 6_565 .
C88 C14 Y4 112(3) 6_565 .
C13 C14 Y4 101.9(19) . .
C15 C14 Y4 81.8(12) . .
C29 C14 Y4 57.6(16) . .
C72 C14 Y4 39.5(16) 6_565 .
C85 C14 Y4 92.5(17) 6_565 .
C89 C14 Y6 32(3) 6_565 .
C88 C14 Y6 96(3) 6_565 .
C13 C14 Y6 96(2) . .
C15 C14 Y6 59.0(11) . .
C29 C14 Y6 84.6(18) . .
C72 C14 Y6 52.9(15) 6_565 .
C85 C14 Y6 104.4(18) 6_565 .
Y4 C14 Y6 28.8(5) . .
C89 C15 C91 106(3) 6_565 6_565
C89 C15 C14 32(3) 6_565 .
C91 C15 C14 136(3) 6_565 .
C89 C15 C31 103(3) 6_565 .
C91 C15 C31 94(3) 6_565 .
C14 C15 C31 106.0(12) . .
C89 C15 C16 96(3) 6_565 .
C91 C15 C16 36.7(18) 6_565 .
C14 C15 C16 113(2) . .
C31 C15 C16 131(2) . .
C89 C15 C72 56(2) 6_565 6_565
C91 C15 C72 116(3) 6_565 6_565
C14 C15 C72 60.0(13) . 6_565
C31 C15 C72 48.8(14) . 6_565
C16 C15 C72 138(2) . 6_565
C89 C15 C88 41(3) 6_565 6_565
C91 C15 C88 111(2) 6_565 6_565
C14 C15 C88 34.8(15) . 6_565
C31 C15 C88 139.6(18) . 6_565
C16 C15 C88 80.0(17) . 6_565
C72 C15 C88 91.1(17) 6_565 6_565
C89 C15 C74 111(3) 6_565 6_565
C91 C15 C74 49.2(15) 6_565 6_565
C14 C15 C74 135.7(17) . 6_565
C31 C15 C74 44.8(15) . 6_565
C16 C15 C74 85.9(16) . 6_565
C72 C15 C74 78.7(15) 6_565 6_565
C88 C15 C74 145.8(19) 6_565 6_565
C89 C15 Y6 59(3) 6_565 .
C91 C15 Y6 58(2) 6_565 .
C14 C15 Y6 89.3(14) . .
C31 C15 Y6 75.4(16) . .
C16 C15 Y6 76.6(14) . .
C72 C15 Y6 62.2(16) 6_565 .
C88 C15 Y6 91.0(15) 6_565 .
C74 C15 Y6 55.3(12) 6_565 .
C89 C15 Y4 43(3) 6_565 .
C91 C15 Y4 86(2) 6_565 .
C14 C15 Y4 67.7(12) . .
C31 C15 Y4 66.6(12) . .
C16 C15 Y4 102.1(13) . .
C72 C15 Y4 35.7(14) 6_565 .
C88 C15 Y4 83.3(15) 6_565 .
C74 C15 Y4 69.4(12) 6_565 .
Y6 C15 Y4 28.4(6) . .
C89 C15 Y7 65(3) 6_565 .
C91 C15 Y7 69(2) 6_565 .
C14 C15 Y7 90.4(13) . .
C31 C15 Y7 55.8(13) . .
C16 C15 Y7 94.7(14) . .
C72 C15 Y7 47.0(14) 6_565 .
C88 C15 Y7 103.1(16) 6_565 .
C74 C15 Y7 47.0(11) 6_565 .
Y6 C15 Y7 20.3(7) . .
Y4 C15 Y7 22.7(4) . .
C90 C16 C91 112(4) 6_565 6_565
C90 C16 C4 73(3) 6_565 .
C91 C16 C4 156(4) 6_565 .
C90 C16 C17 39(2) 6_565 .
C91 C16 C17 81(3) 6_565 .
C4 C16 C17 110.9(18) . .
C90 C16 C15 154(4) 6_565 .
C91 C16 C15 43(2) 6_565 .
C4 C16 C15 125(2) . .
C17 C16 C15 123(2) . .
C90 C16 C87 63(2) 6_565 6_565
C91 C16 C87 159(4) 6_565 6_565
C4 C16 C87 10.5(15) . 6_565
C17 C16 C87 100.4(18) . 6_565
C15 C16 C87 136(2) . 6_565
C90 C16 C89 143(4) 6_565 6_565
C91 C16 C89 56(2) 6_565 6_565
C4 C16 C89 105(2) . 6_565
C17 C16 C89 135(2) . 6_565
C15 C16 C89 26.1(13) . 6_565
C87 C16 C89 114(2) 6_565 6_565
C90 C16 Y6 91(3) 6_565 .
C91 C16 Y6 49(3) 6_565 .
C4 C16 Y6 109(2) . .
C17 C16 Y6 87.8(16) . .
C15 C16 Y6 66.9(14) . .
C87 C16 Y6 110(2) 6_565 .
C89 C16 Y6 54.7(15) 6_565 .
C90 C17 C16 40(2) 6_565 .
C90 C17 C76 84(2) 6_565 6_565
C16 C17 C76 120(2) . 6_565
C90 C17 C33 126(3) 6_565 .
C16 C17 C33 103(2) . .
C76 C17 C33 98.0(18) 6_565 .
C90 C17 C92 83(3) 6_565 .
C16 C17 C92 122.3(18) . .
C76 C17 C92 16.6(15) 6_565 .
C33 C17 C92 111.9(13) . .
C90 C17 C91 72(2) 6_565 6_565
C16 C17 C91 37.1(16) . 6_565
C76 C17 C91 129(2) 6_565 6_565
C33 C17 C91 65.9(16) . 6_565
C92 C17 C91 142(2) . 6_565
C90 C17 C18 124(3) 6_565 6_565
C16 C17 C18 135(2) . 6_565
C76 C17 C18 52.4(13) 6_565 6_565
C33 C17 C18 48.1(11) . 6_565
C92 C17 C18 64.2(12) . 6_565
C91 C17 C18 107(2) 6_565 6_565
C90 C17 Y6 72(2) 6_565 .
C16 C17 Y6 63.3(15) . .
C76 C17 Y6 85.8(16) 6_565 .
C33 C17 Y6 54.9(13) . .
C92 C17 Y6 101.3(12) . .
C91 C17 Y6 44.6(14) 6_565 .
C18 C17 Y6 71.7(15) 6_565 .
C34 C18 C35 141(7) 6_565 6_565
C34 C18 C33 77(4) 6_565 6_565
C35 C18 C33 140(3) 6_565 6_565
C34 C18 C55 43(6) 6_565 6_565
C35 C18 C55 111(3) 6_565 6_565
C33 C18 C55 106.9(17) 6_565 6_565
C34 C18 C56 79(5) 6_565 .
C35 C18 C56 70(2) 6_565 .
C33 C18 C56 146.3(19) 6_565 .
C55 C18 C56 40.9(10) 6_565 .
C34 C18 C75 43(6) 6_565 .
C35 C18 C75 169(5) 6_565 .
C33 C18 C75 41.3(13) 6_565 .
C55 C18 C75 65.7(11) 6_565 .
C56 C18 C75 105.9(12) . .
C34 C18 C76 162(8) 6_565 .
C35 C18 C76 50(2) 6_565 .
C33 C18 C76 89.7(19) 6_565 .
C55 C18 C76 155(3) 6_565 .
C56 C18 C76 118(2) . .
C75 C18 C76 129(2) . .
C34 C18 C92 155(10) 6_565 6_565
C35 C18 C92 50.2(15) 6_565 6_565
C33 C18 C92 90.2(17) 6_565 6_565
C55 C18 C92 161(2) 6_565 6_565
C56 C18 C92 120.3(18) . 6_565
C75 C18 C92 131.1(18) . 6_565
C76 C18 C92 9.8(17) . 6_565
C34 C18 C17 118(6) 6_565 6_565
C35 C18 C17 94(2) 6_565 6_565
C33 C18 C17 46.6(11) 6_565 6_565
C55 C18 C17 153.4(18) 6_565 6_565
C56 C18 C17 163(2) . 6_565
C75 C18 C17 87.9(13) . 6_565
C76 C18 C17 45.2(13) . 6_565
C92 C18 C17 43.9(8) 6_565 6_565
C34 C18 Y6 100(8) 6_565 6_565
C35 C18 Y6 112(4) 6_565 6_565
C33 C18 Y6 53.2(17) 6_565 6_565
C55 C18 Y6 94(2) 6_565 6_565
C56 C18 Y6 109(2) . 6_565
C75 C18 Y6 59(2) . 6_565
C76 C18 Y6 81(2) . 6_565
C92 C18 Y6 89.5(18) 6_565 6_565
C17 C18 Y6 68.9(13) 6_565 6_565
C78 C19 C37 154(5) 6_565 .
C78 C19 C61 87(4) 6_565 6_565
C37 C19 C61 116(3) . 6_565
C78 C19 C77 86(4) 6_565 6_565
C37 C19 C77 69(3) . 6_565
C61 C19 C77 166(2) 6_565 6_565
C78 C19 C20 82(4) 6_565 .
C37 C19 C20 118(3) . .
C61 C19 C20 11(2) 6_565 .
C77 C19 C20 155(2) 6_565 .
C78 C19 C6 37(3) 6_565 .
C37 C19 C6 117(3) . .
C61 C19 C6 122(2) 6_565 .
C77 C19 C6 49.1(16) 6_565 .
C20 C19 C6 115(2) . .
C78 C19 C60 134(4) 6_565 6_565
C37 C19 C60 68(2) . 6_565
C61 C19 C60 48.4(14) 6_565 6_565
C77 C19 C60 135(2) 6_565 6_565
C20 C19 C60 52.1(18) . 6_565
C6 C19 C60 158.9(17) . 6_565
C78 C19 C59 166(3) 6_565 6_565
C37 C19 C59 25.8(19) . 6_565
C61 C19 C59 90(2) 6_565 6_565
C77 C19 C59 93(2) 6_565 6_565
C20 C19 C59 93(2) . 6_565
C6 C19 C59 139(2) . 6_565
C60 C19 C59 42.1(9) 6_565 6_565
C78 C19 C58 134(4) 6_565 6_565
C37 C19 C58 20(2) . 6_565
C61 C19 C58 135(2) 6_565 6_565
C77 C19 C58 48.7(15) 6_565 6_565
C20 C19 C58 134(2) . 6_565
C6 C19 C58 97(2) . 6_565
C60 C19 C58 86.9(17) 6_565 6_565
C59 C19 C58 44.9(14) 6_565 6_565
C78 C19 Y8 102(3) 6_565 .
C37 C19 Y8 76.9(17) . .
C61 C19 Y8 69.1(18) 6_565 .
C77 C19 Y8 100.5(16) 6_565 .
C20 C19 Y8 60.7(17) . .
C6 C19 Y8 102.2(12) . .
C60 C19 Y8 57.6(9) 6_565 .
C59 C19 Y8 64.5(14) 6_565 .
C58 C19 Y8 81.6(14) 6_565 .
C78 C19 Y2 88(3) 6_565 .
C37 C19 Y2 91.4(17) . .
C61 C19 Y2 62.4(17) 6_565 .
C77 C19 Y2 105.2(15) 6_565 .
C20 C19 Y2 52.5(16) . .
C6 C19 Y2 94.7(11) . .
C60 C19 Y2 64.2(9) 6_565 .
C59 C19 Y2 78.3(13) 6_565 .
C58 C19 Y2 94.8(13) 6_565 .
Y8 C19 Y2 14.5(4) . .
C61 C20 C62 159(10) 6_565 6_565
C61 C20 C21 108(7) 6_565 .
C62 C20 C21 81(2) 6_565 .
C61 C20 C7 140(9) 6_565 .
C62 C20 C7 24.0(19) 6_565 .
C21 C20 C7 104.1(16) . .
C61 C20 C60 62(6) 6_565 6_565
C62 C20 C60 131(3) 6_565 6_565
C21 C20 C60 51.6(18) . 6_565
C7 C20 C60 155(2) . 6_565
C61 C20 C19 38(9) 6_565 .
C62 C20 C19 151(3) 6_565 .
C21 C20 C19 124(3) . .
C7 C20 C19 130(3) . .
C60 C20 C19 73(2) 6_565 .
C61 C20 C78 55(6) 6_565 6_565
C62 C20 C78 124(3) 6_565 6_565
C21 C20 C78 152(3) . 6_565
C7 C20 C78 102(3) . 6_565
C60 C20 C78 101(2) 6_565 6_565
C19 C20 C78 28.3(13) . 6_565
C61 C20 C80 130(7) 6_565 6_565
C62 C20 C80 43.5(16) 6_565 6_565
C21 C20 C80 122.1(19) . 6_565
C7 C20 C80 25(2) . 6_565
C60 C20 C80 161(3) 6_565 6_565
C19 C20 C80 108(2) . 6_565
C78 C20 C80 80.6(18) 6_565 6_565
C61 C20 Y8 109(10) 6_565 .
C62 C20 Y8 92(3) 6_565 .
C21 C20 Y8 72.8(18) . .
C7 C20 Y8 103(2) . .
C60 C20 Y8 68.7(17) 6_565 .
C19 C20 Y8 82.2(19) . .
C78 C20 Y8 92(2) 6_565 .
C80 C20 Y8 92.1(16) 6_565 .
C61 C20 Y2 127(10) 6_565 .
C62 C20 Y2 74(2) 6_565 .
C21 C20 Y2 76.9(16) . .
C7 C20 Y2 84(2) . .
C60 C20 Y2 86.1(19) 6_565 .
C19 C20 Y2 95(2) . .
C78 C20 Y2 96(2) 6_565 .
C80 C20 Y2 74.6(13) 6_565 .
Y8 C20 Y2 19.1(5) . .
C61 C20 Y1 132(10) 6_565 .
C62 C20 Y1 63(2) 6_565 .
C21 C20 Y1 99.9(17) . .
C7 C20 Y1 64(2) . .
C60 C20 Y1 112(2) 6_565 .
C19 C20 Y1 94.2(19) . .
C78 C20 Y1 82.9(18) 6_565 .
C80 C20 Y1 48.5(10) 6_565 .
Y8 C20 Y1 43.6(8) . .
Y2 C20 Y1 27.5(5) . .
C40 C21 C60 70.3(16) 6_565 6_565
C40 C21 C39 23.5(13) 6_565 .
C60 C21 C39 46.9(17) 6_565 .
C40 C21 C22 101(2) 6_565 .
C60 C21 C22 149(2) 6_565 .
C39 C21 C22 120(2) . .
C40 C21 C20 136(3) 6_565 .
C60 C21 C20 68(2) 6_565 .
C39 C21 C20 113(3) . .
C22 C21 C20 106.6(14) . .
C40 C21 C41 61.7(17) 6_565 6_565
C60 C21 C41 127(2) 6_565 6_565
C39 C21 C41 82.7(17) . 6_565
C22 C21 C41 40.1(15) . 6_565
C20 C21 C41 141(2) . 6_565
C40 C21 C63 119(2) 6_565 6_565
C60 C21 C63 152(2) 6_565 6_565
C39 C21 C63 137(2) . 6_565
C22 C21 C63 17.6(13) . 6_565
C20 C21 C63 92.5(16) . 6_565
C41 C21 C63 57.3(13) 6_565 6_565
C40 C21 C61 126(2) 6_565 6_565
C60 C21 C61 56.2(15) 6_565 6_565
C39 C21 C61 103(2) . 6_565
C22 C21 C61 120.7(18) . 6_565
C20 C21 C61 14.1(16) . 6_565
C41 C21 C61 153(2) 6_565 6_565
C63 C21 C61 106.5(18) 6_565 6_565
C40 C21 C62 160(2) 6_565 6_565
C60 C21 C62 108(2) 6_565 6_565
C39 C21 C62 148(2) . 6_565
C22 C21 C62 69.1(14) . 6_565
C20 C21 C62 40.6(15) . 6_565
C41 C21 C62 108.8(17) 6_565 6_565
C63 C21 C62 53.1(11) 6_565 6_565
C61 C21 C62 54.1(12) 6_565 6_565
C40 C21 Y8 81.9(19) 6_565 .
C60 C21 Y8 70.8(13) 6_565 .
C39 C21 Y8 73.4(17) . .
C22 C21 Y8 78.8(18) . .
C20 C21 Y8 71(2) . .
C41 C21 Y8 80.8(12) 6_565 .
C63 C21 Y8 83.5(13) 6_565 .
C61 C21 Y8 75.4(17) 6_565 .
C62 C21 Y8 78.9(13) 6_565 .
C40 C21 Y2 95.5(19) 6_565 .
C60 C21 Y2 86.9(14) 6_565 .
C39 C21 Y2 90.7(17) . .
C22 C21 Y2 63.9(18) . .
C20 C21 Y2 68.3(18) . .
C41 C21 Y2 76.6(11) 6_565 .
C63 C21 Y2 66.1(12) 6_565 .
C61 C21 Y2 76.8(15) 6_565 .
C62 C21 Y2 64.5(11) 6_565 .
Y8 C21 Y2 18.3(4) . .
C40 C21 Y3 66.3(18) 6_565 .
C60 C21 Y3 86.7(13) 6_565 .
C39 C21 Y3 68.2(14) . .
C22 C21 Y3 63.3(17) . .
C20 C21 Y3 96.9(19) . .
C41 C21 Y3 54.6(10) 6_565 .
C63 C21 Y3 74.6(11) 6_565 .
C61 C21 Y3 102.2(16) 6_565 .
C62 C21 Y3 93.6(12) 6_565 .
Y8 C21 Y3 26.8(5) . .
Y2 C21 Y3 30.9(3) . .
C63 C22 C41 165(9) 6_565 6_565
C63 C22 C42 145(5) 6_565 .
C41 C22 C42 43.4(15) 6_565 .
C63 C22 C8 21(6) 6_565 .
C41 C22 C8 173(4) 6_565 .
C42 C22 C8 137(3) . .
C63 C22 C21 101(4) 6_565 .
C41 C22 C21 71(2) 6_565 .
C42 C22 C21 114(2) . .
C8 C22 C21 106.7(13) . .
C63 C22 C65 57(4) 6_565 6_565
C41 C22 C65 133(3) 6_565 6_565
C42 C22 C65 89.8(19) . 6_565
C8 C22 C65 47.9(18) . 6_565
C21 C22 C65 154(2) . 6_565
C63 C22 C62 45(4) 6_565 6_565
C41 C22 C62 132(3) 6_565 6_565
C42 C22 C62 163(3) . 6_565
C8 C22 C62 45.4(13) . 6_565
C21 C22 C62 61.4(13) . 6_565
C65 C22 C62 93.0(16) 6_565 6_565
C63 C22 C40 136(5) 6_565 6_565
C41 C22 C40 36.8(15) 6_565 6_565
C42 C22 C40 78.5(14) . 6_565
C8 C22 C40 139.8(18) . 6_565
C21 C22 C40 35.2(14) . 6_565
C65 C22 C40 164(3) 6_565 6_565
C62 C22 C40 95.1(15) 6_565 6_565
C63 C22 C42 152(4) 6_565 6_565
C41 C22 C42 38.4(17) 6_565 6_565
C42 C22 C42 6.8(6) . 6_565
C8 C22 C42 141(2) . 6_565
C21 C22 C42 107.6(17) . 6_565
C65 C22 C42 95.2(15) 6_565 6_565
C62 C22 C42 158(2) 6_565 6_565
C40 C22 C42 72.5(12) 6_565 6_565
C63 C22 Y2 94(7) 6_565 .
C41 C22 Y2 97(3) 6_565 .
C42 C22 Y2 95(2) . .
C8 C22 Y2 76.3(18) . .
C21 C22 Y2 80.7(17) . .
C65 C22 Y2 87.1(19) 6_565 .
C62 C22 Y2 68.9(15) 6_565 .
C40 C22 Y2 82.8(14) 6_565 .
C42 C22 Y2 90.8(17) 6_565 .
C63 C22 Y8 107(7) 6_565 .
C41 C22 Y8 82(3) 6_565 .
C42 C22 Y8 91(2) . .
C8 C22 Y8 91(2) . .
C21 C22 Y8 66.7(16) . .
C65 C22 Y8 104(2) 6_565 .
C62 C22 Y8 72.7(15) 6_565 .
C40 C22 Y8 65.1(13) 6_565 .
C42 C22 Y8 85.2(16) 6_565 .
Y2 C22 Y8 17.7(4) . .
C63 C22 Y3 127(7) 6_565 .
C41 C22 Y3 66(3) 6_565 .
C42 C22 Y3 61.8(17) . .
C8 C22 Y3 108(2) . .
C21 C22 Y3 85.9(17) . .
C65 C22 Y3 97.0(19) 6_565 .
C62 C22 Y3 101.5(19) 6_565 .
C40 C22 Y3 67.7(12) 6_565 .
C42 C22 Y3 56.9(12) 6_565 .
Y2 C22 Y3 34.7(6) . .
Y8 C22 Y3 29.5(6) . .
C64 C23 C44 105(4) 6_565 6_565
C64 C23 C65 85(2) 6_565 6_565
C44 C23 C65 170(3) 6_565 6_565
C64 C23 C24 116(3) 6_565 .
C44 C23 C24 14.2(19) 6_565 .
C65 C23 C24 157(3) 6_565 .
C64 C23 C43 24(3) 6_565 .
C44 C23 C43 111(2) 6_565 .
C65 C23 C43 78.5(19) 6_565 .
C24 C23 C43 125(2) . .
C64 C23 C9 131(3) 6_565 .
C44 C23 C9 123(3) 6_565 .
C65 C23 C9 46.5(16) 6_565 .
C24 C23 C9 110.8(19) . .
C43 C23 C9 123.1(18) . .
C64 C23 C67 164(4) 6_565 6_565
C44 C23 C67 62.9(15) 6_565 6_565
C65 C23 C67 107(2) 6_565 6_565
C24 C23 C67 50.4(14) . 6_565
C43 C23 C67 166(2) . 6_565
C9 C23 C67 60.6(16) . 6_565
C64 C23 C66 139(3) 6_565 6_565
C44 C23 C66 115(2) 6_565 6_565
C65 C23 C66 54.8(14) 6_565 6_565
C24 C23 C66 102.3(17) . 6_565
C43 C23 C66 131.6(18) . 6_565
C9 C23 C66 8.6(13) . 6_565
C67 C23 C66 52.2(11) 6_565 6_565
C64 C23 C43 27(3) 6_565 6_565
C44 C23 C43 99(2) 6_565 6_565
C65 C23 C43 90.9(15) 6_565 6_565
C24 C23 C43 112.5(18) . 6_565
C43 C23 C43 12.6(9) . 6_565
C9 C23 C43 134.3(15) . 6_565
C67 C23 C43 156.4(19) 6_565 6_565
C66 C23 C43 142.6(15) 6_565 6_565
C64 C23 Y9 122(4) 6_565 .
C44 C23 Y9 84(3) 6_565 .
C65 C23 Y9 91(2) 6_565 .
C24 C23 Y9 86(2) . .
C43 C23 Y9 98.6(15) . .
C9 C23 Y9 73(2) . .
C67 C23 Y9 69.0(18) 6_565 .
C66 C23 Y9 73(2) 6_565 .
C43 C23 Y9 96.0(14) 6_565 .
C64 C23 Y1 124(3) 6_565 .
C44 C23 Y1 103(3) 6_565 .
C65 C23 Y1 70.8(15) 6_565 .
C24 C23 Y1 101.9(17) . .
C43 C23 Y1 100.1(11) . .
C9 C23 Y1 54.5(13) . .
C67 C23 Y1 70.7(14) 6_565 .
C66 C23 Y1 56.0(16) 6_565 .
C43 C23 Y1 102.2(8) 6_565 .
Y9 C23 Y1 21.3(18) . .
C64 C23 Y2 97(3) 6_565 .
C44 C23 Y2 119(3) 6_565 .
C65 C23 Y2 59.4(13) 6_565 .
C24 C23 Y2 123.0(17) . .
C43 C23 Y2 73.2(10) . .
C9 C23 Y2 67.3(13) . .
C67 C23 Y2 98.3(15) 6_565 .
C66 C23 Y2 72.4(15) 6_565 .
C43 C23 Y2 77.3(7) 6_565 .
Y9 C23 Y2 37.7(14) . .
Y1 C23 Y2 27.7(3) . .
C44 C24 C67 101(5) 6_565 6_565
C44 C24 C23 34(4) 6_565 .
C67 C24 C23 71.1(17) 6_565 .
C44 C24 C45 84(4) 6_565 .
C67 C24 C45 153(3) 6_565 .
C23 C24 C45 118.5(19) . .
C44 C24 C25 138(9) 6_565 .
C67 C24 C25 50.9(18) 6_565 .
C23 C24 C25 120(2) . .
C45 C24 C25 109(2) . .
C44 C24 C64 22(6) 6_565 6_565
C67 C24 C64 91.8(16) 6_565 6_565
C23 C24 C64 21.1(14) . 6_565
C45 C24 C64 101.2(16) . 6_565
C25 C24 C64 140(2) . 6_565
C44 C24 C46 121(6) 6_565 6_565
C67 C24 C46 111(2) 6_565 6_565
C23 C24 C46 149(2) . 6_565
C45 C24 C46 47.5(13) . 6_565
C25 C24 C46 61.4(16) . 6_565
C64 C24 C46 143.4(17) 6_565 6_565
C44 C24 Y9 63(9) 6_565 .
C67 C24 Y9 61(2) 6_565 .
C23 C24 Y9 62.0(17) . .
C45 C24 Y9 100(2) . .
C25 C24 Y9 74.8(18) . .
C64 C24 Y9 74.9(17) 6_565 .
C46 C24 Y9 91.0(18) 6_565 .
C68 C25 C67 88(3) 6_565 6_565
C68 C25 C69 87(3) 6_565 6_565
C67 C25 C69 159(3) 6_565 6_565
C68 C25 C24 141(4) 6_565 .
C67 C25 C24 54.4(16) 6_565 .
C69 C25 C24 124(3) 6_565 .
C68 C25 C26 91(3) 6_565 .
C67 C25 C26 159(3) 6_565 .
C69 C25 C26 4.8(18) 6_565 .
C24 C25 C26 120(2) . .
C68 C25 C11 19(3) 6_565 .
C67 C25 C11 68.8(18) 6_565 .
C69 C25 C11 104.2(17) 6_565 .
C24 C25 C11 122.0(19) . .
C26 C25 C11 108.9(11) . .
C68 C25 C46 136(4) 6_565 6_565
C67 C25 C46 126(2) 6_565 6_565
C69 C25 C46 51.3(17) 6_565 6_565
C24 C25 C46 73.5(16) . 6_565
C26 C25 C46 46.6(15) . 6_565
C11 C25 C46 148.8(15) . 6_565
C68 C25 C44 133(4) 6_565 6_565
C67 C25 C44 49.7(14) 6_565 6_565
C69 C25 C44 125(3) 6_565 6_565
C24 C25 C44 9(2) . 6_565
C26 C25 C44 120.5(19) . 6_565
C11 C25 C44 114.9(16) . 6_565
C46 C25 C44 76.4(14) 6_565 6_565
C68 C25 Y9 79(4) 6_565 .
C67 C25 Y9 59(2) 6_565 .
C69 C25 Y9 100(3) 6_565 .
C24 C25 Y9 72.1(16) . .
C26 C25 Y9 100.3(19) . .
C11 C25 Y9 69.5(17) . .
C46 C25 Y9 93.8(18) 6_565 .
C44 C25 Y9 62.7(17) 6_565 .
C69 C26 C70 119(9) 6_565 6_565
C69 C26 C47 148(10) 6_565 .
C70 C26 C47 79(3) 6_565 .
C69 C26 C46 101(10) 6_565 6_565
C70 C26 C46 124(4) 6_565 6_565
C47 C26 C46 49.5(14) . 6_565
C69 C26 C25 22(8) 6_565 .
C70 C26 C25 137(2) 6_565 .
C47 C26 C25 129(2) . .
C46 C26 C25 80(2) 6_565 .
C69 C26 C27 86(8) 6_565 .
C70 C26 C27 35.7(16) 6_565 .
C47 C26 C27 115(3) . .
C46 C26 C27 154(3) 6_565 .
C25 C26 C27 106.9(12) . .
C69 C26 C68 5(8) 6_565 6_565
C70 C26 C68 114(2) 6_565 6_565
C47 C26 C68 150(3) . 6_565
C46 C26 C68 105(2) 6_565 6_565
C25 C26 C68 25.8(11) . 6_565
C27 C26 C68 81.5(14) . 6_565
C70 C27 C84 92(3) 6_565 6_565
C70 C27 C12 155(3) 6_565 .
C84 C27 C12 90(2) 6_565 .
C70 C27 C26 58(2) 6_565 .
C84 C27 C26 144(3) 6_565 .
C12 C27 C26 108.9(11) . .
C70 C27 C69 68(2) 6_565 6_565
C84 C27 C69 148(3) 6_565 6_565
C12 C27 C69 98.1(16) . 6_565
C26 C27 C69 10.8(15) . 6_565
C70 C27 C28 65(2) 6_565 .
C84 C27 C28 28.8(19) 6_565 .
C12 C27 C28 118.4(15) . .
C26 C27 C28 122(2) . .
C69 C27 C28 131(2) 6_565 .
C70 C27 C85 146(3) 6_565 6_565
C84 C27 C85 60.9(16) 6_565 6_565
C12 C27 C85 29.0(13) . 6_565
C26 C27 C85 134.2(16) . 6_565
C69 C27 C85 124(2) 6_565 6_565
C28 C27 C85 89.7(17) . 6_565
C70 C27 C83 143(3) 6_565 6_565
C84 C27 C83 103(2) 6_565 6_565
C12 C27 C83 15.9(9) . 6_565
C26 C27 C83 92.9(12) . 6_565
C69 C27 C83 82.2(15) 6_565 6_565
C28 C27 C83 131.0(15) . 6_565
C85 C27 C83 43.9(9) 6_565 6_565
C84 C28 C71 103(4) 6_565 6_565
C84 C28 C49 153(5) 6_565 .
C71 C28 C49 90(3) 6_565 .
C84 C28 C70 74(3) 6_565 6_565
C71 C28 C70 158(4) 6_565 6_565
C49 C28 C70 85(2) . 6_565
C84 C28 C27 41(3) 6_565 .
C71 C28 C27 143(3) 6_565 .
C49 C28 C27 120(2) . .
C70 C28 C27 34.9(14) 6_565 .
C84 C28 C29 75(3) 6_565 .
C71 C28 C29 30(2) 6_565 .
C49 C28 C29 120(2) . .
C70 C28 C29 148(2) 6_565 .
C27 C28 C29 116.2(18) . .
C84 C28 C50 147(4) 6_565 6_565
C71 C28 C50 48(2) 6_565 6_565
C49 C28 C50 41.9(12) . 6_565
C70 C28 C50 125(3) 6_565 6_565
C27 C28 C50 158(2) . 6_565
C29 C28 C50 78.6(17) . 6_565
C84 C28 C48 118(3) 6_565 6_565
C71 C28 C48 126(3) 6_565 6_565
C49 C28 C48 39.5(13) . 6_565
C70 C28 C48 45.3(13) 6_565 6_565
C27 C28 C48 80.1(15) . 6_565
C29 C28 C48 154(2) . 6_565
C50 C28 C48 80.7(16) 6_565 6_565
C84 C28 Y4 86(4) 6_565 .
C71 C28 Y4 47(3) 6_565 .
C49 C28 Y4 86.1(16) . .
C70 C28 Y4 111.6(19) 6_565 .
C27 C28 Y4 109.5(13) . .
C29 C28 Y4 56.5(17) . .
C50 C28 Y4 63.3(9) 6_565 .
C48 C28 Y4 100.6(13) 6_565 .
C71 C29 C72 103(6) 6_565 6_565
C71 C29 C14 150(6) 6_565 .
C72 C29 C14 77(2) 6_565 .
C71 C29 C30 90(4) 6_565 .
C72 C29 C30 34.2(18) 6_565 .
C14 C29 C30 103.9(12) . .
C71 C29 C84 69(3) 6_565 6_565
C72 C29 C84 139(4) 6_565 6_565
C14 C29 C84 90.5(19) . 6_565
C30 C29 C84 157(3) . 6_565
C71 C29 C28 41(3) 6_565 .
C72 C29 C28 137(4) 6_565 .
C14 C29 C28 120.0(18) . .
C30 C29 C28 131(2) . .
C84 C29 C28 29.6(14) 6_565 .
C71 C29 C89 137(6) 6_565 6_565
C72 C29 C89 51.7(17) 6_565 6_565
C14 C29 C89 26.5(13) . 6_565
C30 C29 C89 82.1(13) . 6_565
C84 C29 C89 106(2) 6_565 6_565
C28 C29 C89 131(2) . 6_565
C71 C29 Y4 70(5) 6_565 .
C72 C29 Y4 50(3) 6_565 .
C14 C29 Y4 89.0(18) . .
C30 C29 Y4 71.1(16) . .
C84 C29 Y4 91(2) 6_565 .
C28 C29 Y4 88.8(19) . .
C89 C29 Y4 67.6(15) 6_565 .
C71 C29 Y6 95(6) 6_565 .
C72 C29 Y6 38(2) 6_565 .
C14 C29 Y6 66.5(16) . .
C30 C29 Y6 69.3(14) . .
C84 C29 Y6 101(2) 6_565 .
C28 C29 Y6 109(2) . .
C89 C29 Y6 43.1(14) 6_565 .
Y4 C29 Y6 24.8(5) . .
C71 C29 Y7 80(5) 6_565 .
C72 C29 Y7 32(3) 6_565 .
C14 C29 Y7 86.3(16) . .
C30 C29 Y7 55.4(14) . .
C84 C29 Y7 109(2) 6_565 .
C28 C29 Y7 105(2) . .
C89 C29 Y7 61.2(13) 6_565 .
Y4 C29 Y7 17.5(4) . .
Y6 C29 Y7 20.9(6) . .
C72 C30 C73 82(3) 6_565 6_565
C72 C30 C51 108(4) 6_565 .
C73 C30 C51 75.2(17) 6_565 .
C72 C30 C31 67(3) 6_565 .
C73 C30 C31 41.3(14) 6_565 .
C51 C30 C31 116.4(18) . .
C72 C30 C29 52(3) 6_565 .
C73 C30 C29 133(2) 6_565 .
C51 C30 C29 112(3) . .
C31 C30 C29 110.4(12) . .
C72 C30 C71 67(3) 6_565 6_565
C73 C30 C71 135(3) 6_565 6_565
C51 C30 C71 84(2) . 6_565
C31 C30 C71 134(2) . 6_565
C29 C30 C71 29.0(17) . 6_565
C72 C30 Y4 43(3) 6_565 .
C73 C30 Y4 71.5(15) 6_565 .
C51 C30 Y4 65.4(14) . .
C31 C30 Y4 87.5(13) . .
C29 C30 Y4 70.7(18) . .
C71 C30 Y4 63.0(19) 6_565 .
C72 C30 Y7 56(3) 6_565 .
C73 C30 Y7 45.1(14) 6_565 .
C51 C30 Y7 60.3(13) . .
C31 C30 Y7 70.1(13) . .
C29 C30 Y7 96.2(18) . .
C71 C30 Y7 89(2) 6_565 .
Y4 C30 Y7 26.9(4) . .
C72 C30 Y6 34(3) 6_565 .
C73 C30 Y6 52.3(14) 6_565 .
C51 C30 Y6 82.2(14) . .
C31 C30 Y6 59.8(12) . .
C29 C30 Y6 81.9(16) . .
C71 C30 Y6 85.4(19) 6_565 .
Y4 C30 Y6 27.8(4) . .
Y7 C30 Y6 22.7(5) . .
C73 C31 C72 77(2) 6_565 6_565
C73 C31 C74 76(2) 6_565 6_565
C72 C31 C74 119(3) 6_565 6_565
C73 C31 C32 66(2) 6_565 .
C72 C31 C32 128(3) 6_565 .
C74 C31 C32 19.6(17) 6_565 .
C73 C31 C15 137(3) 6_565 .
C72 C31 C15 78.2(18) 6_565 .
C74 C31 C15 87(2) 6_565 .
C32 C31 C15 106(2) . .
C73 C31 C30 65(2) 6_565 .
C72 C31 C30 33.6(15) 6_565 .
C74 C31 C30 136(2) 6_565 .
C32 C31 C30 131.2(19) . .
C15 C31 C30 107.5(12) . .
C73 C31 C89 116(3) 6_565 6_565
C72 C31 C89 53.8(13) 6_565 6_565
C74 C31 C89 94(2) 6_565 6_565
C32 C31 C89 114(2) . 6_565
C15 C31 C89 25.2(14) . 6_565
C30 C31 C89 85.5(14) . 6_565
C73 C31 C91 116(3) 6_565 6_565
C72 C31 C91 97(2) 6_565 6_565
C74 C31 C91 52.4(13) 6_565 6_565
C32 C31 C91 71.2(18) . 6_565
C15 C31 C91 34.6(13) . 6_565
C30 C31 C91 130.6(18) . 6_565
C89 C31 C91 47.9(10) 6_565 6_565
C73 C31 Y6 68(2) 6_565 .
C72 C31 Y6 63.3(19) 6_565 .
C74 C31 Y6 56.4(18) 6_565 .
C32 C31 Y6 70.1(17) . .
C15 C31 Y6 69.5(14) . .
C30 C31 Y6 89.3(14) . .
C89 C31 Y6 55.8(14) 6_565 .
C91 C31 Y6 53.9(14) 6_565 .
C73 C31 Y7 42(2) 6_565 .
C72 C31 Y7 61.8(19) 6_565 .
C74 C31 Y7 61.3(18) 6_565 .
C32 C31 Y7 66.6(16) . .
C15 C31 Y7 94.7(15) . .
C30 C31 Y7 75.9(13) . .
C89 C31 Y7 77.4(15) 6_565 .
C91 C31 Y7 78.3(14) 6_565 .
Y6 C31 Y7 25.9(7) . .
C73 C31 Y4 57(2) 6_565 .
C72 C31 Y4 36.8(18) 6_565 .
C74 C31 Y4 83.4(19) 6_565 .
C32 C31 Y4 91.8(17) . .
C15 C31 Y4 82.6(13) . .
C30 C31 Y4 58.7(11) . .
C89 C31 Y4 59.8(14) 6_565 .
C91 C31 Y4 80.7(14) 6_565 .
Y6 C31 Y4 30.7(6) . .
Y7 C31 Y4 25.8(4) . .
C74 C32 C73 92(5) 6_565 6_565
C74 C32 C53 123(7) 6_565 .
C73 C32 C53 72.1(16) 6_565 .
C74 C32 C75 79(5) 6_565 6_565
C73 C32 C75 131(3) 6_565 6_565
C53 C32 C75 73.4(19) . 6_565
C74 C32 C31 71(4) 6_565 .
C73 C32 C31 41.2(14) 6_565 .
C53 C32 C31 113(2) . .
C75 C32 C31 148(3) 6_565 .
C74 C32 C33 47(4) 6_565 .
C73 C32 C33 135(3) 6_565 .
C53 C32 C33 112(2) . .
C75 C32 C33 40.4(13) 6_565 .
C31 C32 C33 117(2) . .
C74 C32 C91 16(5) 6_565 6_565
C73 C32 C91 93.6(19) 6_565 6_565
C53 C32 C91 138(3) . 6_565
C75 C32 C91 90.0(19) 6_565 6_565
C31 C32 C91 64.1(17) . 6_565
C33 C32 C91 52.6(15) . 6_565
C74 C32 Y7 67(6) 6_565 .
C73 C32 Y7 52.9(17) 6_565 .
C53 C32 Y7 59.5(16) . .
C75 C32 Y7 80(2) 6_565 .
C31 C32 Y7 77.9(16) . .
C33 C32 Y7 89.3(18) . .
C91 C32 Y7 80.4(15) 6_565 .
C74 C32 Y6 41(6) 6_565 .
C73 C32 Y6 68.1(19) 6_565 .
C53 C32 Y6 84(2) . .
C75 C32 Y6 75(2) 6_565 .
C31 C32 Y6 74.9(17) . .
C33 C32 Y6 68.1(16) . .
C91 C32 Y6 54.5(14) 6_565 .
Y7 C32 Y6 27.0(7) . .
C74 C32 Y4 59(5) 6_565 .
C73 C32 Y4 42.9(16) 6_565 .
C53 C32 Y4 74.9(17) . .
C75 C32 Y4 95(2) 6_565 .
C31 C32 Y4 59.5(14) . .
C33 C32 Y4 93.5(17) . .
C91 C32 Y4 68.8(13) 6_565 .
Y7 C32 Y4 19.1(4) . .
Y6 C32 Y4 25.4(7) . .
C75 C33 C74 78(2) 6_565 6_565
C75 C33 C17 158(2) 6_565 .
C74 C33 C17 123(2) 6_565 .
C75 C33 C34 56(2) 6_565 .
C74 C33 C34 133(2) 6_565 .
C17 C33 C34 102.3(13) . .
C75 C33 C18 72.5(18) 6_565 6_565
C74 C33 C18 145(3) 6_565 6_565
C17 C33 C18 85.2(15) . 6_565
C34 C33 C18 19.3(18) . 6_565
C75 C33 C32 65(2) 6_565 .
C74 C33 C32 16.7(17) 6_565 .
C17 C33 C32 136(2) . .
C34 C33 C32 121(2) . .
C18 C33 C32 137(2) 6_565 .
C75 C33 C91 135(3) 6_565 6_565
C74 C33 C91 62.2(14) 6_565 6_565
C17 C33 C91 61.1(16) . 6_565
C34 C33 C91 152(2) . 6_565
C18 C33 C91 134(3) 6_565 6_565
C32 C33 C91 77.9(16) . 6_565
C75 C33 C90 153(3) 6_565 6_565
C74 C33 C90 108.9(19) 6_565 6_565
C17 C33 C90 20.2(12) . 6_565
C34 C33 C90 109.9(14) . 6_565
C18 C33 C90 90.8(17) 6_565 6_565
C32 C33 C90 125.0(17) . 6_565
C91 C33 C90 47.2(10) 6_565 6_565
C75 C33 Y6 86(3) 6_565 .
C74 C33 Y6 62.0(19) 6_565 .
C17 C33 Y6 95.5(16) . .
C34 C33 Y6 104(2) . .
C18 C33 Y6 97(2) 6_565 .
C32 C33 Y6 74.0(15) . .
C91 C33 Y6 59.3(14) 6_565 .
C90 C33 Y6 75.6(12) 6_565 .
C75 C33 Y7 65(2) 6_565 .
C74 C33 Y7 49.7(18) 6_565 .
C17 C33 Y7 118.5(16) . .
C34 C33 Y7 99(2) . .
C18 C33 Y7 100(2) 6_565 .
C32 C33 Y7 57.0(14) . .
C91 C33 Y7 73.8(13) 6_565 .
C90 C33 Y7 98.5(11) 6_565 .
Y6 C33 Y7 23.1(7) . .
C18 C34 C55 121(9) 6_565 .
C18 C34 C75 121(8) 6_565 6_565
C55 C34 C75 86(3) . 6_565
C18 C34 C33 84(5) 6_565 .
C55 C34 C33 130(4) . .
C75 C34 C33 45.9(17) 6_565 .
C18 C34 C35 27(5) 6_565 .
C55 C34 C35 105(3) . .
C75 C34 C35 146(4) 6_565 .
C33 C34 C35 109.3(14) . .
C18 C34 C56 83(5) 6_565 6_565
C55 C34 C56 43.8(15) . 6_565
C75 C34 C56 126(4) 6_565 6_565
C33 C34 C56 152(4) . 6_565
C35 C34 C56 62.3(18) . 6_565
C18 C34 C76 14(6) 6_565 6_565
C55 C34 C76 134(3) . 6_565
C75 C34 C76 116(2) 6_565 6_565
C33 C34 C76 73.8(13) . 6_565
C35 C34 C76 35.7(11) . 6_565
C56 C34 C76 95.5(19) 6_565 6_565
C18 C34 Y6 71(8) 6_565 .
C55 C34 Y6 95(3) . .
C75 C34 Y6 53(3) 6_565 .
C33 C34 Y6 48.8(17) . .
C35 C34 Y6 93(2) . .
C56 C34 Y6 104(3) 6_565 .
C76 C34 Y6 72.2(15) 6_565 .
C18 C35 C76 88(2) 6_565 6_565
C18 C35 C92 96(2) 6_565 .
C76 C35 C92 14.9(19) 6_565 .
C18 C35 C34 12(3) 6_565 .
C76 C35 C34 100(2) 6_565 .
C92 C35 C34 106.1(14) . .
C18 C35 C36 138(3) 6_565 .
C76 C35 C36 116(3) 6_565 .
C92 C35 C36 116(3) . .
C34 C35 C36 133(3) . .
C18 C35 C56 70(2) 6_565 6_565
C76 C35 C56 151(3) 6_565 6_565
C92 C35 C56 164(2) . 6_565
C34 C35 C56 60.8(18) . 6_565
C36 C35 C56 74(2) . 6_565
C18 C35 C77 149(3) 6_565 6_565
C76 C35 C77 63.3(18) 6_565 6_565
C92 C35 C77 59.9(16) . 6_565
C34 C35 C77 161(2) . 6_565
C36 C35 C77 56(2) . 6_565
C56 C35 C77 130(2) 6_565 6_565
C18 C35 C55 41(2) 6_565 .
C76 C35 C55 127(2) 6_565 .
C92 C35 C55 136.7(16) . .
C34 C35 C55 32.6(15) . .
C36 C35 C55 101(2) . .
C56 C35 C55 28.8(10) 6_565 .
C77 C35 C55 153(2) 6_565 .
C58 C36 C57 98(4) 6_565 .
C58 C36 C35 149(5) 6_565 .
C57 C36 C35 113(3) . .
C58 C36 C77 81(4) 6_565 6_565
C57 C36 C77 167(3) . 6_565
C35 C36 C77 69(2) . 6_565
C58 C36 C37 25(3) 6_565 .
C57 C36 C37 117(3) . .
C35 C36 C37 127(3) . .
C77 C36 C37 58(2) 6_565 .
C58 C36 C56 156(4) 6_565 6_565
C57 C36 C56 58.4(19) . 6_565
C35 C36 C56 55(2) . 6_565
C77 C36 C56 123(3) 6_565 6_565
C37 C36 C56 169(2) . 6_565
C58 C37 C59 100(4) 6_565 6_565
C58 C37 C19 134(4) 6_565 .
C59 C37 C19 123(4) 6_565 .
C58 C37 C77 74(3) 6_565 6_565
C59 C37 C77 166(4) 6_565 6_565
C19 C37 C77 60(2) . 6_565
C58 C37 C38 105(4) 6_565 .
C59 C37 C38 5(2) 6_565 .
C19 C37 C38 119(4) . .
C77 C37 C38 167(3) 6_565 .
C58 C37 C36 18(2) 6_565 .
C59 C37 C36 114(4) 6_565 .
C19 C37 C36 116(3) . .
C77 C37 C36 57(2) 6_565 .
C38 C37 C36 119(3) . .
C58 C37 C60 150(4) 6_565 6_565
C59 C37 C60 52(2) 6_565 6_565
C19 C37 C60 72(3) . 6_565
C77 C37 C60 131(3) 6_565 6_565
C38 C37 C60 46.9(17) . 6_565
C36 C37 C60 155(2) . 6_565
C58 C37 C78 124(3) 6_565 6_565
C59 C37 C78 132(4) 6_565 6_565
C19 C37 C78 10.1(19) . 6_565
C77 C37 C78 50.9(18) 6_565 6_565
C38 C37 C78 127(3) . 6_565
C36 C37 C78 106(2) . 6_565
C60 C37 C78 80(2) 6_565 6_565
C58 C37 Y8 109(3) 6_565 .
C59 C37 Y8 73(3) 6_565 .
C19 C37 Y8 75.0(18) . .
C77 C37 Y8 96.8(17) 6_565 .
C38 C37 Y8 70.7(19) . .
C36 C37 Y8 100.3(14) . .
C60 C37 Y8 57.4(10) 6_565 .
C78 C37 Y8 75.3(13) 6_565 .
C59 C38 C38 126(8) 6_565 6_565
C59 C38 C60 88(7) 6_565 6_565
C38 C38 C60 139.2(13) 6_565 6_565
C59 C38 C39 131(8) 6_565 .
C38 C38 C39 94.3(13) 6_565 .
C60 C38 C39 45.4(19) 6_565 .
C59 C38 C59 111(9) 6_565 .
C38 C38 C59 16(2) 6_565 .
C60 C38 C59 150(3) 6_565 .
C39 C38 C59 107.7(14) . .
C59 C38 C37 11(6) 6_565 .
C38 C38 C37 136(2) 6_565 .
C60 C38 C37 77(3) 6_565 .
C39 C38 C37 120(3) . .
C59 C38 C37 120(4) . .
C59 C38 C39 156(10) 6_565 6_565
C38 C38 C39 49.5(10) 6_565 6_565
C60 C38 C39 90.0(12) 6_565 6_565
C39 C38 C39 44.9(14) . 6_565
C59 C38 C39 63.3(14) . 6_565
C37 C38 C39 153(3) . 6_565
C59 C38 C40 131(8) 6_565 6_565
C38 C38 C40 93.3(11) 6_565 6_565
C60 C38 C40 46.4(9) 6_565 6_565
C39 C38 C40 1.4(17) . 6_565
C59 C38 C40 106.5(17) . 6_565
C37 C38 C40 121(3) . 6_565
C39 C38 C40 43.8(5) 6_565 6_565
C59 C38 C58 17(7) 6_565 6_565
C38 C38 C58 108.8(11) 6_565 6_565
C60 C38 C58 104(2) 6_565 6_565
C39 C38 C58 143(3) . 6_565
C59 C38 C58 93(3) . 6_565
C37 C38 C58 27.9(19) . 6_565
C39 C38 C58 147(3) 6_565 6_565
C40 C38 C58 143(3) 6_565 6_565
C59 C38 Y8 80(10) 6_565 .
C38 C38 Y8 99.9(8) 6_565 .
C60 C38 Y8 60.9(19) 6_565 .
C39 C38 Y8 64(2) . .
C59 C38 Y8 98(4) . .
C37 C38 Y8 75(2) . .
C39 C38 Y8 78.0(16) 6_565 .
C40 C38 Y8 63.6(14) 6_565 .
C58 C38 Y8 83.3(19) 6_565 .
C59 C38 Y8 105(10) 6_565 6_565
C38 C38 Y8 58.6(8) 6_565 6_565
C60 C38 Y8 95(2) 6_565 6_565
C39 C38 Y8 71.1(18) . 6_565
C59 C38 Y8 59(3) . 6_565
C37 C38 Y8 105(2) . 6_565
C39 C38 Y8 52.0(14) 6_565 6_565
C40 C38 Y8 69.7(14) 6_565 6_565
C58 C38 Y8 97(2) 6_565 6_565
C59 C38 Y3 101(10) 6_565 .
C38 C38 Y3 79.9(6) 6_565 .
C60 C38 Y3 71.3(18) 6_565 .
C39 C38 Y3 55.2(19) . .
C59 C38 Y3 82(3) . .
C37 C38 Y3 97(2) . .
C39 C38 Y3 56.0(13) 6_565 .
C40 C38 Y3 54.0(13) 6_565 .
C58 C38 Y3 100(2) 6_565 .
Y8 C38 Y3 22.9(6) . .
Y8 C38 Y3 23.7(5) 6_565 .
C40 C39 C60 119(5) 6_565 6_565
C40 C39 C39 91(4) 6_565 6_565
C60 C39 C39 149.0(19) 6_565 6_565
C40 C39 C21 58(4) 6_565 .
C60 C39 C21 62(2) 6_565 .
C39 C39 C21 144.6(15) 6_565 .
C40 C39 C38 175(6) 6_565 .
C60 C39 C38 64(3) 6_565 .
C39 C39 C38 85.7(13) 6_565 .
C21 C39 C38 125(3) . .
C40 C39 C40 68(5) 6_565 .
C60 C39 C40 169(4) 6_565 .
C39 C39 C40 23.1(11) 6_565 .
C21 C39 C40 123(2) . .
C38 C39 C40 108.7(13) . .
C40 C39 C59 169(6) 6_565 6_565
C60 C39 C59 53.6(13) 6_565 6_565
C39 C39 C59 95.7(14) 6_565 6_565
C21 C39 C59 113(2) . 6_565
C38 C39 C59 12(2) . 6_565
C40 C39 C59 118(2) . 6_565
C40 C39 C38 140(5) 6_565 6_565
C60 C39 C38 100.1(16) 6_565 6_565
C39 C39 C38 49.5(10) 6_565 6_565
C21 C39 C38 156(2) . 6_565
C38 C39 C38 36.2(18) . 6_565
C40 C39 C38 72.5(17) . 6_565
C59 C39 C38 46.6(7) 6_565 6_565
C40 C39 C41 22(5) 6_565 6_565
C60 C39 C41 109(2) 6_565 6_565
C39 C39 C41 94.7(10) 6_565 6_565
C21 C39 C41 50.0(14) . 6_565
C38 C39 C41 155(3) . 6_565
C40 C39 C41 73.3(16) . 6_565
C59 C39 C41 147(2) 6_565 6_565
C38 C39 C41 137.8(19) 6_565 6_565
C40 C39 Y8 95(6) 6_565 .
C60 C39 Y8 72(2) 6_565 .
C39 C39 Y8 98.2(7) 6_565 .
C21 C39 Y8 71.7(16) . .
C38 C39 Y8 82(2) . .
C40 C39 Y8 100(2) . .
C59 C39 Y8 74.8(18) 6_565 .
C38 C39 Y8 89.1(18) 6_565 .
C41 C39 Y8 72.8(12) 6_565 .
C40 C39 Y3 78(5) 6_565 .
C60 C39 Y3 101(2) 6_565 .
C39 C39 Y3 75.4(5) 6_565 .
C21 C39 Y3 82.0(15) . .
C38 C39 Y3 98(2) . .
C40 C39 Y3 71(2) . .
C59 C39 Y3 95(2) 6_565 .
C38 C39 Y3 87.7(18) 6_565 .
C41 C39 Y3 58.1(10) 6_565 .
Y8 C39 Y3 29.0(6) . .
C40 C39 Y2 83(6) 6_565 .
C60 C39 Y2 72.2(19) 6_565 .
C39 C39 Y2 104.9(5) 6_565 .
C21 C39 Y2 59.7(14) . .
C38 C39 Y2 94(2) . .
C40 C39 Y2 101(2) . .
C59 C39 Y2 85.8(18) 6_565 .
C38 C39 Y2 102.2(18) 6_565 .
C41 C39 Y2 61.3(10) 6_565 .
Y8 C39 Y2 13.3(4) . .
Y3 C39 Y2 30.2(4) . .
C39 C40 C21 99(5) 6_565 6_565
C39 C40 C40 89(4) 6_565 6_565
C21 C40 C40 161.4(18) 6_565 6_565
C39 C40 C41 149(7) 6_565 .
C21 C40 C41 68.4(19) 6_565 .
C40 C40 C41 96.2(11) 6_565 .
C39 C40 C60 41(4) 6_565 .
C21 C40 C60 58.1(19) 6_565 .
C40 C40 C60 129.6(11) 6_565 .
C41 C40 C60 122(2) . .
C39 C40 C39 66(4) 6_565 .
C21 C40 C39 158(3) 6_565 .
C40 C40 C39 23.1(11) 6_565 .
C41 C40 C39 116(2) . .
C60 C40 C39 106.7(13) . .
C39 C40 C38 4(4) 6_565 6_565
C21 C40 C38 100(2) 6_565 6_565
C40 C40 C38 86.7(11) 6_565 6_565
C41 C40 C38 147(3) . 6_565
C60 C40 C38 43.2(14) . 6_565
C39 C40 C38 63.7(16) . 6_565
C39 C40 C41 125(5) 6_565 6_565
C21 C40 C41 121(2) 6_565 6_565
C40 C40 C41 42.8(7) 6_565 6_565
C41 C40 C41 53.5(13) . 6_565
C60 C40 C41 151(2) . 6_565
C39 C40 C41 63.5(15) . 6_565
C38 C40 C41 121.9(17) 6_565 6_565
C39 C40 C22 131(6) 6_565 6_565
C21 C40 C22 43.6(14) 6_565 6_565
C40 C40 C22 119.6(10) 6_565 6_565
C41 C40 C22 25.5(12) . 6_565
C60 C40 C22 96.9(17) . 6_565
C39 C40 C22 135(3) . 6_565
C38 C40 C22 131(2) 6_565 6_565
C41 C40 C22 77.4(10) 6_565 6_565
C39 C40 Y8 72(6) 6_565 6_565
C21 C40 Y8 69.3(18) 6_565 6_565
C40 C40 Y8 97.7(7) 6_565 6_565
C41 C40 Y8 77.2(16) . 6_565
C60 C40 Y8 64.7(13) . 6_565
C39 C40 Y8 90(2) . 6_565
C38 C40 Y8 70.0(17) 6_565 6_565
C41 C40 Y8 87.5(13) 6_565 6_565
C22 C40 Y8 66.2(15) 6_565 6_565
C39 C40 Y3 90(6) 6_565 .
C21 C40 Y3 88(2) 6_565 .
C40 C40 Y3 74.9(5) 6_565 .
C41 C40 Y3 62.6(15) . .
C60 C40 Y3 93.5(16) . .
C39 C40 Y3 76(2) . .
C38 C40 Y3 87.0(17) 6_565 .
C41 C40 Y3 58.3(9) 6_565 .
C22 C40 Y3 64.7(15) 6_565 .
Y8 C40 Y3 29.2(6) 6_565 .
C39 C40 Y2 85(6) 6_565 6_565
C21 C40 Y2 59.6(17) 6_565 6_565
C40 C40 Y2 104.8(5) 6_565 6_565
C41 C40 Y2 63.9(14) . 6_565
C60 C40 Y2 70.4(14) . 6_565
C39 C40 Y2 102(2) . 6_565
C38 C40 Y2 83.6(17) 6_565 6_565
C41 C40 Y2 84.6(11) 6_565 6_565
C22 C40 Y2 51.5(14) 6_565 6_565
C42 C41 C22 92(2) 6_565 6_565
C42 C41 C40 144(3) 6_565 .
C22 C41 C40 118(2) 6_565 .
C42 C41 C42 25(2) 6_565 .
C22 C41 C42 116(3) 6_565 .
C40 C41 C42 119.3(18) . .
C42 C41 C21 157(3) 6_565 6_565
C22 C41 C21 69(2) 6_565 6_565
C40 C41 C21 49.9(16) . 6_565
C42 C41 C21 162(2) . 6_565
C42 C41 C63 95(2) 6_565 .
C22 C41 C63 5(3) 6_565 .
C40 C41 C63 115.8(15) . .
C42 C41 C63 120.1(16) . .
C21 C41 C63 66.2(14) 6_565 .
C42 C41 C41 61(2) 6_565 6_565
C22 C41 C41 150(2) 6_565 6_565
C40 C41 C41 83.8(11) . 6_565
C42 C41 C41 36.2(11) . 6_565
C21 C41 C41 132.6(12) 6_565 6_565
C63 C41 C41 154.4(9) . 6_565
C42 C41 C39 142(3) 6_565 6_565
C22 C41 C39 113(2) 6_565 6_565
C40 C41 C39 8.9(19) . 6_565
C42 C41 C39 119.2(17) . 6_565
C21 C41 C39 47.4(10) 6_565 6_565
C63 C41 C39 111.6(14) . 6_565
C41 C41 C39 85.3(10) 6_565 6_565
C42 C41 C40 104(2) 6_565 6_565
C22 C41 C40 153(3) 6_565 6_565
C40 C41 C40 41.0(14) . 6_565
C42 C41 C40 78.6(15) . 6_565
C21 C41 C40 90.4(12) 6_565 6_565
C63 C41 C40 153.2(15) . 6_565
C41 C41 C40 42.8(7) 6_565 6_565
C39 C41 C40 43.2(7) 6_565 6_565
C42 C41 Y3 74(2) 6_565 .
C22 C41 Y3 91(3) 6_565 .
C40 C41 Y3 84.9(16) . .
C42 C41 Y3 68.8(13) . .
C21 C41 Y3 94.0(13) 6_565 .
C63 C41 Y3 95.3(13) . .
C41 C41 Y3 69.0(5) 6_565 .
C39 C41 Y3 77.2(11) 6_565 .
C40 C41 Y3 72.7(12) 6_565 .
C42 C41 Y8 100(2) 6_565 6_565
C22 C41 Y8 75(3) 6_565 6_565
C40 C41 Y8 70.8(16) . 6_565
C42 C41 Y8 98.6(15) . 6_565
C21 C41 Y8 64.7(11) 6_565 6_565
C63 C41 Y8 78.5(13) . 6_565
C41 C41 Y8 94.1(7) 6_565 6_565
C39 C41 Y8 62.0(11) 6_565 6_565
C40 C41 Y8 79.8(12) 6_565 6_565
C42 C41 Y2 91(2) 6_565 6_565
C22 C41 Y2 61(3) 6_565 6_565
C40 C41 Y2 86.9(16) . 6_565
C42 C41 Y2 96.9(14) . 6_565
C21 C41 Y2 69.5(11) 6_565 6_565
C63 C41 Y2 64.2(12) . 6_565
C41 C41 Y2 103.0(5) 6_565 6_565
C39 C41 Y2 78.1(11) 6_565 6_565
C40 C41 Y2 96.4(12) 6_565 6_565
C42 C42 C41 119(2) 6_565 6_565
C42 C42 C22 159.3(14) 6_565 .
C41 C42 C22 44(2) 6_565 .
C42 C42 C43 89.8(12) 6_565 .
C41 C42 C43 148(3) 6_565 .
C22 C42 C43 104(2) . .
C42 C42 C41 36.2(11) 6_565 .
C41 C42 C41 82(3) 6_565 .
C22 C42 C41 125.1(19) . .
C43 C42 C41 124.4(18) . .
C42 C42 C43 64.3(12) 6_565 6_565
C41 C42 C43 166(3) 6_565 6_565
C22 C42 C43 129(2) . 6_565
C43 C42 C43 25.5(17) . 6_565
C41 C42 C43 99.3(18) . 6_565
C42 C42 C63 167.1(10) 6_565 6_565
C41 C42 C63 52.8(18) 6_565 6_565
C22 C42 C63 8.7(13) . 6_565
C43 C42 C63 96.5(16) . 6_565
C41 C42 C63 133.9(18) . 6_565
C43 C42 C63 121.4(15) 6_565 6_565
C42 C42 C22 13.9(10) 6_565 6_565
C41 C42 C22 107(2) 6_565 6_565
C22 C42 C22 145(2) . 6_565
C43 C42 C22 99.2(15) . 6_565
C41 C42 C22 25.2(12) . 6_565
C43 C42 C22 74.1(15) 6_565 6_565
C63 C42 C22 153.4(15) 6_565 6_565
C42 C42 Y3 80.9(6) 6_565 .
C41 C42 Y3 81(2) 6_565 .
C22 C42 Y3 84(2) . .
C43 C42 Y3 89.4(13) . .
C41 C42 Y3 73.7(13) . .
C43 C42 Y3 85.6(12) 6_565 .
C63 C42 Y3 87.9(13) 6_565 .
C22 C42 Y3 71.0(13) 6_565 .
C42 C42 Y2 112.3(5) 6_565 .
C41 C42 Y2 68.2(19) 6_565 .
C22 C42 Y2 54.2(19) . .
C43 C42 Y2 88.0(13) . .
C41 C42 Y2 100.3(15) . .
C43 C42 Y2 97.6(12) 6_565 .
C63 C42 Y2 56.9(10) 6_565 .
C22 C42 Y2 102.3(14) 6_565 .
Y3 C42 Y2 31.5(3) . .
C42 C42 Y8 103.0(6) 6_565 .
C41 C42 Y8 60.6(19) 6_565 .
C22 C42 Y8 59.9(18) . .
C43 C42 Y8 100.6(14) . .
C41 C42 Y8 85.6(14) . .
C43 C42 Y8 105.3(12) 6_565 .
C63 C42 Y8 64.8(11) 6_565 .
C22 C42 Y8 91.2(13) 6_565 .
Y3 C42 Y8 24.8(4) . .
Y2 C42 Y8 15.5(3) . .
C42 C42 Y2 55.5(4) 6_565 6_565
C41 C42 Y2 96(2) 6_565 6_565
C22 C42 Y2 109(2) . 6_565
C43 C42 Y2 88.1(12) . 6_565
C41 C42 Y2 55.2(12) . 6_565
C43 C42 Y2 74.1(12) 6_565 6_565
C63 C42 Y2 113.2(13) 6_565 6_565
C22 C42 Y2 46.5(12) 6_565 6_565
C43 C43 C64 134(2) 6_565 6_565
C43 C43 C42 90.2(12) 6_565 .
C64 C43 C42 136(3) 6_565 .
C43 C43 C64 26.1(10) 6_565 .
C64 C43 C64 108(3) 6_565 .
C42 C43 C64 116.2(16) . .
C43 C43 C23 138.7(12) 6_565 .
C64 C43 C23 21(3) 6_565 .
C42 C43 C23 127.3(19) . .
C64 C43 C23 114.9(17) . .
C43 C43 C42 64.3(11) 6_565 6_565
C64 C43 C42 161(3) 6_565 6_565
C42 C43 C42 26.0(16) . 6_565
C64 C43 C42 90.2(16) . 6_565
C23 C43 C42 151.0(19) . 6_565
C43 C43 C65 170.8(9) 6_565 6_565
C64 C43 C65 54(2) 6_565 6_565
C42 C43 C65 82.9(15) . 6_565
C64 C43 C65 160.8(16) . 6_565
C23 C43 C65 46.0(12) . 6_565
C42 C43 C65 108.7(15) 6_565 6_565
C43 C43 C23 28.7(8) 6_565 6_565
C64 C43 C23 108(2) 6_565 6_565
C42 C43 C23 116.5(15) . 6_565
C64 C43 C23 13.6(17) . 6_565
C23 C43 C23 109.9(18) . 6_565
C42 C43 C23 91.0(15) 6_565 6_565
C65 C43 C23 154.1(13) 6_565 6_565
C43 C43 Y3 82.5(5) 6_565 .
C64 C43 Y3 123(3) 6_565 .
C42 C43 Y3 57.3(11) . .
C64 C43 Y3 99.2(17) . .
C23 C43 Y3 102.4(11) . .
C42 C43 Y3 57.1(10) 6_565 .
C65 C43 Y3 88.6(11) 6_565 .
C23 C43 Y3 88.2(8) 6_565 .
C43 C43 Y9 111.8(11) 6_565 .
C64 C43 Y9 71(3) 6_565 .
C42 C43 Y9 100.6(17) . .
C64 C43 Y9 107(2) . .
C23 C43 Y9 51.3(10) . .
C42 C43 Y9 109.2(14) 6_565 .
C65 C43 Y9 63.9(15) 6_565 .
C23 C43 Y9 94.2(14) 6_565 .
Y3 C43 Y9 52.6(8) . .
C43 C43 Y2 110.0(4) 6_565 .
C64 C43 Y2 98(3) 6_565 .
C42 C43 Y2 63.8(12) . .
C64 C43 Y2 122.8(18) . .
C23 C43 Y2 78.4(10) . .
C42 C43 Y2 75.6(10) 6_565 .
C65 C43 Y2 61.4(10) 6_565 .
C23 C43 Y2 109.9(8) 6_565 .
Y3 C43 Y2 28.0(2) . .
Y9 C43 Y2 36.9(11) . .
C24 C44 C23 132(5) 6_565 6_565
C24 C44 C67 61(5) 6_565 .
C23 C44 C67 76(2) 6_565 .
C24 C44 C64 151(9) 6_565 .
C23 C44 C64 30(2) 6_565 .
C67 C44 C64 105.3(12) . .
C24 C44 C45 77(3) 6_565 .
C23 C44 C45 151(3) 6_565 .
C67 C44 C45 131(2) . .
C64 C44 C45 123.5(18) . .
C24 C44 C25 33(7) 6_565 6_565
C23 C44 C25 115(3) 6_565 6_565
C67 C44 C25 40.3(14) . 6_565
C64 C44 C25 145.2(16) . 6_565
C45 C44 C25 90.6(16) . 6_565
C24 C44 Y9 107(9) 6_565 6_565
C23 C44 Y9 70(3) 6_565 6_565
C67 C44 Y9 66(3) . 6_565
C64 C44 Y9 88(2) . 6_565
C45 C44 Y9 107(3) . 6_565
C25 C44 Y9 74.6(18) 6_565 6_565
C24 C45 C24 134(2) . 6_565
C24 C45 C44 116.1(19) . .
C24 C45 C44 18.3(14) 6_565 .
C24 C45 C44 18.3(14) . 6_565
C24 C45 C44 116.1(19) 6_565 6_565
C44 C45 C44 98(2) . 6_565
C24 C45 C46 132(2) . .
C24 C45 C46 88.0(16) 6_565 .
C44 C45 C46 102.7(17) . .
C44 C45 C46 142(2) 6_565 .
C24 C45 C46 88.0(16) . 6_565
C24 C45 C46 132(2) 6_565 6_565
C44 C45 C46 142(2) . 6_565
C44 C45 C46 102.7(17) 6_565 6_565
C46 C45 C46 45(2) . 6_565
C47 C46 C46 82(3) 6_565 6_565
C47 C46 C26 63(3) 6_565 6_565
C46 C46 C26 142.8(19) 6_565 6_565
C47 C46 C69 74(2) 6_565 .
C46 C46 C69 151.4(12) 6_565 .
C26 C46 C69 11.2(18) 6_565 .
C47 C46 C47 33(3) 6_565 .
C46 C46 C47 49.0(12) 6_565 .
C26 C46 C47 95(2) 6_565 .
C69 C46 C47 105.5(13) . .
C47 C46 C45 146(3) 6_565 .
C46 C46 C45 67.7(11) 6_565 .
C26 C46 C45 141(2) 6_565 .
C69 C46 C45 130(3) . .
C47 C46 C45 115(2) . .
C47 C46 C25 116(3) 6_565 6_565
C46 C46 C25 153.2(11) 6_565 6_565
C26 C46 C25 53.3(16) 6_565 6_565
C69 C46 C25 42.2(17) . 6_565
C47 C46 C25 144.7(17) . 6_565
C45 C46 C25 89.4(16) . 6_565
C47 C46 C24 155(3) 6_565 6_565
C46 C46 C24 111.5(11) 6_565 6_565
C26 C46 C24 98(2) 6_565 6_565
C69 C46 C24 87(2) . 6_565
C47 C46 C24 153(2) . 6_565
C45 C46 C24 44.5(11) . 6_565
C25 C46 C24 45.1(11) 6_565 6_565
C47 C47 C46 98(3) 6_565 6_565
C47 C47 C26 161.7(17) 6_565 .
C46 C47 C26 67(3) 6_565 .
C47 C47 C48 82(2) 6_565 6_565
C46 C47 C48 156(3) 6_565 6_565
C26 C47 C48 106(3) . 6_565
C47 C47 C48 65.3(12) 6_565 .
C46 C47 C48 151(3) 6_565 .
C26 C47 C48 122(2) . .
C48 C47 C48 17(3) 6_565 .
C47 C47 C46 49.0(12) 6_565 .
C46 C47 C46 49(3) 6_565 .
C26 C47 C46 116(2) . .
C48 C47 C46 126(2) 6_565 .
C48 C47 C46 110.4(13) . .
C47 C47 C69 156(2) 6_565 6_565
C46 C47 C69 63(2) 6_565 6_565
C26 C47 C69 6(3) . 6_565
C48 C47 C69 109(2) 6_565 6_565
C48 C47 C69 125(2) . 6_565
C46 C47 C69 111(3) . 6_565
C47 C47 C70 135.9(15) 6_565 6_565
C46 C47 C70 114(3) 6_565 6_565
C26 C47 C70 49.7(18) . 6_565
C48 C47 C70 56.4(12) 6_565 6_565
C48 C47 C70 73(2) . 6_565
C46 C47 C70 149(2) . 6_565
C69 C47 C70 53.3(14) 6_565 6_565
C48 C48 C49 101(2) 6_565 6_565
C48 C48 C47 98(2) 6_565 6_565
C49 C48 C47 155(3) 6_565 6_565
C48 C48 C70 162.7(13) 6_565 .
C49 C48 C70 84(2) 6_565 .
C47 C48 C70 73(2) 6_565 .
C48 C48 C49 62.3(15) 6_565 .
C49 C48 C49 39(2) 6_565 .
C47 C48 C49 155(3) 6_565 .
C70 C48 C49 121(2) . .
C48 C48 C47 65.3(12) 6_565 .
C49 C48 C47 159(2) 6_565 .
C47 C48 C47 33(2) 6_565 .
C70 C48 C47 104.5(13) . .
C49 C48 C47 125(2) . .
C48 C48 C70 13.4(9) 6_565 6_565
C49 C48 C70 105(2) 6_565 6_565
C47 C48 C70 91(2) 6_565 6_565
C70 C48 C70 149(2) . 6_565
C49 C48 C70 66.9(16) . 6_565
C47 C48 C70 58.5(16) . 6_565
C48 C48 C28 139.2(11) 6_565 6_565
C49 C48 C28 40.5(17) 6_565 6_565
C47 C48 C28 116(3) 6_565 6_565
C70 C48 C28 43.8(14) . 6_565
C49 C48 C28 78.3(17) . 6_565
C47 C48 C28 144.5(15) . 6_565
C70 C48 C28 137.4(15) 6_565 6_565
C49 C49 C50 85(2) 6_565 6_565
C49 C49 C48 79(2) 6_565 6_565
C50 C49 C48 161(4) 6_565 6_565
C49 C49 C28 163.4(14) 6_565 .
C50 C49 C28 93(3) 6_565 .
C48 C49 C28 100(2) 6_565 .
C49 C49 C48 62.3(15) 6_565 .
C50 C49 C48 146(3) 6_565 .
C48 C49 C48 17(3) 6_565 .
C28 C49 C48 116(3) . .
C49 C49 C50 56.8(14) 6_565 .
C50 C49 C50 28(3) 6_565 .
C48 C49 C50 135(3) 6_565 .
C28 C49 C50 119(2) . .
C48 C49 C50 118(2) . .
C49 C49 C71 134.6(17) 6_565 6_565
C50 C49 C71 54.5(15) 6_565 6_565
C48 C49 C71 135(3) 6_565 6_565
C28 C49 C71 38.4(18) . 6_565
C48 C49 C71 147(3) . 6_565
C50 C49 C71 81(2) . 6_565
C49 C49 C70 127.4(12) 6_565 6_565
C50 C49 C70 139(3) 6_565 6_565
C48 C49 C70 50.8(13) 6_565 6_565
C28 C49 C70 49.1(16) . 6_565
C48 C49 C70 67(2) . 6_565
C50 C49 C70 157.8(18) . 6_565
C71 C49 C70 86(2) 6_565 6_565
C49 C49 C84 155.4(13) 6_565 6_565
C50 C49 C84 98(2) 6_565 6_565
C48 C49 C84 92(2) 6_565 6_565
C28 C49 C84 9.9(17) . 6_565
C48 C49 C84 107(2) . 6_565
C50 C49 C84 123(2) . 6_565
C71 C49 C84 44.0(12) 6_565 6_565
C70 C49 C84 41.9(10) 6_565 6_565
C49 C49 Y4 98.4(6) 6_565 .
C50 C49 Y4 57.9(12) 6_565 .
C48 C49 Y4 113.9(15) 6_565 .
C28 C49 Y4 66.7(13) . .
C48 C49 Y4 114.0(13) . .
C50 C49 Y4 67.8(12) . .
C71 C49 Y4 45.6(18) 6_565 .
C70 C49 Y4 90.2(12) 6_565 .
C84 C49 Y4 64.1(12) 6_565 .
C50 C50 C49 95(2) 6_565 6_565
C50 C50 C71 158(2) 6_565 .
C49 C50 C71 79(3) 6_565 .
C50 C50 C49 56.8(14) 6_565 .
C49 C50 C49 38(3) 6_565 .
C71 C50 C49 115(2) . .
C50 C50 C51 91.3(15) 6_565 6_565
C49 C50 C51 154(2) 6_565 6_565
C71 C50 C51 85(2) . 6_565
C49 C50 C51 140(2) . 6_565
C50 C50 C51 66.3(14) 6_565 .
C49 C50 C51 149(2) 6_565 .
C71 C50 C51 108(2) . .
C49 C50 C51 118(2) . .
C51 C50 C51 25(2) 6_565 .
C50 C50 C28 138.1(13) 6_565 6_565
C49 C50 C28 45(2) 6_565 6_565
C71 C50 C28 34.1(16) . 6_565
C49 C50 C28 82.8(17) . 6_565
C51 C50 C28 118(2) 6_565 6_565
C51 C50 C28 138.1(18) . 6_565
C50 C50 Y4 102.4(8) 6_565 6_565
C49 C50 Y4 96.9(15) 6_565 6_565
C71 C50 Y4 58(2) . 6_565
C49 C50 Y4 103.6(12) . 6_565
C51 C50 Y4 56.8(11) 6_565 6_565
C51 C50 Y4 65.7(11) . 6_565
C28 C50 Y4 74.5(10) 6_565 6_565
C50 C50 Y4 62.9(7) 6_565 .
C49 C50 Y4 99.6(16) 6_565 .
C71 C50 Y4 97(2) . .
C49 C50 Y4 81.8(13) . .
C51 C50 Y4 61.0(12) 6_565 .
C51 C50 Y4 50.5(10) . .
C28 C50 Y4 103.9(10) 6_565 .
Y4 C50 Y4 39.5(4) 6_565 .
C51 C51 C30 179.2(18) 6_565 .
C51 C51 C52 74.7(12) 6_565 .
C30 C51 C52 105.6(17) . .
C51 C51 C50 88.7(15) 6_565 6_565
C30 C51 C50 91(2) . 6_565
C52 C51 C50 161(3) . 6_565
C51 C51 C73 129.6(11) 6_565 6_565
C30 C51 C73 50.5(14) . 6_565
C52 C51 C73 56.6(11) . 6_565
C50 C51 C73 136(2) 6_565 6_565
C51 C51 C50 66.3(14) 6_565 .
C30 C51 C50 113(2) . .
C52 C51 C50 140(2) . .
C50 C51 C50 22(2) 6_565 .
C73 C51 C50 154(2) 6_565 .
C51 C51 C72 154.7(15) 6_565 6_565
C30 C51 C72 24.5(15) . 6_565
C52 C51 C72 103.9(17) . 6_565
C50 C51 C72 87.0(19) 6_565 6_565
C73 C51 C72 48.8(11) 6_565 6_565
C50 C51 C72 107(2) . 6_565
C51 C51 Y4 103.7(8) 6_565 .
C30 C51 Y4 75.6(15) . .
C52 C51 Y4 93.7(17) . .
C50 C51 Y4 80.9(14) 6_565 .
C73 C51 Y4 70.3(14) 6_565 .
C50 C51 Y4 86.9(14) . .
C72 C51 Y4 51.0(14) 6_565 .
C51 C51 Y7 94.8(8) 6_565 .
C30 C51 Y7 84.7(14) . .
C52 C51 Y7 63.0(14) . .
C50 C51 Y7 110.1(16) 6_565 .
C73 C51 Y7 54.0(12) 6_565 .
C50 C51 Y7 110.3(15) . .
C72 C51 Y7 63.6(13) 6_565 .
Y4 C51 Y7 30.7(5) . .
C51 C51 Y7 66.4(7) 6_565 6_565
C30 C51 Y7 113.1(16) . 6_565
C52 C51 Y7 57.1(15) . 6_565
C50 C51 Y7 107.8(16) 6_565 6_565
C73 C51 Y7 76.3(12) 6_565 6_565
C50 C51 Y7 97.3(14) . 6_565
C72 C51 Y7 91.3(15) 6_565 6_565
C51 C51 Y4 58.0(7) 6_565 6_565
C30 C51 Y4 121.2(18) . 6_565
C52 C51 Y4 82.0(16) . 6_565
C50 C51 Y4 81.1(14) 6_565 6_565
C73 C51 Y4 100.1(14) 6_565 6_565
C50 C51 Y4 69.9(12) . 6_565
C72 C51 Y4 96.7(16) 6_565 6_565
C51 C51 Y6 110.3(6) 6_565 .
C30 C51 Y6 69.2(13) . .
C52 C51 Y6 74.8(14) . .
C50 C51 Y6 103.0(15) 6_565 .
C73 C51 Y6 48.7(12) 6_565 .
C50 C51 Y6 109.7(14) . .
C72 C51 Y6 47.0(12) 6_565 .
Y4 C51 Y6 23.0(4) . .
Y7 C51 Y6 16.8(4) . .
Y7 C51 Y6 44.4(6) 6_565 .
Y4 C51 Y6 56.7(6) 6_565 .
C53 C52 C53 43(2) . 6_565
C53 C52 C51 134.7(19) . .
C53 C52 C51 154(3) 6_565 .
C53 C52 C51 154(3) . 6_565
C53 C52 C51 134.7(19) 6_565 6_565
C51 C52 C51 31(2) . 6_565
C53 C52 C73 67.9(14) . 6_565
C53 C52 C73 109.2(18) 6_565 6_565
C51 C52 C73 70.3(16) . 6_565
C51 C52 C73 100(2) 6_565 6_565
C53 C52 C73 109.2(18) . .
C53 C52 C73 67.9(14) 6_565 .
C51 C52 C73 100(2) . .
C51 C52 C73 70.3(16) 6_565 .
C73 C52 C73 153(3) 6_565 .
C53 C52 Y7 80.6(17) . 6_565
C53 C52 Y7 68.3(17) 6_565 6_565
C51 C52 Y7 85.3(18) . 6_565
C51 C52 Y7 76.5(16) 6_565 6_565
C73 C52 Y7 93.3(18) 6_565 6_565
C73 C52 Y7 60.3(14) . 6_565
C53 C52 Y7 68.3(17) . .
C53 C52 Y7 80.6(17) 6_565 .
C51 C52 Y7 76.6(16) . .
C51 C52 Y7 85.3(18) 6_565 .
C73 C52 Y7 60.3(14) 6_565 .
C73 C52 Y7 93.3(18) . .
Y7 C52 Y7 33.0(8) 6_565 .
C53 C52 Y4 89.7(17) . .
C53 C52 Y4 103.8(18) 6_565 .
C51 C52 Y4 52.6(13) . .
C51 C52 Y4 64.5(15) 6_565 .
C73 C52 Y4 57.4(15) 6_565 .
C73 C52 Y4 96.5(18) . .
Y7 C52 Y4 43.7(7) 6_565 .
Y7 C52 Y4 24.0(6) . .
C53 C52 Y4 103.8(18) . 6_565
C53 C52 Y4 89.7(17) 6_565 6_565
C51 C52 Y4 64.5(15) . 6_565
C51 C52 Y4 52.6(13) 6_565 6_565
C73 C52 Y4 96.5(18) 6_565 6_565
C73 C52 Y4 57.4(15) . 6_565
C53 C52 Y6 62.9(15) . .
C53 C52 Y6 83.8(16) 6_565 .
C51 C52 Y6 76.7(14) . .
C51 C52 Y6 91.4(17) 6_565 .
C73 C52 Y6 48.3(14) 6_565 .
C73 C52 Y6 105.6(17) . .
Y7 C52 Y6 45.2(6) 6_565 .
Y7 C52 Y6 12.5(4) . .
Y4 C52 Y6 26.9(4) . .
Y4 C52 Y6 55.3(6) 6_565 .
C53 C52 Y6 83.8(16) . 6_565
C53 C52 Y6 62.9(15) 6_565 6_565
C51 C52 Y6 91.4(17) . 6_565
C51 C52 Y6 76.7(14) 6_565 6_565
C73 C52 Y6 105.6(17) 6_565 6_565
C73 C52 Y6 48.3(14) . 6_565
C53 C53 C54 68.6(10) 6_565 .
C53 C53 C32 173.4(19) 6_565 .
C54 C53 C32 109(2) . .
C53 C53 C52 68.7(10) 6_565 .
C54 C53 C52 134(2) . .
C32 C53 C52 111.3(17) . .
C53 C53 C73 125.8(12) 6_565 6_565
C54 C53 C73 149(3) . 6_565
C32 C53 C73 52.9(15) . 6_565
C52 C53 C73 58.9(10) . 6_565
C53 C53 C75 123.3(9) 6_565 6_565
C54 C53 C75 55.9(9) . 6_565
C32 C53 C75 53.5(17) . 6_565
C52 C53 C75 152(3) . 6_565
C73 C53 C75 99.7(17) 6_565 6_565
C53 C53 C74 159.8(14) 6_565 6_565
C54 C53 C74 104.2(16) . 6_565
C32 C53 C74 14(2) . 6_565
C52 C53 C74 110.2(15) . 6_565
C73 C53 C74 51.8(10) 6_565 6_565
C75 C53 C74 48.9(10) 6_565 6_565
C53 C53 Y7 91.5(8) 6_565 .
C54 C53 Y7 96(2) . .
C32 C53 Y7 82.4(19) . .
C52 C53 Y7 69.9(16) . .
C73 C53 Y7 59.3(14) 6_565 .
C75 C53 Y7 84.1(18) 6_565 .
C74 C53 Y7 70.0(15) 6_565 .
C53 C53 Y7 61.3(7) 6_565 6_565
C54 C53 Y7 84.7(17) . 6_565
C32 C53 Y7 113(2) . 6_565
C52 C53 Y7 61.0(15) . 6_565
C73 C53 Y7 81.2(16) 6_565 6_565
C75 C53 Y7 100.7(18) 6_565 6_565
C74 C53 Y7 99.9(17) 6_565 6_565
C53 C53 Y6 110.0(6) 6_565 .
C54 C53 Y6 91.5(18) . .
C32 C53 Y6 63.5(18) . .
C52 C53 Y6 88.4(18) . .
C73 C53 Y6 58.2(13) 6_565 .
C75 C53 Y6 64.2(16) 6_565 .
C74 C53 Y6 50.2(13) 6_565 .
Y7 C53 Y6 22.1(7) . .
Y7 C53 Y6 50.1(8) 6_565 .
C53 C53 Y4 97.0(5) 6_565 .
C54 C53 Y4 108.9(19) . .
C32 C53 Y4 77.6(17) . .
C52 C53 Y4 61.7(15) . .
C73 C53 Y4 47.0(13) 6_565 .
C75 C53 Y4 90.9(17) 6_565 .
C74 C53 Y4 66.8(13) 6_565 .
Y7 C53 Y4 13.0(4) . .
Y7 C53 Y4 37.4(6) 6_565 .
Y6 C53 Y4 26.7(6) . .
C53 C54 C53 43(2) 6_565 .
C53 C54 C55 163(3) 6_565 .
C53 C54 C55 135.2(18) . .
C53 C54 C55 135.2(18) 6_565 6_565
C53 C54 C55 163(3) . 6_565
C55 C54 C55 39.9(18) . 6_565
C53 C54 C75 71.8(14) 6_565 .
C53 C54 C75 113.6(16) . .
C55 C54 C75 103.5(12) . .
C55 C54 C75 64.3(14) 6_565 .
C53 C54 C75 113.6(16) 6_565 6_565
C53 C54 C75 71.8(14) . 6_565
C55 C54 C75 64.3(14) . 6_565
C55 C54 C75 103.6(12) 6_565 6_565
C75 C54 C75 156(3) . 6_565
C53 C54 Y7 61.7(15) 6_565 .
C53 C54 Y7 50.5(16) . .
C55 C54 Y7 103.7(18) . .
C55 C54 Y7 112.9(19) 6_565 .
C75 C54 Y7 95.4(18) . .
C75 C54 Y7 70.0(17) 6_565 .
C53 C54 Y7 50.5(16) 6_565 6_565
C53 C54 Y7 61.7(15) . 6_565
C55 C54 Y7 112.9(19) . 6_565
C55 C54 Y7 103.7(18) 6_565 6_565
C75 C54 Y7 70.0(17) . 6_565
C75 C54 Y7 95.4(19) 6_565 6_565
C53 C54 Y6 81.4(16) 6_565 .
C53 C54 Y6 60.5(16) . .
C55 C54 Y6 85.2(17) . .
C55 C54 Y6 103.7(17) 6_565 .
C75 C54 Y6 108(2) . .
C75 C54 Y6 52.8(17) 6_565 .
Y7 C54 Y6 20.4(6) . .
Y7 C54 Y6 43.2(7) 6_565 .
C53 C54 Y6 60.5(16) 6_565 6_565
C53 C54 Y6 81.4(16) . 6_565
C55 C54 Y6 103.7(17) . 6_565
C55 C54 Y6 85.2(17) 6_565 6_565
C75 C54 Y6 52.8(17) . 6_565
C75 C54 Y6 108(2) 6_565 6_565
C55 C55 C56 95(2) 6_565 6_565
C55 C55 C34 171(3) 6_565 .
C56 C55 C34 86(3) 6_565 .
C55 C55 C18 157(2) 6_565 6_565
C56 C55 C18 72.1(19) 6_565 6_565
C34 C55 C18 17(3) . 6_565
C55 C55 C54 70.1(9) 6_565 .
C56 C55 C54 157(4) 6_565 .
C34 C55 C54 107(2) . .
C18 C55 C54 116(2) 6_565 .
C55 C55 C56 43.0(11) 6_565 .
C56 C55 C56 52(3) 6_565 .
C34 C55 C56 137(3) . .
C18 C55 C56 121(3) 6_565 .
C54 C55 C56 111.1(13) . .
C55 C55 C75 127.2(9) 6_565 6_565
C56 C55 C75 130(3) 6_565 6_565
C34 C55 C75 48(2) . 6_565
C18 C55 C75 58.7(14) 6_565 6_565
C54 C55 C75 58.2(9) . 6_565
C56 C55 C75 156(3) . 6_565
C55 C55 C35 136.2(11) 6_565 .
C56 C55 C35 45(2) 6_565 .
C34 C55 C35 42.0(16) . .
C18 C55 C35 27.5(12) 6_565 .
C54 C55 C35 140(2) . .
C56 C55 C35 94.6(19) . .
C75 C55 C35 85.8(14) 6_565 .
C55 C56 C56 85(2) 6_565 6_565
C55 C56 C34 50(2) 6_565 6_565
C56 C56 C34 134.9(18) 6_565 6_565
C55 C56 C18 67(2) 6_565 .
C56 C56 C18 146.8(13) 6_565 .
C34 C56 C18 18.5(17) 6_565 .
C55 C56 C35 107(3) 6_565 6_565
C56 C56 C35 158.3(17) 6_565 6_565
C34 C56 C35 56.9(16) 6_565 6_565
C18 C56 C35 39.7(15) . 6_565
C55 C56 C55 42(2) 6_565 .
C56 C56 C55 43.0(11) 6_565 .
C34 C56 C55 92.4(18) 6_565 .
C18 C56 C55 107.4(13) . .
C35 C56 C55 145.5(19) 6_565 .
C55 C56 C57 146(4) 6_565 .
C56 C56 C57 67.4(11) 6_565 .
C34 C56 C57 146(2) 6_565 .
C18 C56 C57 128(2) . .
C35 C56 C57 94.3(18) 6_565 .
C55 C56 C57 108(2) . .
C55 C56 C36 151(3) 6_565 6_565
C56 C56 C36 110.4(14) 6_565 6_565
C34 C56 C36 107(2) 6_565 6_565
C18 C56 C36 89.1(19) . 6_565
C35 C56 C36 51.4(16) 6_565 6_565
C55 C56 C36 147(3) . 6_565
C57 C56 C36 43.2(12) . 6_565
C36 C57 C36 156(5) 6_565 .
C36 C57 C58 129(3) 6_565 6_565
C36 C57 C58 28(2) . 6_565
C36 C57 C58 28(2) 6_565 .
C36 C57 C58 129(3) . .
C58 C57 C58 102(3) 6_565 .
C36 C57 C56 78(2) 6_565 .
C36 C57 C56 123(3) . .
C58 C57 C56 151.6(19) 6_565 .
C58 C57 C56 106.4(15) . .
C36 C57 C56 123(3) 6_565 6_565
C36 C57 C56 78(2) . 6_565
C58 C57 C56 106.4(15) 6_565 6_565
C58 C57 C56 151.6(19) . 6_565
C56 C57 C56 45(2) . 6_565
C36 C58 C37 137(5) 6_565 6_565
C36 C58 C57 54(3) 6_565 .
C37 C58 C57 150(4) 6_565 .
C36 C58 C77 72(4) 6_565 .
C37 C58 C77 69(3) 6_565 .
C57 C58 C77 123.6(19) . .
C36 C58 C59 154(5) 6_565 .
C37 C58 C59 42(3) 6_565 .
C57 C58 C59 114(3) . .
C77 C58 C59 110(2) . .
C36 C58 C38 152(5) 6_565 6_565
C37 C58 C38 47(3) 6_565 6_565
C57 C58 C38 109(2) . 6_565
C77 C58 C38 115(2) . 6_565
C59 C58 C38 5(2) . 6_565
C36 C58 C19 112(4) 6_565 6_565
C37 C58 C19 26(2) 6_565 6_565
C57 C58 C19 151(2) . 6_565
C77 C58 C19 43.1(14) . 6_565
C59 C58 C19 67.1(18) . 6_565
C38 C58 C19 72.1(17) 6_565 6_565
C36 C58 Y8 102(4) 6_565 6_565
C37 C58 Y8 54(3) 6_565 6_565
C57 C58 Y8 98.8(17) . 6_565
C77 C58 Y8 79.2(16) . 6_565
C59 C58 Y8 55.0(18) . 6_565
C38 C58 Y8 55.8(16) 6_565 6_565
C19 C58 Y8 56.7(11) 6_565 6_565
C38 C59 C37 164(8) 6_565 6_565
C38 C59 C60 72(6) 6_565 .
C37 C59 C60 92(3) 6_565 .
C38 C59 C38 38(7) 6_565 .
C37 C59 C38 155(5) 6_565 .
C60 C59 C38 107.5(14) . .
C38 C59 C58 157(9) 6_565 .
C37 C59 C58 38(3) 6_565 .
C60 C59 C58 129(2) . .
C38 C59 C58 119(3) . .
C38 C59 C59 54(8) 6_565 6_565
C37 C59 C59 140(3) 6_565 6_565
C60 C59 C59 121.6(13) . 6_565
C38 C59 C59 16(2) . 6_565
C58 C59 C59 103.6(15) . 6_565
C38 C59 C39 38(6) 6_565 6_565
C37 C59 C39 127(3) 6_565 6_565
C60 C59 C39 37.4(12) . 6_565
C38 C59 C39 70.1(15) . 6_565
C58 C59 C39 157(3) . 6_565
C59 C59 C39 84.3(14) 6_565 6_565
C38 C59 C19 133(7) 6_565 6_565
C37 C59 C19 31(3) 6_565 6_565
C60 C59 C19 61.0(17) . 6_565
C38 C59 C19 160(4) . 6_565
C58 C59 C19 67.9(18) . 6_565
C59 C59 C19 158.4(15) 6_565 6_565
C39 C59 C19 96.6(18) 6_565 6_565
C38 C59 Y8 89(9) 6_565 6_565
C37 C59 Y8 83(3) 6_565 6_565
C60 C59 Y8 62.0(15) . 6_565
C38 C59 Y8 92(3) . 6_565
C58 C59 Y8 94(2) . 6_565
C59 C59 Y8 93.6(9) 6_565 6_565
C39 C59 Y8 62.9(14) 6_565 6_565
C19 C59 Y8 68.2(13) 6_565 6_565
C38 C59 Y8 67(10) 6_565 .
C37 C59 Y8 113(3) 6_565 .
C60 C59 Y8 87.2(16) . .
C38 C59 Y8 55(3) . .
C58 C59 Y8 102(2) . .
C59 C59 Y8 54.2(7) 6_565 .
C39 C59 Y8 64.3(15) 6_565 .
C19 C59 Y8 106.8(17) 6_565 .
Y8 C59 Y8 39.4(10) 6_565 .
C39 C60 C21 72(2) 6_565 6_565
C39 C60 C38 70(2) 6_565 6_565
C21 C60 C38 140(2) 6_565 6_565
C39 C60 C61 143(3) 6_565 .
C21 C60 C61 73.3(19) 6_565 .
C38 C60 C61 140(3) 6_565 .
C39 C60 C59 89.1(16) 6_565 .
C21 C60 C59 154(2) 6_565 .
C38 C60 C59 19.6(18) 6_565 .
C61 C60 C59 121(2) . .
C39 C60 C40 20.1(15) 6_565 .
C21 C60 C40 51.6(18) 6_565 .
C38 C60 C40 90.4(14) 6_565 .
C61 C60 C40 125(2) . .
C59 C60 C40 108.8(13) . .
C39 C60 C20 129(3) 6_565 6_565
C21 C60 C20 60.1(17) 6_565 6_565
C38 C60 C20 147(3) 6_565 6_565
C61 C60 C20 15.2(15) . 6_565
C59 C60 C20 129(2) . 6_565
C40 C60 C20 110(2) . 6_565
C39 C60 C37 123(2) 6_565 6_565
C21 C60 C37 149(2) 6_565 6_565
C38 C60 C37 56.0(18) 6_565 6_565
C61 C60 C37 84(2) . 6_565
C59 C60 C37 36.4(17) . 6_565
C40 C60 C37 141.4(17) . 6_565
C20 C60 C37 94.3(19) 6_565 6_565
C39 C60 C19 156(3) 6_565 6_565
C21 C60 C19 115(2) 6_565 6_565
C38 C60 C19 96(2) 6_565 6_565
C61 C60 C19 43.9(19) . 6_565
C59 C60 C19 76.9(19) . 6_565
C40 C60 C19 156.9(19) . 6_565
C20 C60 C19 54.9(16) 6_565 6_565
C37 C60 C19 40.5(14) 6_565 6_565
C39 C60 Y8 81(2) 6_565 6_565
C21 C60 Y8 76.4(13) 6_565 6_565
C38 C60 Y8 87(2) 6_565 6_565
C61 C60 Y8 81.4(17) . 6_565
C59 C60 Y8 84(2) . 6_565
C40 C60 Y8 80.1(16) . 6_565
C20 C60 Y8 71.9(17) 6_565 6_565
C37 C60 Y8 79.9(11) 6_565 6_565
C19 C60 Y8 78.2(11) 6_565 6_565
C39 C60 Y2 86(2) 6_565 6_565
C21 C60 Y2 64.5(12) 6_565 6_565
C38 C60 Y2 102(2) 6_565 6_565
C61 C60 Y2 70.7(15) . 6_565
C59 C60 Y2 98(2) . 6_565
C40 C60 Y2 79.5(15) . 6_565
C20 C60 Y2 59.4(15) 6_565 6_565
C37 C60 Y2 88.8(11) 6_565 6_565
C19 C60 Y2 77.5(9) 6_565 6_565
C39 C60 Y3 58.8(19) 6_565 .
C21 C60 Y3 67.8(12) 6_565 .
C38 C60 Y3 83(2) 6_565 .
C61 C60 Y3 98.7(15) . .
C59 C60 Y3 87.8(18) . .
C40 C60 Y3 58.0(14) . .
C20 C60 Y3 86.2(15) 6_565 .
C37 C60 Y3 96.1(11) 6_565 .
C19 C60 Y3 100.8(9) 6_565 .
Y8 C60 Y3 22.7(6) 6_565 .
Y2 C60 Y3 28.4(2) 6_565 .
C20 C61 C19 131(10) 6_565 6_565
C20 C61 C60 102(7) 6_565 .
C19 C61 C60 88(2) 6_565 .
C20 C61 C78 112(8) 6_565 .
C19 C61 C78 32.9(16) 6_565 .
C60 C61 C78 120(3) . .
C20 C61 C62 16(9) 6_565 .
C19 C61 C62 139(2) 6_565 .
C60 C61 C62 113.2(18) . .
C78 C61 C62 112.5(13) . .
C20 C61 C21 58(6) 6_565 6_565
C19 C61 C21 134(3) 6_565 6_565
C60 C61 C21 50.6(14) . 6_565
C78 C61 C21 156(3) . 6_565
C62 C61 C21 64.5(14) . 6_565
C20 C61 C7 32(7) 6_565 6_565
C19 C61 C7 127(3) 6_565 6_565
C60 C61 C7 133(2) . 6_565
C78 C61 C7 96.2(18) . 6_565
C62 C61 C7 19.7(14) . 6_565
C21 C61 C7 84.0(18) 6_565 6_565
C20 C61 Y8 62(10) 6_565 6_565
C19 C61 Y8 82(2) 6_565 6_565
C60 C61 Y8 64.6(15) . 6_565
C78 C61 Y8 90(2) . 6_565
C62 C61 Y8 77.1(16) . 6_565
C21 C61 Y8 65.6(13) 6_565 6_565
C7 C61 Y8 87.7(17) 6_565 6_565
C20 C61 Y2 46(10) 6_565 6_565
C19 C61 Y2 91(2) 6_565 6_565
C60 C61 Y2 79.0(15) . 6_565
C78 C61 Y2 91.1(17) . 6_565
C62 C61 Y2 61.1(14) . 6_565
C21 C61 Y2 66.2(12) 6_565 6_565
C7 C61 Y2 70.6(16) 6_565 6_565
C7 C62 C20 111(5) 6_565 6_565
C7 C62 C8 91(4) 6_565 6_565
C20 C62 C8 152(4) 6_565 6_565
C7 C62 C63 131(5) 6_565 .
C20 C62 C63 118(3) 6_565 .
C8 C62 C63 41.3(18) 6_565 .
C7 C62 C80 27(5) 6_565 .
C20 C62 C80 106(2) 6_565 .
C8 C62 C80 85(2) 6_565 .
C63 C62 C80 125.4(18) . .
C7 C62 C61 107(5) 6_565 .
C20 C62 C61 6(3) 6_565 .
C8 C62 C61 158(3) 6_565 .
C63 C62 C61 122.1(18) . .
C80 C62 C61 105.1(12) . .
C7 C62 C21 165(5) 6_565 6_565
C20 C62 C21 58.8(17) 6_565 6_565
C8 C62 C21 102(2) 6_565 6_565
C63 C62 C21 61.5(15) . 6_565
C80 C62 C21 158(2) . 6_565
C61 C62 C21 61.4(16) . 6_565
C7 C62 C22 144(5) 6_565 6_565
C20 C62 C22 105(3) 6_565 6_565
C8 C62 C22 52.9(14) 6_565 6_565
C63 C62 C22 13.7(14) . 6_565
C80 C62 C22 133.3(19) . 6_565
C61 C62 C22 108.9(17) . 6_565
C21 C62 C22 49.5(10) 6_565 6_565
C7 C62 C1 30(5) 6_565 6_565
C20 C62 C1 94(2) 6_565 6_565
C8 C62 C1 97(2) 6_565 6_565
C63 C62 C1 136.2(18) . 6_565
C80 C62 C1 11.9(11) . 6_565
C61 C62 C1 93.3(13) . 6_565
C21 C62 C1 150.0(19) 6_565 6_565
C22 C62 C1 142(2) 6_565 6_565
C7 C62 Y2 115(6) 6_565 6_565
C20 C62 Y2 79(3) 6_565 6_565
C8 C62 Y2 76.4(18) 6_565 6_565
C63 C62 Y2 72.7(14) . 6_565
C80 C62 Y2 87.7(14) . 6_565
C61 C62 Y2 84.4(16) . 6_565
C21 C62 Y2 74.8(11) 6_565 6_565
C22 C62 Y2 65.2(15) 6_565 6_565
C1 C62 Y2 87.8(14) 6_565 6_565
C7 C62 Y8 125(6) 6_565 6_565
C20 C62 Y8 63(3) 6_565 6_565
C8 C62 Y8 90.5(19) 6_565 6_565
C63 C62 Y8 77.3(14) . 6_565
C80 C62 Y8 98.0(14) . 6_565
C61 C62 Y8 68.9(15) . 6_565
C21 C62 Y8 62.1(11) 6_565 6_565
C22 C62 Y8 66.7(15) 6_565 6_565
C1 C62 Y8 95.2(14) 6_565 6_565
C7 C62 Y1 84(5) 6_565 6_565
C20 C62 Y1 96(3) 6_565 6_565
C8 C62 Y1 68.3(17) 6_565 6_565
C63 C62 Y1 87.3(14) . 6_565
C80 C62 Y1 56.6(12) . 6_565
C61 C62 Y1 100.6(16) . 6_565
C21 C62 Y1 107.1(13) 6_565 6_565
C22 C62 Y1 86.0(16) 6_565 6_565
C1 C62 Y1 59.3(12) 6_565 6_565
C22 C63 C8 149(8) 6_565 6_565
C22 C63 C65 106(5) 6_565 .
C8 C63 C65 59(2) 6_565 .
C22 C63 C62 122(5) 6_565 .
C8 C63 C62 59(2) 6_565 .
C65 C63 C62 117.4(18) . .
C22 C63 C41 10(6) 6_565 .
C8 C63 C41 159(3) 6_565 .
C65 C63 C41 113.3(15) . .
C62 C63 C41 120.0(17) . .
C22 C63 C21 62(4) 6_565 6_565
C8 C63 C21 124(3) 6_565 6_565
C65 C63 C21 161(2) . 6_565
C62 C63 C21 65.4(16) . 6_565
C41 C63 C21 56.5(14) . 6_565
C22 C63 C42 26(4) 6_565 6_565
C8 C63 C42 136(3) 6_565 6_565
C65 C63 C42 81.6(13) . 6_565
C62 C63 C42 144.9(19) . 6_565
C41 C63 C42 31.8(9) . 6_565
C21 C63 C42 87.5(15) 6_565 6_565
C22 C63 C7 135(6) 6_565 6_565
C8 C63 C7 45.7(17) 6_565 6_565
C65 C63 C7 104.8(18) . 6_565
C62 C63 C7 14.4(15) . 6_565
C41 C63 C7 134.3(19) . 6_565
C21 C63 C7 79.6(15) 6_565 6_565
C42 C63 C7 156(2) 6_565 6_565
C22 C63 Y2 73(7) 6_565 6_565
C8 C63 Y2 79(3) 6_565 6_565
C65 C63 Y2 88.7(14) . 6_565
C62 C63 Y2 70.5(14) . 6_565
C41 C63 Y2 80.9(12) . 6_565
C21 C63 Y2 74.8(12) 6_565 6_565
C42 C63 Y2 81.5(12) 6_565 6_565
C7 C63 Y2 75.6(16) 6_565 6_565
C22 C63 Y8 63(6) 6_565 6_565
C8 C63 Y8 93(3) 6_565 6_565
C65 C63 Y8 102.7(15) . 6_565
C62 C63 Y8 70.6(14) . 6_565
C41 C63 Y8 68.8(12) . 6_565
C21 C63 Y8 59.9(11) 6_565 6_565
C42 C63 Y8 76.7(12) 6_565 6_565
C7 C63 Y8 79.3(16) 6_565 6_565
C22 C63 Y3 45(7) 6_565 .
C8 C63 Y3 106(3) 6_565 .
C65 C63 Y3 89.2(13) . .
C62 C63 Y3 97.1(15) . .
C41 C63 Y3 53.5(10) . .
C21 C63 Y3 72.3(11) 6_565 .
C42 C63 Y3 51.5(10) 6_565 .
C7 C63 Y3 104.8(17) 6_565 .
Y2 C63 Y3 30.4(4) 6_565 .
Y8 C63 Y3 26.5(5) 6_565 .
C22 C63 Y1 99(7) 6_565 6_565
C8 C63 Y1 52(2) 6_565 6_565
C65 C63 Y1 70.6(13) . 6_565
C62 C63 Y1 64.5(13) . 6_565
C41 C63 Y1 107.2(13) . 6_565
C21 C63 Y1 96.7(14) 6_565 6_565
C42 C63 Y1 99.3(12) 6_565 6_565
C7 C63 Y1 62.7(15) 6_565 6_565
C23 C64 C43 135(5) 6_565 6_565
C23 C64 C43 140(5) 6_565 .
C43 C64 C43 20(2) 6_565 .
C23 C64 C44 45(2) 6_565 .
C43 C64 C44 131(4) 6_565 .
C43 C64 C44 117(2) . .
C23 C64 C65 64(2) 6_565 .
C43 C64 C65 97(3) 6_565 .
C43 C64 C65 116.7(19) . .
C44 C64 C65 109.2(13) . .
C23 C64 C24 43(2) 6_565 6_565
C43 C64 C24 138(4) 6_565 6_565
C43 C64 C24 123.3(19) . 6_565
C44 C64 C24 7(2) . 6_565
C65 C64 C24 106.3(15) . 6_565
C23 C64 C64 134(3) 6_565 6_565
C43 C64 C64 46(2) 6_565 6_565
C43 C64 C64 26.1(10) . 6_565
C44 C64 C64 96.2(11) . 6_565
C65 C64 C64 142.6(13) . 6_565
C24 C64 C64 101.6(9) 6_565 6_565
C23 C64 C9 33(2) 6_565 6_565
C43 C64 C9 122(3) 6_565 6_565
C43 C64 C9 139(2) . 6_565
C44 C64 C9 78.1(12) . 6_565
C65 C64 C9 31.3(10) . 6_565
C24 C64 C9 75.1(13) 6_565 6_565
C64 C64 C9 155.5(13) 6_565 6_565
C23 C64 Y9 45(3) 6_565 6_565
C43 C64 Y9 91(3) 6_565 6_565
C43 C64 Y9 96(2) . 6_565
C44 C64 Y9 61(2) . 6_565
C65 C64 Y9 70.7(19) . 6_565
C24 C64 Y9 65.2(19) 6_565 6_565
C64 C64 Y9 100.0(12) 6_565 6_565
C9 C64 Y9 56.2(16) 6_565 6_565
C9 C65 C8 78(2) 6_565 6_565
C9 C65 C23 76.3(16) 6_565 6_565
C8 C65 C23 145(3) 6_565 6_565
C9 C65 C63 119(2) 6_565 .
C8 C65 C63 41.8(16) 6_565 .
C23 C65 C63 148(2) 6_565 .
C9 C65 C66 3(3) 6_565 .
C8 C65 C66 78(2) 6_565 .
C23 C65 C66 77.2(17) 6_565 .
C63 C65 C66 119.3(18) . .
C9 C65 C64 107(2) 6_565 .
C8 C65 C64 160(3) 6_565 .
C23 C65 C64 30.8(16) 6_565 .
C63 C65 C64 127.6(18) . .
C66 C65 C64 107.5(12) . .
C9 C65 C22 131(3) 6_565 6_565
C8 C65 C22 56.9(15) 6_565 6_565
C23 C65 C22 132(2) 6_565 6_565
C63 C65 C22 16.7(14) . 6_565
C66 C65 C22 132(2) . 6_565
C64 C65 C22 110.9(18) . 6_565
C9 C65 C43 129(2) 6_565 6_565
C8 C65 C43 135(2) 6_565 6_565
C23 C65 C43 55.5(15) 6_565 6_565
C63 C65 C43 98.4(14) . 6_565
C66 C65 C43 131.0(15) . 6_565
C64 C65 C43 29.2(10) . 6_565
C22 C65 C43 81.7(14) 6_565 6_565
C9 C65 Y2 88(2) 6_565 6_565
C8 C65 Y2 60.1(17) 6_565 6_565
C23 C65 Y2 95.7(15) 6_565 6_565
C63 C65 Y2 59.2(13) . 6_565
C66 C65 Y2 91(2) . 6_565
C64 C65 Y2 100.5(17) . 6_565
C22 C65 Y2 55.5(16) 6_565 6_565
C43 C65 Y2 82.8(10) 6_565 6_565
C9 C65 Y9 62(2) 6_565 6_565
C8 C65 Y9 87(2) 6_565 6_565
C23 C65 Y9 59.9(19) 6_565 6_565
C63 C65 Y9 100.2(19) . 6_565
C66 C65 Y9 65(2) . 6_565
C64 C65 Y9 79(2) . 6_565
C22 C65 Y9 96(2) 6_565 6_565
C43 C65 Y9 79.7(16) 6_565 6_565
Y2 C65 Y9 41.2(11) 6_565 6_565
C9 C65 Y1 58.3(18) 6_565 6_565
C8 C65 Y1 62.1(18) 6_565 6_565
C23 C65 Y1 83.9(14) 6_565 6_565
C63 C65 Y1 81.8(14) . 6_565
C66 C65 Y1 60.8(19) . 6_565
C64 C65 Y1 103.2(16) . 6_565
C22 C65 Y1 83.3(17) 6_565 6_565
C43 C65 Y1 98.8(11) 6_565 6_565
C9 C65 Y5 55.3(18) 6_565 6_565
C8 C65 Y5 66.5(18) 6_565 6_565
C23 C65 Y5 79.1(14) 6_565 6_565
C63 C65 Y5 87.1(14) . 6_565
C66 C65 Y5 57.8(19) . 6_565
C64 C65 Y5 99.7(16) . 6_565
C22 C65 Y5 88.2(17) 6_565 6_565
C43 C65 Y5 97.7(11) 6_565 6_565
C9 C66 C10 149(10) 6_565 6_565
C9 C66 C81 118(9) 6_565 .
C10 C66 C81 49.5(19) 6_565 .
C9 C66 C65 9(10) 6_565 .
C10 C66 C65 159(4) 6_565 .
C81 C66 C65 121(2) . .
C9 C66 C67 103(7) 6_565 .
C10 C66 C67 72(2) 6_565 .
C81 C66 C67 119(2) . .
C65 C66 C67 106.5(13) . .
C9 C66 C8 46(6) 6_565 6_565
C10 C66 C8 125(3) 6_565 6_565
C81 C66 C8 76.3(19) . 6_565
C65 C66 C8 46.0(15) . 6_565
C67 C66 C8 146(3) . 6_565
C9 C66 C23 45(6) 6_565 6_565
C10 C66 C23 126(3) 6_565 6_565
C81 C66 C23 147(3) . 6_565
C65 C66 C23 48.0(10) . 6_565
C67 C66 C23 58.6(11) . 6_565
C8 C66 C23 91.1(18) 6_565 6_565
C9 C66 Y9 74(10) 6_565 6_565
C10 C66 Y9 76(3) 6_565 6_565
C81 C66 Y9 83(3) . 6_565
C65 C66 Y9 83(2) . 6_565
C67 C66 Y9 66(2) . 6_565
C8 C66 Y9 87(2) 6_565 6_565
C23 C66 Y9 65.3(19) 6_565 6_565
C9 C66 Y1 81(10) 6_565 6_565
C10 C66 Y1 69(2) 6_565 6_565
C81 C66 Y1 57.0(18) . 6_565
C65 C66 Y1 89(2) . 6_565
C67 C66 Y1 91(2) . 6_565
C8 C66 Y1 71.7(17) 6_565 6_565
C23 C66 Y1 89.7(18) 6_565 6_565
C9 C66 Y5 86(10) 6_565 6_565
C10 C66 Y5 64(2) 6_565 6_565
C81 C66 Y5 57.9(18) . 6_565
C65 C66 Y5 95(2) . 6_565
C67 C66 Y5 84(2) . 6_565
C8 C66 Y5 79.0(18) 6_565 6_565
C23 C66 Y5 89.5(18) 6_565 6_565
C9 C66 Y2 53(10) 6_565 6_565
C10 C66 Y2 98(3) 6_565 6_565
C81 C66 Y2 73.3(19) . 6_565
C65 C66 Y2 61.3(17) . 6_565
C67 C66 Y2 103(2) . 6_565
C8 C66 Y2 48.9(14) 6_565 6_565
C23 C66 Y2 75.1(15) 6_565 6_565
C25 C67 C24 74.7(19) 6_565 6_565
C25 C67 C68 32.1(17) 6_565 .
C24 C67 C68 106(2) 6_565 .
C25 C67 C44 90(2) 6_565 .
C24 C67 C44 18.5(15) 6_565 .
C68 C67 C44 119(3) . .
C25 C67 C66 156(2) 6_565 .
C24 C67 C66 127.5(19) 6_565 .
C68 C67 C66 124(2) . .
C44 C67 C66 110.4(13) . .
C25 C67 C9 163(3) 6_565 6_565
C24 C67 C9 116(2) 6_565 6_565
C68 C67 C9 133(2) . 6_565
C44 C67 C9 99.0(16) . 6_565
C66 C67 C9 11.5(15) . 6_565
C25 C67 C23 130(3) 6_565 6_565
C24 C67 C23 58.6(16) 6_565 6_565
C68 C67 C23 153(3) . 6_565
C44 C67 C23 41.2(12) . 6_565
C66 C67 C23 69.3(15) . 6_565
C9 C67 C23 57.9(11) 6_565 6_565
C25 C67 C11 65.0(16) 6_565 6_565
C24 C67 C11 138(3) 6_565 6_565
C68 C67 C11 32.9(14) . 6_565
C44 C67 C11 146(3) . 6_565
C66 C67 C11 91.1(17) . 6_565
C9 C67 C11 100.6(17) 6_565 6_565
C23 C67 C11 149(2) 6_565 6_565
C25 C67 C10 108(2) 6_565 6_565
C24 C67 C10 167(3) 6_565 6_565
C68 C67 C10 76.0(18) . 6_565
C44 C67 C10 150(3) . 6_565
C66 C67 C10 48.0(14) . 6_565
C9 C67 C10 58.0(12) 6_565 6_565
C23 C67 C10 113.8(18) 6_565 6_565
C11 C67 C10 43.1(13) 6_565 6_565
C25 C67 Y9 94(2) 6_565 6_565
C24 C67 Y9 90(3) 6_565 6_565
C68 C67 Y9 87(3) . 6_565
C44 C67 Y9 79(3) . 6_565
C66 C67 Y9 78(3) . 6_565
C9 C67 Y9 74(2) 6_565 6_565
C23 C67 Y9 71.4(17) 6_565 6_565
C11 C67 Y9 81.0(19) 6_565 6_565
C10 C67 Y9 77(2) 6_565 6_565
C25 C67 Y5 99(2) 6_565 6_565
C24 C67 Y5 112(2) 6_565 6_565
C68 C67 Y5 82(2) . 6_565
C44 C67 Y5 100(3) . 6_565
C66 C67 Y5 65(2) . 6_565
C9 C67 Y5 64.9(15) 6_565 6_565
C23 C67 Y5 84.0(14) 6_565 6_565
C11 C67 Y5 65.4(13) 6_565 6_565
C10 C67 Y5 55.2(13) 6_565 6_565
C25 C67 Y1 106(2) 6_565 6_565
C24 C67 Y1 112(2) 6_565 6_565
C68 C67 Y1 88(2) . 6_565
C44 C67 Y1 99(2) . 6_565
C66 C67 Y1 60(2) . 6_565
C9 C67 Y1 58.4(15) 6_565 6_565
C23 C67 Y1 79.0(14) 6_565 6_565
C11 C67 Y1 69.9(13) 6_565 6_565
C10 C67 Y1 54.6(12) 6_565 6_565
C25 C68 C11 144(5) 6_565 6_565
C25 C68 C67 60(3) 6_565 .
C11 C68 C67 84(3) 6_565 .
C25 C68 C69 62(3) 6_565 .
C11 C68 C69 149(3) 6_565 .
C67 C68 C69 119(3) . .
C25 C68 C83 168(6) 6_565 .
C11 C68 C83 35(2) 6_565 .
C67 C68 C83 117(2) . .
C69 C68 C83 115(2) . .
C25 C68 C26 63(3) 6_565 6_565
C11 C68 C26 148(3) 6_565 6_565
C67 C68 C26 119(3) . 6_565
C69 C68 C26 1.0(16) . 6_565
C83 C68 C26 114.6(19) . 6_565
C25 C68 C12 151(4) 6_565 6_565
C11 C68 C12 59.2(19) 6_565 6_565
C67 C68 C12 137(2) . 6_565
C69 C68 C12 90.9(18) . 6_565
C83 C68 C12 24.6(13) . 6_565
C26 C68 C12 90.0(15) 6_565 6_565
C25 C68 C10 116(3) 6_565 6_565
C11 C68 C10 27.7(19) 6_565 6_565
C67 C68 C10 56.6(15) . 6_565
C69 C68 C10 161(4) . 6_565
C83 C68 C10 61.7(16) . 6_565
C26 C68 C10 160(3) 6_565 6_565
C12 C68 C10 85.1(16) 6_565 6_565
C25 C68 Y9 84(4) 6_565 6_565
C11 C68 Y9 76(4) 6_565 6_565
C67 C68 Y9 60(2) . 6_565
C69 C68 Y9 97(4) . 6_565
C83 C68 Y9 85(2) . 6_565
C26 C68 Y9 96(2) 6_565 6_565
C12 C68 Y9 88.1(19) 6_565 6_565
C10 C68 Y9 64.2(19) 6_565 6_565
C25 C68 Y5 106(4) 6_565 6_565
C11 C68 Y5 56(3) 6_565 6_565
C67 C68 Y5 71(2) . 6_565
C69 C68 Y5 109(3) . 6_565
C83 C68 Y5 63.7(19) . 6_565
C26 C68 Y5 109(2) 6_565 6_565
C12 C68 Y5 70.9(13) 6_565 6_565
C10 C68 Y5 51.5(12) 6_565 6_565
C26 C69 C25 154(10) 6_565 6_565
C26 C69 C68 174(10) 6_565 .
C25 C69 C68 31.5(17) 6_565 .
C26 C69 C46 67(9) 6_565 .
C25 C69 C46 86(3) 6_565 .
C68 C69 C46 117(3) . .
C26 C69 C70 51(8) 6_565 .
C25 C69 C70 150(4) 6_565 .
C68 C69 C70 123(2) . .
C46 C69 C70 108.2(14) . .
C26 C69 C27 83(8) 6_565 6_565
C25 C69 C27 122(3) 6_565 6_565
C68 C69 C27 91.4(19) . 6_565
C46 C69 C27 142(2) . 6_565
C70 C69 C27 34.6(14) . 6_565
C26 C69 C47 26(10) 6_565 6_565
C25 C69 C47 129(3) 6_565 6_565
C68 C69 C47 156(5) . 6_565
C46 C69 C47 43.5(10) . 6_565
C70 C69 C47 66.7(12) . 6_565
C27 C69 C47 101.3(18) 6_565 6_565
C26 C69 Y9 122(10) 6_565 6_565
C25 C69 Y9 57(2) 6_565 6_565
C68 C69 Y9 56(3) . 6_565
C46 C69 Y9 86(3) . 6_565
C70 C69 Y9 97(3) . 6_565
C27 C69 Y9 90(2) 6_565 6_565
C47 C69 Y9 103(3) 6_565 6_565
C27 C70 C26 86(3) 6_565 6_565
C27 C70 C28 80(2) 6_565 6_565
C26 C70 C28 162(3) 6_565 6_565
C27 C70 C84 49(2) 6_565 .
C26 C70 C84 131(2) 6_565 .
C28 C70 C84 32.2(17) 6_565 .
C27 C70 C48 170(3) 6_565 .
C26 C70 C48 102(2) 6_565 .
C28 C70 C48 91(2) 6_565 .
C84 C70 C48 121.4(19) . .
C27 C70 C69 77(3) 6_565 .
C26 C70 C69 9.9(19) 6_565 .
C28 C70 C69 152(3) 6_565 .
C84 C70 C69 121(2) . .
C48 C70 C69 110.5(13) . .
C27 C70 C47 137(3) 6_565 6_565
C26 C70 C47 51.2(17) 6_565 6_565
C28 C70 C47 140(3) 6_565 6_565
C84 C70 C47 161(3) . 6_565
C48 C70 C47 50.8(13) . 6_565
C69 C70 C47 60.1(13) . 6_565
C27 C70 C48 169(3) 6_565 6_565
C26 C70 C48 100(2) 6_565 6_565
C28 C70 C48 92(2) 6_565 6_565
C84 C70 C48 121.9(18) . 6_565
C48 C70 C48 3.9(6) . 6_565
C69 C70 C48 108.1(13) . 6_565
C47 C70 C48 48.9(14) 6_565 6_565
C27 C70 C49 126(3) 6_565 6_565
C26 C70 C49 145(3) 6_565 6_565
C28 C70 C49 46.0(15) 6_565 6_565
C84 C70 C49 77.2(15) . 6_565
C48 C70 C49 44.8(15) . 6_565
C69 C70 C49 151(2) . 6_565
C47 C70 C49 95(2) 6_565 6_565
C48 C70 C49 46.3(12) 6_565 6_565
C29 C71 C28 109(4) 6_565 6_565
C29 C71 C50 153(4) 6_565 .
C28 C71 C50 98(3) 6_565 .
C29 C71 C84 79(3) 6_565 .
C28 C71 C84 32(2) 6_565 .
C50 C71 C84 127(2) . .
C29 C71 C72 46(4) 6_565 .
C28 C71 C72 144(4) 6_565 .
C50 C71 C72 112(3) . .
C84 C71 C72 113(3) . .
C29 C71 C30 61(3) 6_565 6_565
C28 C71 C30 169(4) 6_565 6_565
C50 C71 C30 93(2) . 6_565
C84 C71 C30 139(3) . 6_565
C72 C71 C30 29.2(15) . 6_565
C29 C71 C49 160(4) 6_565 6_565
C28 C71 C49 52(2) 6_565 6_565
C50 C71 C49 46.2(16) . 6_565
C84 C71 C49 81.3(19) . 6_565
C72 C71 C49 150(3) . 6_565
C30 C71 C49 139(3) 6_565 6_565
C29 C71 Y4 88(5) 6_565 6_565
C28 C71 Y4 112(4) 6_565 6_565
C50 C71 Y4 88(2) . 6_565
C84 C71 Y4 99(3) . 6_565
C72 C71 Y4 54(2) . 6_565
C30 C71 Y4 72(2) 6_565 6_565
C49 C71 Y4 99(2) 6_565 6_565
C29 C71 Y7 85(5) 6_565 6_565
C28 C71 Y7 127(4) 6_565 6_565
C50 C71 Y7 84(2) . 6_565
C84 C71 Y7 113(3) . 6_565
C72 C71 Y7 43(2) . 6_565
C30 C71 Y7 56.8(17) 6_565 6_565
C49 C71 Y7 107(2) 6_565 6_565
C30 C72 C29 94(3) 6_565 6_565
C30 C72 C31 79(3) 6_565 6_565
C29 C72 C31 144(4) 6_565 6_565
C30 C72 C89 148(5) 6_565 .
C29 C72 C89 91(2) 6_565 .
C31 C72 C89 78(2) 6_565 .
C30 C72 C73 66(3) 6_565 .
C29 C72 C73 159(3) 6_565 .
C31 C72 C73 40.6(14) 6_565 .
C89 C72 C73 108.4(13) . .
C30 C72 C71 84(3) 6_565 .
C29 C72 C71 31(2) 6_565 .
C31 C72 C71 161(3) 6_565 .
C89 C72 C71 114(2) . .
C73 C72 C71 135(3) . .
C30 C72 C14 135(4) 6_565 6_565
C29 C72 C14 59.7(17) 6_565 6_565
C31 C72 C14 100(2) 6_565 6_565
C89 C72 C14 32.2(15) . 6_565
C73 C72 C14 138(2) . 6_565
C71 C72 C14 87(2) . 6_565
C30 C72 Y4 118(4) 6_565 6_565
C29 C72 Y4 100(3) 6_565 6_565
C31 C72 Y4 115(2) 6_565 6_565
C89 C72 Y4 92(3) . 6_565
C73 C72 Y4 87(2) . 6_565
C71 C72 Y4 80(2) . 6_565
C14 C72 Y4 103(2) 6_565 6_565
C30 C72 C15 124(4) 6_565 6_565
C29 C72 C15 108(3) 6_565 6_565
C31 C72 C15 53.0(14) 6_565 6_565
C89 C72 C15 26.0(14) . 6_565
C73 C72 C15 88.1(15) . 6_565
C71 C72 C15 137(2) . 6_565
C14 C72 C15 49.8(12) 6_565 6_565
C30 C72 C51 47(3) 6_565 6_565
C29 C72 C51 103(2) 6_565 6_565
C31 C72 C51 98(2) 6_565 6_565
C89 C72 C51 159(3) . 6_565
C73 C72 C51 60.3(17) . 6_565
C71 C72 C51 75.0(19) . 6_565
C14 C72 C51 162(2) 6_565 6_565
C15 C72 C51 148(2) 6_565 6_565
C30 C72 Y7 106(3) 6_565 6_565
C29 C72 Y7 131(4) 6_565 6_565
C31 C72 Y7 84.4(19) 6_565 6_565
C89 C72 Y7 94(2) . 6_565
C73 C72 Y7 56.5(17) . 6_565
C71 C72 Y7 107(3) . 6_565
C14 C72 Y7 119(2) 6_565 6_565
C15 C72 Y7 96.1(16) 6_565 6_565
C51 C72 Y7 65.5(14) 6_565 6_565
C30 C72 Y6 134(3) 6_565 6_565
C29 C72 Y6 124(3) 6_565 6_565
C31 C72 Y6 83.0(19) 6_565 6_565
C89 C72 Y6 65(2) . 6_565
C73 C72 Y6 72.8(17) . 6_565
C71 C72 Y6 114(3) . 6_565
C14 C72 Y6 90.6(17) 6_565 6_565
C15 C72 Y6 72.0(14) 6_565 6_565
C51 C72 Y6 94.4(19) 6_565 6_565
C31 C73 C30 73.4(19) 6_565 6_565
C31 C73 C32 73(2) 6_565 6_565
C30 C73 C32 146(2) 6_565 6_565
C31 C73 C74 64(2) 6_565 .
C30 C73 C74 132.5(17) 6_565 .
C32 C73 C74 19.1(17) 6_565 .
C31 C73 C72 63(2) 6_565 .
C30 C73 C72 32.9(15) 6_565 .
C32 C73 C72 123.2(17) 6_565 .
C74 C73 C72 105.0(12) . .
C31 C73 C52 171(4) 6_565 .
C30 C73 C52 106.0(19) 6_565 .
C32 C73 C52 107.8(19) 6_565 .
C74 C73 C52 119.7(19) . .
C72 C73 C52 122(3) . .
C31 C73 C53 128(3) 6_565 6_565
C30 C73 C53 159(2) 6_565 6_565
C32 C73 C53 55.0(13) 6_565 6_565
C74 C73 C53 67.0(15) . 6_565
C72 C73 C53 150(3) . 6_565
C52 C73 C53 53.2(11) . 6_565
C31 C73 C51 128(3) 6_565 6_565
C30 C73 C51 54.3(13) 6_565 6_565
C32 C73 C51 159(2) 6_565 6_565
C74 C73 C51 157(3) . 6_565
C72 C73 C51 71(2) . 6_565
C52 C73 C51 53.1(11) . 6_565
C53 C73 C51 104.5(15) 6_565 6_565
C31 C73 Y7 116(3) 6_565 6_565
C30 C73 Y7 103(2) 6_565 6_565
C32 C73 Y7 90(2) 6_565 6_565
C74 C73 Y7 80.2(18) . 6_565
C72 C73 Y7 81(2) . 6_565
C52 C73 Y7 73.1(16) . 6_565
C53 C73 Y7 69.6(15) 6_565 6_565
C51 C73 Y7 76.3(15) 6_565 6_565
C31 C73 Y4 101(3) 6_565 6_565
C30 C73 Y4 72.4(16) 6_565 6_565
C32 C73 Y4 112(2) 6_565 6_565
C74 C73 Y4 96.4(17) . 6_565
C72 C73 Y4 50.7(18) . 6_565
C52 C73 Y4 87.1(18) . 6_565
C53 C73 Y4 100.0(17) 6_565 6_565
C51 C73 Y4 62.7(13) 6_565 6_565
C31 C73 Y6 88(2) 6_565 6_565
C30 C73 Y6 98.9(18) 6_565 6_565
C32 C73 Y6 77.2(19) 6_565 6_565
C74 C73 Y6 61.6(16) . 6_565
C72 C73 Y6 68.1(17) . 6_565
C52 C73 Y6 101.3(19) . 6_565
C53 C73 Y6 83.3(15) 6_565 6_565
C51 C73 Y6 96.4(17) 6_565 6_565
C31 C73 Y7 139(3) 6_565 .
C30 C73 Y7 105.4(19) 6_565 .
C32 C73 Y7 98(2) 6_565 .
C74 C73 Y7 94.4(18) . .
C72 C73 Y7 93(2) . .
C52 C73 Y7 50.7(14) . .
C53 C73 Y7 59.8(13) 6_565 .
C51 C73 Y7 63.5(12) 6_565 .
Y7 C73 Y7 22.4(6) 6_565 .
Y4 C73 Y7 43.5(6) 6_565 .
Y6 C73 Y7 50.9(8) 6_565 .
C32 C74 C33 116(5) 6_565 6_565
C32 C74 C31 89(5) 6_565 6_565
C33 C74 C31 150(2) 6_565 6_565
C32 C74 C75 81(4) 6_565 .
C33 C74 C75 44.4(14) 6_565 .
C31 C74 C75 165(2) 6_565 .
C32 C74 C73 69(5) 6_565 .
C33 C74 C73 161(3) 6_565 .
C31 C74 C73 40.7(14) 6_565 .
C75 C74 C73 124(2) . .
C32 C74 C91 159(7) 6_565 .
C33 C74 C91 70.4(19) 6_565 .
C31 C74 C91 80.7(17) 6_565 .
C75 C74 C91 112.3(19) . .
C73 C74 C91 111.9(12) . .
C32 C74 C53 43(5) 6_565 6_565
C33 C74 C53 109(2) 6_565 6_565
C31 C74 C53 100.3(18) 6_565 6_565
C75 C74 C53 64.4(13) . 6_565
C73 C74 C53 61.2(14) . 6_565
C91 C74 C53 156(3) . 6_565
C32 C74 C15 134(5) 6_565 6_565
C33 C74 C15 102.7(19) 6_565 6_565
C31 C74 C15 48.2(12) 6_565 6_565
C75 C74 C15 144(2) . 6_565
C73 C74 C15 82.4(12) . 6_565
C91 C74 C15 32.5(11) . 6_565
C53 C74 C15 142.0(18) 6_565 6_565
C32 C74 Y6 130(6) 6_565 6_565
C33 C74 Y6 85(2) 6_565 6_565
C31 C74 Y6 89.4(19) 6_565 6_565
C75 C74 Y6 88(2) . 6_565
C73 C74 Y6 78.4(18) . 6_565
C91 C74 Y6 67.9(17) . 6_565
C53 C74 Y6 88.6(17) 6_565 6_565
C15 C74 Y6 72.8(12) 6_565 6_565
C32 C74 Y7 101(6) 6_565 6_565
C33 C74 Y7 104(2) 6_565 6_565
C31 C74 Y7 84.6(18) 6_565 6_565
C75 C74 Y7 86(2) . 6_565
C73 C74 Y7 56.9(15) . 6_565
C91 C74 Y7 96.5(18) . 6_565
C53 C74 Y7 60.5(13) 6_565 6_565
C15 C74 Y7 91.6(13) 6_565 6_565
C32 C74 Y4 112(5) 6_565 6_565
C33 C74 Y4 112(2) 6_565 6_565
C31 C74 Y4 67.5(16) 6_565 6_565
C75 C74 Y4 105(2) . 6_565
C73 C74 Y4 51.8(14) . 6_565
C91 C74 Y4 80.4(15) . 6_565
C53 C74 Y4 78.4(14) 6_565 6_565
C15 C74 Y4 70.1(11) 6_565 6_565
C33 C75 C34 78(2) 6_565 6_565
C33 C75 C74 58.0(18) 6_565 .
C34 C75 C74 135(2) 6_565 .
C33 C75 C32 74.2(19) 6_565 6_565
C34 C75 C32 152(2) 6_565 6_565
C74 C75 C32 19.6(16) . 6_565
C33 C75 C18 66.2(18) 6_565 .
C34 C75 C18 16(3) 6_565 .
C74 C75 C18 121.3(19) . .
C32 C75 C18 139.8(19) 6_565 .
C33 C75 C54 167(4) 6_565 .
C34 C75 C54 103(2) 6_565 .
C74 C75 C54 118.3(18) . .
C32 C75 C54 105.2(17) 6_565 .
C18 C75 C54 111.9(13) . .
C33 C75 C55 122(2) 6_565 6_565
C34 C75 C55 45.6(18) 6_565 6_565
C74 C75 C55 162(3) . 6_565
C32 C75 C55 162.2(18) 6_565 6_565
C18 C75 C55 55.7(12) . 6_565
C54 C75 C55 57.4(10) . 6_565
C33 C75 C53 124(2) 6_565 6_565
C34 C75 C53 155(2) 6_565 6_565
C74 C75 C53 66.7(14) . 6_565
C32 C75 C53 53.1(11) 6_565 6_565
C18 C75 C53 156(3) . 6_565
C54 C75 C53 52.3(10) . 6_565
C55 C75 C53 109.2(12) 6_565 6_565
C33 C75 Y6 69(3) 6_565 6_565
C34 C75 Y6 104(3) 6_565 6_565
C74 C75 Y6 56.2(19) . 6_565
C32 C75 Y6 70.2(18) 6_565 6_565
C18 C75 Y6 89(2) . 6_565
C54 C75 Y6 98(2) . 6_565
C55 C75 Y6 106(2) 6_565 6_565
C53 C75 Y6 76.8(17) 6_565 6_565
C33 C75 Y7 93(3) 6_565 6_565
C34 C75 Y7 121(3) 6_565 6_565
C74 C75 Y7 59.6(18) . 6_565
C32 C75 Y7 65.2(17) 6_565 6_565
C18 C75 Y7 109(3) . 6_565
C54 C75 Y7 75.8(17) . 6_565
C55 C75 Y7 103.8(18) 6_565 6_565
C53 C75 Y7 52.8(13) 6_565 6_565
C92 C76 C35 116(7) 6_565 6_565
C92 C76 C17 85(5) 6_565 6_565
C35 C76 C17 122(3) 6_565 6_565
C92 C76 C77 83(5) 6_565 .
C35 C76 C77 73(2) 6_565 .
C17 C76 C77 164(2) 6_565 .
C92 C76 C18 130(7) 6_565 .
C35 C76 C18 41.4(17) 6_565 .
C17 C76 C18 82.3(19) 6_565 .
C77 C76 C18 113.5(18) . .
C92 C76 C6 61(6) 6_565 6_565
C35 C76 C6 122(3) 6_565 6_565
C17 C76 C6 116(2) 6_565 6_565
C77 C76 C6 48.6(14) . 6_565
C18 C76 C6 161(2) . 6_565
C92 C76 C90 84(5) 6_565 .
C35 C76 C90 151(3) 6_565 .
C17 C76 C90 34.3(14) 6_565 .
C77 C76 C90 133(2) . .
C18 C76 C90 109.5(18) . .
C6 C76 C90 85.9(19) 6_565 .
C92 C76 C34 127(7) 6_565 6_565
C35 C76 C34 44.6(14) 6_565 6_565
C17 C76 C34 78.5(18) 6_565 6_565
C77 C76 C34 117.2(18) . 6_565
C18 C76 C34 4(2) . 6_565
C6 C76 C34 165(2) 6_565 6_565
C90 C76 C34 106.6(17) . 6_565
C92 C76 Y6 146(5) 6_565 6_565
C35 C76 Y6 96(2) 6_565 6_565
C17 C76 Y6 67.4(15) 6_565 6_565
C77 C76 Y6 119.0(18) . 6_565
C18 C76 Y6 68.8(19) . 6_565
C6 C76 Y6 111.5(18) 6_565 6_565
C90 C76 Y6 61.7(13) . 6_565
C34 C76 Y6 69.2(14) 6_565 6_565
C6 C77 C19 75(2) 6_565 6_565
C6 C77 C36 155(2) 6_565 6_565
C19 C77 C36 114(3) 6_565 6_565
C6 C77 C37 125(3) 6_565 6_565
C19 C77 C37 51(2) 6_565 6_565
C36 C77 C37 64(2) 6_565 6_565
C6 C77 C58 158(3) 6_565 .
C19 C77 C58 88(2) 6_565 .
C36 C77 C58 27.9(19) 6_565 .
C37 C77 C58 37.3(19) 6_565 .
C6 C77 C76 66(2) 6_565 .
C19 C77 C76 135(3) 6_565 .
C36 C77 C76 95(2) 6_565 .
C37 C77 C76 150(2) 6_565 .
C58 C77 C76 123(2) . .
C6 C77 C92 58.6(16) 6_565 6_565
C19 C77 C92 133(2) 6_565 6_565
C36 C77 C92 107(3) 6_565 6_565
C37 C77 C92 165(2) 6_565 6_565
C58 C77 C92 135(2) . 6_565
C76 C77 C92 15.1(14) . 6_565
C6 C77 C78 44.4(18) 6_565 .
C19 C77 C78 30.3(16) 6_565 .
C36 C77 C78 141(3) 6_565 .
C37 C77 C78 81(3) 6_565 .
C58 C77 C78 118(2) . .
C76 C77 C78 108(2) . .
C92 C77 C78 103(2) 6_565 .
C6 C77 C35 109(2) 6_565 6_565
C19 C77 C35 160(2) 6_565 6_565
C36 C77 C35 55(2) 6_565 6_565
C37 C77 C35 119(2) 6_565 6_565
C58 C77 C35 82.6(18) . 6_565
C76 C77 C35 43.4(14) . 6_565
C92 C77 C35 52.3(15) 6_565 6_565
C78 C77 C35 150(2) . 6_565
C19 C78 C6 117(4) 6_565 6_565
C19 C78 C61 61(4) 6_565 .
C6 C78 C61 164(3) 6_565 .
C19 C78 C79 155(3) 6_565 .
C6 C78 C79 72(2) 6_565 .
C61 C78 C79 104.2(13) . .
C19 C78 C77 63(3) 6_565 .
C6 C78 C77 53.6(19) 6_565 .
C61 C78 C77 123(3) . .
C79 C78 C77 123(2) . .
C19 C78 C20 70(3) 6_565 6_565
C6 C78 C20 154(3) 6_565 6_565
C61 C78 C20 13.2(16) . 6_565
C79 C78 C20 92.2(17) . 6_565
C77 C78 C20 128(2) . 6_565
C19 C78 C5 156(4) 6_565 6_565
C6 C78 C5 49.7(17) 6_565 6_565
C61 C78 C5 126.1(16) . 6_565
C79 C78 C5 22.5(13) . 6_565
C77 C78 C5 102(2) . 6_565
C20 C78 C5 114(2) 6_565 6_565
C19 C78 C37 16(3) 6_565 6_565
C6 C78 C37 101(2) 6_565 6_565
C61 C78 C37 75(2) . 6_565
C79 C78 C37 152(2) . 6_565
C77 C78 C37 48.0(17) . 6_565
C20 C78 C37 83(2) 6_565 6_565
C5 C78 C37 142(2) 6_565 6_565
C19 C78 Y8 62(3) 6_565 6_565
C6 C78 Y8 106(2) 6_565 6_565
C61 C78 Y8 58.7(17) . 6_565
C79 C78 Y8 92.7(14) . 6_565
C77 C78 Y8 85.9(14) . 6_565
C20 C78 Y8 52.8(15) 6_565 6_565
C5 C78 Y8 100.0(12) 6_565 6_565
C37 C78 Y8 62.0(11) 6_565 6_565
C19 C78 Y2 76(3) 6_565 6_565
C6 C78 Y2 105(2) 6_565 6_565
C61 C78 Y2 59.5(15) . 6_565
C79 C78 Y2 78.6(13) . 6_565
C77 C78 Y2 97.1(14) . 6_565
C20 C78 Y2 50.2(14) 6_565 6_565
C5 C78 Y2 88.3(11) 6_565 6_565
C37 C78 Y2 76.7(11) 6_565 6_565
C5 C79 C1 120(5) 6_565 6_565
C5 C79 C78 107(4) 6_565 .
C1 C79 C78 133(3) 6_565 .
C5 C79 C80 140(4) 6_565 .
C1 C79 C80 24(2) 6_565 .
C78 C79 C80 109.5(13) . .
C5 C79 C6 64(3) 6_565 6_565
C1 C79 C6 168(4) 6_565 6_565
C78 C79 C6 43.2(16) . 6_565
C80 C79 C6 148(2) . 6_565
C5 C79 C87 23(3) 6_565 .
C1 C79 C87 98(3) 6_565 .
C78 C79 C87 126(2) . .
C80 C79 C87 117(2) . .
C6 C79 C87 83.3(18) 6_565 .
C5 C79 C7 166(4) 6_565 6_565
C1 C79 C7 48(2) 6_565 6_565
C78 C79 C7 84.8(15) . 6_565
C80 C79 C7 26.0(13) . 6_565
C6 C79 C7 127(2) 6_565 6_565
C87 C79 C7 143(2) . 6_565
C5 C79 C4 27(2) 6_565 6_565
C1 C79 C4 95(3) 6_565 6_565
C78 C79 C4 127(2) . 6_565
C80 C79 C4 113.1(19) . 6_565
C6 C79 C4 84.9(16) 6_565 6_565
C87 C79 C4 5(2) . 6_565
C7 C79 C4 138(2) 6_565 6_565
C5 C79 Y1 100(4) 6_565 6_565
C1 C79 Y1 65(3) 6_565 6_565
C78 C79 Y1 100.0(15) . 6_565
C80 C79 Y1 57.9(12) . 6_565
C6 C79 Y1 103.7(16) 6_565 6_565
C87 C79 Y1 83.4(19) . 6_565
C7 C79 Y1 69.0(14) 6_565 6_565
C4 C79 Y1 78.0(13) 6_565 6_565
C5 C79 Y5 94(3) 6_565 6_565
C1 C79 Y5 66(3) 6_565 6_565
C78 C79 Y5 103.9(16) . 6_565
C80 C79 Y5 61.1(13) . 6_565
C6 C79 Y5 103.4(16) 6_565 6_565
C87 C79 Y5 77.5(19) . 6_565
C7 C79 Y5 74.1(14) 6_565 6_565
C4 C79 Y5 72.1(13) 6_565 6_565
C5 C79 Y2 117(4) 6_565 6_565
C1 C79 Y2 77(3) 6_565 6_565
C78 C79 Y2 73.3(12) . 6_565
C80 C79 Y2 60.0(11) . 6_565
C6 C79 Y2 90.8(14) 6_565 6_565
C87 C79 Y2 107(2) . 6_565
C7 C79 Y2 56.9(12) 6_565 6_565
C4 C79 Y2 102.2(14) 6_565 6_565
C1 C80 C7 140(5) 6_565 6_565
C1 C80 C81 102(4) 6_565 .
C7 C80 C81 117(3) 6_565 .
C1 C80 C62 142(4) 6_565 .
C7 C80 C62 17(3) 6_565 .
C81 C80 C62 113.8(18) . .
C1 C80 C79 35(3) 6_565 .
C7 C80 C79 111(3) 6_565 .
C81 C80 C79 130(2) . .
C62 C80 C79 108.1(12) . .
C1 C80 C2 63(3) 6_565 6_565
C7 C80 C2 156(3) 6_565 6_565
C81 C80 C2 39.1(16) . 6_565
C62 C80 C2 151(2) . 6_565
C79 C80 C2 92.5(19) . 6_565
C1 C80 C8 170(5) 6_565 6_565
C7 C80 C8 48(2) 6_565 6_565
C81 C80 C8 71.4(16) . 6_565
C62 C80 C8 42.6(13) . 6_565
C79 C80 C8 144.7(17) . 6_565
C2 C80 C8 109.8(18) 6_565 6_565
C1 C80 C20 112(3) 6_565 6_565
C7 C80 C20 38(2) 6_565 6_565
C81 C80 C20 138(2) . 6_565
C62 C80 C20 30.5(13) . 6_565
C79 C80 C20 77.7(14) . 6_565
C2 C80 C20 156(2) 6_565 6_565
C8 C80 C20 71.0(15) 6_565 6_565
C1 C80 C5 26(3) 6_565 6_565
C7 C80 C5 124(3) 6_565 6_565
C81 C80 C5 117.0(18) . 6_565
C62 C80 C5 119.6(14) . 6_565
C79 C80 C5 12.8(13) . 6_565
C2 C80 C5 79.7(15) 6_565 6_565
C8 C80 C5 150.7(17) 6_565 6_565
C20 C80 C5 89.2(14) 6_565 6_565
C1 C80 Y1 95(4) 6_565 6_565
C7 C80 Y1 108(3) 6_565 6_565
C81 C80 Y1 64.6(14) . 6_565
C62 C80 Y1 91.1(14) . 6_565
C79 C80 Y1 88.7(15) . 6_565
C2 C80 Y1 68.2(15) 6_565 6_565
C8 C80 Y1 75.6(13) 6_565 6_565
C20 C80 Y1 89.4(15) 6_565 6_565
C5 C80 Y1 83.1(11) 6_565 6_565
C1 C80 Y5 91(4) 6_565 6_565
C7 C80 Y5 114(3) 6_565 6_565
C81 C80 Y5 61.2(14) . 6_565
C62 C80 Y5 96.8(14) . 6_565
C79 C80 Y5 87.9(15) . 6_565
C2 C80 Y5 62.4(14) 6_565 6_565
C8 C80 Y5 79.3(13) 6_565 6_565
C20 C80 Y5 94.9(15) 6_565 6_565
C5 C80 Y5 81.2(11) 6_565 6_565
C1 C80 Y2 114(4) 6_565 6_565
C7 C80 Y2 76(3) 6_565 6_565
C81 C80 Y2 88.2(14) . 6_565
C62 C80 Y2 58.7(12) . 6_565
C79 C80 Y2 90.8(13) . 6_565
C2 C80 Y2 101.5(16) 6_565 6_565
C8 C80 Y2 58.8(11) 6_565 6_565
C20 C80 Y2 57.2(13) 6_565 6_565
C5 C80 Y2 92.4(11) 6_565 6_565
C2 C81 C10 96(3) 6_565 6_565
C2 C81 C80 83(2) 6_565 .
C10 C81 C80 167(3) 6_565 .
C2 C81 C66 152(3) 6_565 .
C10 C81 C66 56.5(19) 6_565 .
C80 C81 C66 122(2) . .
C2 C81 C82 35(2) 6_565 .
C10 C81 C82 60.6(19) 6_565 .
C80 C81 C82 117(2) . .
C66 C81 C82 116.6(19) . .
C2 C81 C9 157(3) 6_565 6_565
C10 C81 C9 65.0(18) 6_565 6_565
C80 C81 C9 112.6(19) . 6_565
C66 C81 C9 10.0(17) . 6_565
C82 C81 C9 123.8(19) . 6_565
C2 C81 C1 60(2) 6_565 6_565
C10 C81 C1 153(3) 6_565 6_565
C80 C81 C1 23.5(14) . 6_565
C66 C81 C1 145(2) . 6_565
C82 C81 C1 94.1(19) . 6_565
C9 C81 C1 135(2) 6_565 6_565
C2 C81 C8 146(3) 6_565 6_565
C10 C81 C8 113(2) 6_565 6_565
C80 C81 C8 64.4(16) . 6_565
C66 C81 C8 57.8(16) . 6_565
C82 C81 C8 160(3) . 6_565
C9 C81 C8 48.5(11) 6_565 6_565
C1 C81 C8 87.7(17) 6_565 6_565
C2 C81 C7 107(3) 6_565 6_565
C10 C81 C7 154(3) 6_565 6_565
C80 C81 C7 24.5(16) . 6_565
C66 C81 C7 98.6(18) . 6_565
C82 C81 C7 141(2) . 6_565
C9 C81 C7 89.6(16) 6_565 6_565
C1 C81 C7 47.8(15) 6_565 6_565
C8 C81 C7 41.1(10) 6_565 6_565
C2 C81 Y1 85(3) 6_565 6_565
C10 C81 Y1 89(2) 6_565 6_565
C80 C81 Y1 77.8(15) . 6_565
C66 C81 Y1 88(2) . 6_565
C82 C81 Y1 83(2) . 6_565
C9 C81 Y1 82.8(15) 6_565 6_565
C1 C81 Y1 78.7(16) 6_565 6_565
C8 C81 Y1 78.0(14) 6_565 6_565
C7 C81 Y1 82.2(15) 6_565 6_565
C2 C81 Y5 80(3) 6_565 6_565
C10 C81 Y5 82(2) 6_565 6_565
C80 C81 Y5 84.6(16) . 6_565
C66 C81 Y5 89(2) . 6_565
C82 C81 Y5 75(2) . 6_565
C9 C81 Y5 84.8(16) 6_565 6_565
C1 C81 Y5 82.8(17) 6_565 6_565
C8 C81 Y5 85.7(14) 6_565 6_565
C7 C81 Y5 90.6(15) 6_565 6_565
C2 C81 Y9 100(3) 6_565 6_565
C10 C81 Y9 67(2) 6_565 6_565
C80 C81 Y9 100.1(19) . 6_565
C66 C81 Y9 65(2) . 6_565
C82 C81 Y9 85(2) . 6_565
C9 C81 Y9 61.6(15) 6_565 6_565
C1 C81 Y9 104(2) 6_565 6_565
C8 C81 Y9 76.0(15) 6_565 6_565
C7 C81 Y9 97.0(17) 6_565 6_565
Y1 C81 Y9 26.0(11) 6_565 6_565
Y5 C81 Y9 24.3(11) 6_565 6_565
C2 C82 C10 95(3) 6_565 6_565
C2 C82 C3 80(3) 6_565 6_565
C10 C82 C3 160(4) 6_565 6_565
C2 C82 C81 47(3) 6_565 .
C10 C82 C81 48.1(16) 6_565 .
C3 C82 C81 123(3) 6_565 .
C2 C82 C83 165(5) 6_565 .
C10 C82 C83 77(2) 6_565 .
C3 C82 C83 104.4(19) 6_565 .
C81 C82 C83 123(2) . .
C2 C82 C86 74(3) 6_565 .
C10 C82 C86 152(4) 6_565 .
C3 C82 C86 8(3) 6_565 .
C81 C82 C86 116(3) . .
C83 C82 C86 107.7(13) . .
C2 C82 C11 138(4) 6_565 6_565
C10 C82 C11 44.1(15) 6_565 6_565
C3 C82 C11 134(2) 6_565 6_565
C81 C82 C11 91.3(17) . 6_565
C83 C82 C11 32.5(13) . 6_565
C86 C82 C11 135(2) . 6_565
C2 C82 C13 121(3) 6_565 6_565
C10 C82 C13 130(2) 6_565 6_565
C3 C82 C13 44.3(15) 6_565 6_565
C81 C82 C13 147(3) . 6_565
C83 C82 C13 60.5(13) . 6_565
C86 C82 C13 47.3(12) . 6_565
C11 C82 C13 90.4(16) 6_565 6_565
C2 C82 C12 160(4) 6_565 6_565
C10 C82 C12 91.4(19) 6_565 6_565
C3 C82 C12 88.0(18) 6_565 6_565
C81 C82 C12 135(2) . 6_565
C83 C82 C12 16.5(11) . 6_565
C86 C82 C12 91.2(13) . 6_565
C11 C82 C12 47.9(10) 6_565 6_565
C13 C82 C12 44.0(9) 6_565 6_565
C2 C82 Y5 78(4) 6_565 6_565
C10 C82 Y5 75.1(19) 6_565 6_565
C3 C82 Y5 85(2) 6_565 6_565
C81 C82 Y5 67.9(19) . 6_565
C83 C82 Y5 88(2) . 6_565
C86 C82 Y5 78(3) . 6_565
C11 C82 Y5 81.2(16) 6_565 6_565
C13 C82 Y5 79.4(16) 6_565 6_565
C12 C82 Y5 85.2(13) 6_565 6_565
C2 C82 Y1 71(4) 6_565 6_565
C10 C82 Y1 72.7(18) 6_565 6_565
C3 C82 Y1 88(2) 6_565 6_565
C81 C82 Y1 60.4(18) . 6_565
C83 C82 Y1 95(2) . 6_565
C86 C82 Y1 80(3) . 6_565
C11 C82 Y1 84.8(16) 6_565 6_565
C13 C82 Y1 86.5(17) 6_565 6_565
C12 C82 Y1 93.0(14) 6_565 6_565
C2 C82 Y9 91(4) 6_565 6_565
C10 C82 Y9 57.3(17) 6_565 6_565
C3 C82 Y9 104(2) 6_565 6_565
C81 C82 Y9 65.9(19) . 6_565
C83 C82 Y9 74(2) . 6_565
C86 C82 Y9 97(3) . 6_565
C11 C82 Y9 61.0(17) 6_565 6_565
C13 C82 Y9 86.0(17) 6_565 6_565
C12 C82 Y9 76.1(16) 6_565 6_565
Y5 C82 Y9 21.0(11) 6_565 6_565
Y1 C82 Y9 23.9(12) 6_565 6_565
C12 C83 C11 136(5) 6_565 6_565
C12 C83 C68 104(3) 6_565 .
C11 C83 C68 33(2) 6_565 .
C12 C83 C82 131(3) 6_565 .
C11 C83 C82 87(3) 6_565 .
C68 C83 C82 119(2) . .
C12 C83 C85 21(3) 6_565 .
C11 C83 C85 148(4) 6_565 .
C68 C83 C85 120(2) . .
C82 C83 C85 109.7(13) . .
C12 C83 C10 160(5) 6_565 6_565
C11 C83 C10 38(2) 6_565 6_565
C68 C83 C10 70.6(18) . 6_565
C82 C83 C10 48.4(16) . 6_565
C85 C83 C10 147(3) . 6_565
C12 C83 C13 57(2) 6_565 6_565
C11 C83 C13 148(4) 6_565 6_565
C68 C83 C13 146(3) . 6_565
C82 C83 C13 74.0(14) . 6_565
C85 C83 C13 35.8(13) . 6_565
C10 C83 C13 118(2) 6_565 6_565
C12 C83 C27 33(2) 6_565 6_565
C11 C83 C27 104(3) 6_565 6_565
C68 C83 C27 70.9(14) . 6_565
C82 C83 C27 154(2) . 6_565
C85 C83 C27 50.9(14) . 6_565
C10 C83 C27 137(2) 6_565 6_565
C13 C83 C27 85.9(16) 6_565 6_565
C12 C83 Y5 102(4) 6_565 6_565
C11 C83 Y5 76(3) 6_565 6_565
C68 C83 Y5 88(2) . 6_565
C82 C83 Y5 59.1(18) . 6_565
C85 C83 Y5 88(2) . 6_565
C10 C83 Y5 59.6(13) 6_565 6_565
C13 C83 Y5 72.4(16) 6_565 6_565
C27 C83 Y5 99.7(15) 6_565 6_565
C12 C83 Y9 102(4) 6_565 6_565
C11 C83 Y9 60(3) 6_565 6_565
C68 C83 Y9 65(2) . 6_565
C82 C83 Y9 77(2) . 6_565
C85 C83 Y9 96(2) . 6_565
C10 C83 Y9 58.5(15) 6_565 6_565
C13 C83 Y9 91(2) 6_565 6_565
C27 C83 Y9 87.5(18) 6_565 6_565
Y5 C83 Y9 22.8(13) 6_565 6_565
C12 C83 Y1 107(4) 6_565 6_565
C11 C83 Y1 73(3) 6_565 6_565
C68 C83 Y1 87(2) . 6_565
C82 C83 Y1 55.1(18) . 6_565
C85 C83 Y1 93(2) . 6_565
C10 C83 Y1 54.5(12) 6_565 6_565
C13 C83 Y1 75.3(16) 6_565 6_565
C27 C83 Y1 104.6(15) 6_565 6_565
C28 C84 C27 110(4) 6_565 6_565
C28 C84 C70 73(3) 6_565 .
C27 C84 C70 38.7(18) 6_565 .
C28 C84 C85 171(4) 6_565 .
C27 C84 C85 79(2) 6_565 .
C70 C84 C85 115(2) . .
C28 C84 C71 45(3) 6_565 .
C27 C84 C71 154(3) 6_565 .
C70 C84 C71 115(2) . .
C85 C84 C71 126(3) . .
C28 C84 C29 75(3) 6_565 6_565
C27 C84 C29 174(3) 6_565 6_565
C70 C84 C29 147(2) . 6_565
C85 C84 C29 96(2) . 6_565
C71 C84 C29 31.7(18) . 6_565
C28 C84 C12 164(4) 6_565 6_565
C27 C84 C12 54.6(16) 6_565 6_565
C70 C84 C12 90.5(17) . 6_565
C85 C84 C12 24.3(13) . 6_565
C71 C84 C12 149(3) . 6_565
C29 C84 C12 120(2) 6_565 6_565
C28 C84 C49 17(3) 6_565 6_565
C27 C84 C49 99(2) 6_565 6_565
C70 C84 C49 60.9(13) . 6_565
C85 C84 C49 164(3) . 6_565
C71 C84 C49 54.7(15) . 6_565
C29 C84 C49 86.3(18) 6_565 6_565
C12 C84 C49 148.5(19) 6_565 6_565
C28 C84 Y4 78(4) 6_565 6_565
C27 C84 Y4 128(3) 6_565 6_565
C70 C84 Y4 108(2) . 6_565
C85 C84 Y4 95(3) . 6_565
C71 C84 Y4 49(2) . 6_565
C29 C84 Y4 54.8(19) 6_565 6_565
C12 C84 Y4 107.3(18) 6_565 6_565
C49 C84 Y4 73.2(13) 6_565 6_565
C12 C85 C13 109(3) 6_565 6_565
C12 C85 C84 107(3) 6_565 .
C13 C85 C84 138(4) 6_565 .
C12 C85 C83 21(2) 6_565 .
C13 C85 C83 89(2) 6_565 .
C84 C85 C83 124(2) . .
C12 C85 C88 126(3) 6_565 .
C13 C85 C88 18.0(19) 6_565 .
C84 C85 C88 125(3) . .
C83 C85 C88 106.4(13) . .
C12 C85 C27 67(2) 6_565 6_565
C13 C85 C27 164(5) 6_565 6_565
C84 C85 C27 40.5(15) . 6_565
C83 C85 C27 85.2(18) . 6_565
C88 C85 C27 164(3) . 6_565
C12 C85 C14 166(3) 6_565 6_565
C13 C85 C14 58(2) 6_565 6_565
C84 C85 C14 85(2) . 6_565
C83 C85 C14 146(2) . 6_565
C88 C85 C14 40.7(18) . 6_565
C27 C85 C14 125(2) 6_565 6_565
C12 C85 Y5 77(3) 6_565 6_565
C13 C85 Y5 64(3) 6_565 6_565
C84 C85 Y5 105(3) . 6_565
C83 C85 Y5 62.9(19) . 6_565
C88 C85 Y5 77(2) . 6_565
C27 C85 Y5 100.1(18) 6_565 6_565
C14 C85 Y5 93.7(19) 6_565 6_565
C3 C86 C4 134(10) 6_565 6_565
C3 C86 C13 65(10) 6_565 6_565
C4 C86 C13 123(3) 6_565 6_565
C3 C86 C88 72(10) 6_565 .
C4 C86 C88 102(2) 6_565 .
C13 C86 C88 23.3(14) 6_565 .
C3 C86 C82 67(10) 6_565 .
C4 C86 C82 149(3) 6_565 .
C13 C86 C82 83.6(15) 6_565 .
C88 C86 C82 106.5(13) . .
C3 C86 C87 136(10) 6_565 .
C4 C86 C87 14.0(18) 6_565 .
C13 C86 C87 137(2) 6_565 .
C88 C86 C87 116(2) . .
C82 C86 C87 136(3) . .
C3 C86 C2 88(10) 6_565 6_565
C4 C86 C2 117(3) 6_565 6_565
C13 C86 C2 116(2) 6_565 6_565
C88 C86 C2 139(2) . 6_565
C82 C86 C2 32.7(15) . 6_565
C87 C86 C2 103(3) . 6_565
C3 C86 Y5 126(10) 6_565 6_565
C4 C86 Y5 100(3) 6_565 6_565
C13 C86 Y5 85(3) 6_565 6_565
C88 C86 Y5 98(3) . 6_565
C82 C86 Y5 66(2) . 6_565
C87 C86 Y5 96(4) . 6_565
C2 C86 Y5 65(2) 6_565 6_565
C3 C86 Y1 129(10) 6_565 6_565
C4 C86 Y1 97(3) 6_565 6_565
C13 C86 Y1 92(3) 6_565 6_565
C88 C86 Y1 105(3) . 6_565
C82 C86 Y1 66(2) . 6_565
C87 C86 Y1 92(3) . 6_565
C2 C86 Y1 61(2) 6_565 6_565
C4 C87 C5 158(10) 6_565 6_565
C4 C87 C90 72(6) 6_565 .
C5 C87 C90 100(3) 6_565 .
C4 C87 C86 55(6) 6_565 .
C5 C87 C86 118(4) 6_565 .
C90 C87 C86 121(2) . .
C4 C87 C16 40(5) 6_565 6_565
C5 C87 C16 132(4) 6_565 6_565
C90 C87 C16 32.8(13) . 6_565
C86 C87 C16 93.8(19) . 6_565
C4 C87 C3 55(5) 6_565 6_565
C5 C87 C3 120(4) 6_565 6_565
C90 C87 C3 124(2) . 6_565
C86 C87 C3 5(3) . 6_565
C16 C87 C3 95(2) 6_565 6_565
C4 C87 C79 149(10) 6_565 .
C5 C87 C79 14.9(19) 6_565 .
C90 C87 C79 111(3) . .
C86 C87 C79 103(3) . .
C16 C87 C79 140(4) 6_565 .
C3 C87 C79 105(3) 6_565 .
C4 C87 Y5 81(10) 6_565 6_565
C5 C87 Y5 79(3) 6_565 6_565
C90 C87 Y5 96(3) . 6_565
C86 C87 Y5 54(3) . 6_565
C16 C87 Y5 94(2) 6_565 6_565
C3 C87 Y5 60(2) 6_565 6_565
C79 C87 Y5 68(2) . 6_565
C4 C87 Y1 87(10) 6_565 6_565
C5 C87 Y1 73(3) 6_565 6_565
C90 C87 Y1 98(3) . 6_565
C86 C87 Y1 59(3) . 6_565
C16 C87 Y1 99(2) 6_565 6_565
C3 C87 Y1 64(2) 6_565 6_565
C79 C87 Y1 62(2) . 6_565
C13 C88 C14 111(6) 6_565 6_565
C13 C88 C3 73(4) 6_565 6_565
C14 C88 C3 163(4) 6_565 6_565
C13 C88 C89 126(8) 6_565 .
C14 C88 C89 38(2) 6_565 .
C3 C88 C89 126(3) 6_565 .
C13 C88 C86 75(4) 6_565 .
C14 C88 C86 154(4) 6_565 .
C3 C88 C86 9(3) 6_565 .
C89 C88 C86 118(3) . .
C13 C88 C85 33(4) 6_565 .
C14 C88 C85 81(3) 6_565 .
C3 C88 C85 105.0(19) 6_565 .
C89 C88 C85 108(3) . .
C86 C88 C85 108.0(14) . .
C13 C88 C15 147(7) 6_565 6_565
C14 C88 C15 47.8(15) 6_565 6_565
C3 C88 C15 120(2) 6_565 6_565
C89 C88 C15 21.0(17) . 6_565
C86 C88 C15 113.3(19) . 6_565
C85 C88 C15 126(3) . 6_565
C13 C88 C12 16(4) 6_565 6_565
C14 C88 C12 99(3) 6_565 6_565
C3 C88 C12 87.1(18) 6_565 6_565
C89 C88 C12 123(3) . 6_565
C86 C88 C12 90.8(13) . 6_565
C85 C88 C12 18.2(11) . 6_565
C15 C88 C12 143(2) 6_565 6_565
C13 C88 Y5 54(6) 6_565 6_565
C14 C88 Y5 109(3) 6_565 6_565
C3 C88 Y5 59(2) 6_565 6_565
C89 C88 Y5 90(2) . 6_565
C86 C88 Y5 53(2) . 6_565
C85 C88 Y5 75(2) . 6_565
C15 C88 Y5 103.8(17) 6_565 6_565
C12 C88 Y5 67.6(12) 6_565 6_565
C15 C89 C14 120(5) 6_565 6_565
C15 C89 C88 119(4) 6_565 .
C14 C89 C88 51(2) 6_565 .
C15 C89 C91 43(2) 6_565 .
C14 C89 C91 158(5) 6_565 .
C88 C89 C91 119(2) . .
C15 C89 C72 98(3) 6_565 .
C14 C89 C72 83(3) 6_565 .
C88 C89 C72 131(2) . .
C91 C89 C72 109.9(13) . .
C15 C89 C16 58(3) 6_565 6_565
C14 C89 C16 135(3) 6_565 6_565
C88 C89 C16 87.9(18) . 6_565
C91 C89 C16 31.3(13) . 6_565
C72 C89 C16 140.9(17) . 6_565
C15 C89 C31 52(2) 6_565 6_565
C14 C89 C31 115(3) 6_565 6_565
C88 C89 C31 160(3) . 6_565
C91 C89 C31 67.9(14) . 6_565
C72 C89 C31 47.9(15) . 6_565
C16 C89 C31 98.0(19) 6_565 6_565
C15 C89 C13 133(4) 6_565 6_565
C14 C89 C13 50(2) 6_565 6_565
C88 C89 C13 15(2) . 6_565
C91 C89 C13 126.9(19) . 6_565
C72 C89 C13 121(2) . 6_565
C16 C89 C13 96.0(17) 6_565 6_565
C31 C89 C13 164(2) 6_565 6_565
C15 C89 C29 121(3) 6_565 6_565
C14 C89 C29 47(2) 6_565 6_565
C88 C89 C29 94(2) . 6_565
C91 C89 C29 146.9(17) . 6_565
C72 C89 C29 37.2(15) . 6_565
C16 C89 C29 178(2) 6_565 6_565
C31 C89 C29 80.5(15) 6_565 6_565
C13 C89 C29 85.7(16) 6_565 6_565
C15 C89 Y6 102(3) 6_565 6_565
C14 C89 Y6 135(4) 6_565 6_565
C88 C89 Y6 122(3) . 6_565
C91 C89 Y6 67.0(17) . 6_565
C72 C89 Y6 74(2) . 6_565
C16 C89 Y6 80.5(16) 6_565 6_565
C31 C89 Y6 77.9(14) 6_565 6_565
C13 C89 Y6 112(2) 6_565 6_565
C29 C89 Y6 98(2) 6_565 6_565
C15 C89 Y4 123(3) 6_565 6_565
C14 C89 Y4 102(3) 6_565 6_565
C88 C89 Y4 117(3) . 6_565
C91 C89 Y4 99.7(19) . 6_565
C72 C89 Y4 48(2) . 6_565
C16 C89 Y4 115.6(18) 6_565 6_565
C31 C89 Y4 77.7(14) 6_565 6_565
C13 C89 Y4 102.6(19) 6_565 6_565
C29 C89 Y4 63.0(16) 6_565 6_565
C15 C89 Y7 100(3) 6_565 6_565
C14 C89 Y7 125(3) 6_565 6_565
C88 C89 Y7 137(3) . 6_565
C91 C89 Y7 76.1(15) . 6_565
C72 C89 Y7 53.0(17) . 6_565
C16 C89 Y7 97.4(15) 6_565 6_565
C31 C89 Y7 61.9(12) 6_565 6_565
C13 C89 Y7 123(2) 6_565 6_565
C29 C89 Y7 80.9(16) 6_565 6_565
C17 C90 C16 101(4) 6_565 6_565
C17 C90 C4 163(4) 6_565 6_565
C16 C90 C4 69(2) 6_565 6_565
C17 C90 C87 161(4) 6_565 .
C16 C90 C87 84(3) 6_565 .
C4 C90 C87 15.2(17) 6_565 .
C17 C90 C91 75(3) 6_565 .
C16 C90 C91 35(2) 6_565 .
C4 C90 C91 101.2(18) 6_565 .
C87 C90 C91 116(2) . .
C17 C90 C76 62(2) 6_565 .
C16 C90 C76 153(3) 6_565 .
C4 C90 C76 132(2) 6_565 .
C87 C90 C76 119(3) . .
C91 C90 C76 118(2) . .
C17 C90 C92 63(2) 6_565 6_565
C16 C90 C92 163(3) 6_565 6_565
C4 C90 C92 127(2) 6_565 6_565
C87 C90 C92 112(3) . 6_565
C91 C90 C92 129(2) . 6_565
C76 C90 C92 14.9(14) . 6_565
C17 C90 C5 141(3) 6_565 6_565
C16 C90 C5 117(3) 6_565 6_565
C4 C90 C5 47.4(12) 6_565 6_565
C87 C90 C5 33(2) . 6_565
C91 C90 C5 144.3(18) . 6_565
C76 C90 C5 85.6(17) . 6_565
C92 C90 C5 79.9(15) 6_565 6_565
C17 C90 C33 33(2) 6_565 6_565
C16 C90 C33 85(3) 6_565 6_565
C4 C90 C33 151(2) 6_565 6_565
C87 C90 C33 164(2) . 6_565
C91 C90 C33 50.8(13) . 6_565
C76 C90 C33 69.7(13) . 6_565
C92 C90 C33 78.8(14) 6_565 6_565
C5 C90 C33 152.4(18) 6_565 6_565
C17 C90 Y6 90(3) 6_565 6_565
C16 C90 Y6 70(3) 6_565 6_565
C4 C90 Y6 100.1(19) 6_565 6_565
C87 C90 Y6 109(2) . 6_565
C91 C90 Y6 48.9(15) . 6_565
C76 C90 Y6 87.8(16) . 6_565
C92 C90 Y6 102.7(15) 6_565 6_565
C5 C90 Y6 111.9(14) 6_565 6_565
C33 C90 Y6 56.8(10) 6_565 6_565
C16 C91 C15 100(3) 6_565 6_565
C16 C91 C89 92(3) 6_565 .
C15 C91 C89 31(2) 6_565 .
C16 C91 C74 161(3) 6_565 .
C15 C91 C74 98(2) 6_565 .
C89 C91 C74 104.5(12) . .
C16 C91 C90 32.7(19) 6_565 .
C15 C91 C90 132(2) 6_565 .
C89 C91 C90 116.8(19) . .
C74 C91 C90 129(2) . .
C16 C91 C17 61(2) 6_565 6_565
C15 C91 C17 157(3) 6_565 6_565
C89 C91 C17 150(2) . 6_565
C74 C91 C17 100.0(18) . 6_565
C90 C91 C17 33.4(13) . 6_565
C16 C91 C33 114(3) 6_565 6_565
C15 C91 C33 145(3) 6_565 6_565
C89 C91 C33 145(2) . 6_565
C74 C91 C33 47.5(14) . 6_565
C90 C91 C33 82.1(17) . 6_565
C17 C91 C33 53.0(12) 6_565 6_565
C16 C91 C31 152(3) 6_565 6_565
C15 C91 C31 51.4(17) 6_565 6_565
C89 C91 C31 64.2(13) . 6_565
C74 C91 C31 47.0(12) . 6_565
C90 C91 C31 174(2) . 6_565
C17 C91 C31 145(2) 6_565 6_565
C33 C91 C31 94.2(15) 6_565 6_565
C16 C91 C32 163(3) 6_565 6_565
C15 C91 C32 96(2) 6_565 6_565
C89 C91 C32 104.7(14) . 6_565
C74 C91 C32 5.1(19) . 6_565
C90 C91 C32 131.6(19) . 6_565
C17 C91 C32 101.2(18) 6_565 6_565
C33 C91 C32 49.5(13) 6_565 6_565
C31 C91 C32 44.7(9) 6_565 6_565
C16 C91 Y6 110(3) 6_565 6_565
C15 C91 Y6 95(2) 6_565 6_565
C89 C91 Y6 70.4(18) . 6_565
C74 C91 Y6 69.0(18) . 6_565
C90 C91 Y6 97(2) . 6_565
C17 C91 Y6 103.4(19) 6_565 6_565
C33 C91 Y6 78.2(15) 6_565 6_565
C31 C91 Y6 78.1(15) 6_565 6_565
C32 C91 Y6 73.6(14) 6_565 6_565
C16 C91 Y7 130(3) 6_565 6_565
C15 C91 Y7 90(2) 6_565 6_565
C89 C91 Y7 72.4(15) . 6_565
C74 C91 Y7 51.0(15) . 6_565
C90 C91 Y7 114(2) . 6_565
C17 C91 Y7 112.0(18) 6_565 6_565
C33 C91 Y7 72.6(13) 6_565 6_565
C31 C91 Y7 60.4(11) 6_565 6_565
C32 C91 Y7 55.2(12) 6_565 6_565
C16 C91 Y4 118(3) 6_565 6_565
C15 C91 Y4 73(2) 6_565 6_565
C89 C91 Y4 50.5(15) . 6_565
C74 C91 Y4 69.8(14) . 6_565
C90 C91 Y4 115.1(19) . 6_565
C17 C91 Y4 126.4(19) 6_565 6_565
C33 C91 Y4 95.0(15) 6_565 6_565
C31 C91 Y4 60.9(11) 6_565 6_565
C32 C91 Y4 73.1(12) 6_565 6_565
C76 C92 C6 104(7) 6_565 .
C76 C92 C17 78(5) 6_565 .
C6 C92 C17 124.5(18) . .
C76 C92 C35 49(5) 6_565 .
C6 C92 C35 117(2) . .
C17 C92 C35 105.7(13) . .
C76 C92 C77 82(5) 6_565 6_565
C6 C92 C77 50.8(16) . 6_565
C17 C92 C77 157.6(19) . 6_565
C35 C92 C77 67.8(18) . 6_565
C76 C92 C90 81(5) 6_565 6_565
C6 C92 C90 90.7(18) . 6_565
C17 C92 C90 34.0(14) . 6_565
C35 C92 C90 125.9(17) . 6_565
C77 C92 C90 132(2) 6_565 6_565
C76 C92 C18 41(6) 6_565 6_565
C6 C92 C18 141(2) . 6_565
C17 C92 C18 71.9(13) . 6_565
C35 C92 C18 33.8(12) . 6_565
C77 C92 C18 99.5(17) 6_565 6_565
C90 C92 C18 96.1(17) 6_565 6_565
C96 C95 H95A 109.5 . .
C96 C95 H95B 109.5 . .
H95A C95 H95B 109.5 . .
C96 C95 H95C 109.5 . .
H95A C95 H95C 109.5 . .
H95B C95 H95C 109.5 . .
C109 N3 C109 104.9(5) 6_565 .
C109 N3 Ni1 127.5(3) 6_565 .
C109 N3 Ni1 127.5(3) . .
C100 N2 C107 104.1(4) . .
C100 N2 Ni1 128.0(3) . .
C107 N2 Ni1 127.9(3) . .
C98 N1 C98 104.7(5) 6_565 .
C98 N1 Ni1 127.7(3) 6_565 .
C98 N1 Ni1 127.7(3) . .
N2 Ni1 N2 177.4(2) 6_565 .
N2 Ni1 N3 90.00(10) 6_565 .
N2 Ni1 N3 89.99(10) . .
N2 Ni1 N1 89.96(10) 6_565 .
N2 Ni1 N1 89.97(10) . .
N3 Ni1 N1 178.3(2) . .
C97 C96 C95 112.9(5) . .
C97 C96 H96A 109.0 . .
C95 C96 H96A 109.0 . .
C97 C96 H96B 109.0 . .
C95 C96 H96B 109.0 . .
H96A C96 H96B 107.8 . .
C97 C97 C98 106.7(3) 6_565 .
C97 C97 C96 129.0(3) 6_565 .
C98 C97 C96 124.3(5) . .
C99 C98 N1 125.0(4) . .
C99 C98 C97 124.0(4) . .
N1 C98 C97 110.9(4) . .
C98 C99 C100 124.3(4) . .
C98 C99 H99 117.8 . .
C100 C99 H99 117.8 . .
N2 C100 C99 125.0(4) . .
N2 C100 C101 111.8(4) . .
C99 C100 C101 123.3(4) . .
C104 C101 C100 105.8(4) . .
C104 C101 C102 128.9(5) . .
C100 C101 C102 125.3(4) . .
C101 C102 C103 113.0(5) . .
C101 C102 H10A 109.0 . .
C103 C102 H10A 109.0 . .
C101 C102 H10B 109.0 . .
C103 C102 H10B 109.0 . .
H10A C102 H10B 107.8 . .
C102 C103 H10C 109.5 . .
C102 C103 H10D 109.5 . .
H10C C103 H10D 109.5 . .
C102 C103 H10E 109.5 . .
H10C C103 H10E 109.5 . .
H10D C103 H10E 109.5 . .
C101 C104 C107 106.8(4) . .
C101 C104 C105 128.4(5) . .
C107 C104 C105 124.9(4) . .
C104 C105 C106 112.3(5) . .
C104 C105 H10F 109.1 . .
C106 C105 H10F 109.1 . .
C104 C105 H10G 109.1 . .
C106 C105 H10G 109.1 . .
H10F C105 H10G 107.9 . .
C105 C106 H10H 109.5 . .
C105 C106 H10I 109.5 . .
H10H C106 H10I 109.5 . .
C105 C106 H10J 109.5 . .
H10H C106 H10J 109.5 . .
H10I C106 H10J 109.5 . .
N2 C107 C108 124.6(4) . .
N2 C107 C104 111.6(4) . .
C108 C107 C104 123.8(4) . .
C109 C108 C107 124.4(4) . .
C109 C108 H108 117.8 . .
C107 C108 H108 117.8 . .
C108 C109 N3 125.4(4) . .
C108 C109 C110 123.5(4) . .
N3 C109 C110 111.0(4) . .
C110 C110 C109 106.5(3) 6_565 .
C110 C110 C111 128.5(3) 6_565 .
C109 C110 C111 124.9(4) . .
C110 C111 C112 112.4(4) . .
C110 C111 H11A 109.1 . .
C112 C111 H11A 109.1 . .
C110 C111 H11B 109.1 . .
C112 C111 H11B 109.1 . .
H11A C111 H11B 107.9 . .
C111 C112 H11C 109.5 . .
C111 C112 H11D 109.5 . .
H11C C112 H11D 109.5 . .
C111 C112 H11E 109.5 . .
H11C C112 H11E 109.5 . .
H11D C112 H11E 109.5 . .
Y9 Y1 Y2 89(2) . .
Y9 Y1 Y8 96(2) . .
Y2 Y1 Y8 13.5(6) . .
Y9 Y1 C2 119(2) . .
Y2 Y1 C2 129.4(10) . .
Y8 Y1 C2 132.9(9) . .
C81 Y1 C2 27.7(9) 6_565 .
C81 Y1 C80 37.6(6) 6_565 6_565
C2 Y1 C80 43.0(9) . 6_565
Y9 Y1 C10 79.7(18) . .
Y2 Y1 C10 124.7(10) . .
Y8 Y1 C10 137.5(10) . .
C81 Y1 C10 28.4(9) 6_565 .
C2 Y1 C10 40.9(10) . .
C80 Y1 C10 66.0(9) 6_565 .
C81 Y1 C82 36.5(6) 6_565 6_565
C2 Y1 C82 20.4(9) . 6_565
C80 Y1 C82 62.7(8) 6_565 6_565
C10 Y1 C82 32.2(9) . 6_565
Y9 Y1 C1 147.0(16) . .
Y2 Y1 C1 97.0(8) . .
Y8 Y1 C1 97.2(8) . .
C81 Y1 C1 43.4(9) 6_565 .
C2 Y1 C1 36.6(6) . .
C80 Y1 C1 16.5(9) 6_565 .
C10 Y1 C1 70.1(10) . .
C82 Y1 C1 57.0(9) 6_565 .
Y9 Y1 C93 51.8(14) . .
Y2 Y1 C93 76.8(6) . .
Y8 Y1 C93 72.5(6) . .
C81 Y1 C93 155.6(8) 6_565 .
C2 Y1 C93 153.8(10) . .
C80 Y1 C93 162.7(9) 6_565 .
C10 Y1 C93 128.3(9) . .
C82 Y1 C93 134.6(9) 6_565 .
C1 Y1 C93 161.0(9) . .
Y9 Y1 C9 70.8(15) . .
Y2 Y1 C9 88.8(9) . .
Y8 Y1 C9 102.0(9) . .
C81 Y1 C9 39.8(9) 6_565 .
C2 Y1 C9 66.5(9) . .
C80 Y1 C9 63.6(9) 6_565 .
C10 Y1 C9 36.4(6) . .
C82 Y1 C9 66.6(8) 6_565 .
C1 Y1 C9 76.9(9) . .
C93 Y1 C9 120.4(8) . .
C81 Y1 C66 34.6(7) 6_565 6_565
C2 Y1 C66 60.4(9) . 6_565
C80 Y1 C66 62.5(8) 6_565 6_565
C10 Y1 C66 29.2(8) . 6_565
C82 Y1 C66 59.4(8) 6_565 6_565
C1 Y1 C66 74.4(9) . 6_565
C9 Y1 C66 7.2(8) . 6_565
Y8 Y2 Y3 62.0(16) . .
Y8 Y2 Y1 139.9(18) . .
Y3 Y2 Y1 134.1(6) . .
Y8 Y2 Y5 137.0(17) . .
Y3 Y2 Y5 127.7(7) . .
Y1 Y2 Y5 7.1(6) . .
Y8 Y2 Y9 142.8(17) . .
Y3 Y2 Y9 96.2(19) . .
Y1 Y2 Y9 39.9(19) . .
Y5 Y2 Y9 35.7(18) . .
Y8 Y2 C22 100.4(15) . .
Y3 Y2 C22 83.1(7) . .
Y1 Y2 C22 116.5(9) . .
Y5 Y2 C22 121.4(9) . .
Y9 Y2 C22 106.7(11) . .
C22 Y2 C62 45.9(9) . 6_565
C22 Y2 C63 12.2(9) . 6_565
C62 Y2 C63 36.8(5) 6_565 6_565
Y8 Y2 C94 70.3(11) . .
Y3 Y2 C94 67.5(4) . .
Y1 Y2 C94 83.3(6) . .
Y5 Y2 C94 76.8(5) . .
Y9 Y2 C94 73.5(10) . .
C22 Y2 C94 150.2(8) . .
C62 Y2 C94 162.3(7) 6_565 .
C63 Y2 C94 160.6(7) 6_565 .
Y8 Y2 C20 78.3(16) . .
Y3 Y2 C20 119.6(9) . .
Y1 Y2 C20 105.8(9) . .
Y5 Y2 C20 112.5(10) . .
Y9 Y2 C20 137.6(18) . .
C22 Y2 C20 60.5(9) . .
C62 Y2 C20 27.3(11) 6_565 .
C63 Y2 C20 56.3(10) 6_565 .
C94 Y2 C20 138.7(11) . .
Y8 Y2 C8 128.9(13) . .
Y3 Y2 C8 115.4(9) . .
Y1 Y2 C8 81.8(9) . .
Y5 Y2 C8 87.7(9) . .
Y9 Y2 C8 86.9(12) . .
C22 Y2 C8 36.1(6) . .
C62 Y2 C8 31.8(10) 6_565 .
C63 Y2 C8 24.2(9) 6_565 .
C94 Y2 C8 160.3(9) . .
C20 Y2 C8 58.7(9) . .
Y8 Y2 C21 71.9(12) . .
Y3 Y2 C21 87.9(7) . .
Y1 Y2 C21 132.8(8) . .
Y5 Y2 C21 139.8(7) . .
Y9 Y2 C21 141.1(10) . .
C22 Y2 C21 35.3(5) . .
C62 Y2 C21 40.7(8) 6_565 .
C63 Y2 C21 39.1(8) 6_565 .
C94 Y2 C21 141.4(7) . .
C20 Y2 C21 34.8(6) . .
C8 Y2 C21 57.1(7) . .
Y8 Y3 Y8 103.5(17) 6_565 .
Y8 Y3 Y2 132.6(11) 6_565 .
Y8 Y3 Y2 32.4(7) . .
Y2 Y3 Y2 151.5(7) 6_565 .
Y8 Y3 C42 123.9(8) 6_565 .
Y8 Y3 C42 108.0(9) . .
Y2 Y3 C42 113.0(7) 6_565 .
Y2 Y3 C42 94.8(7) . .
C42 Y3 C42 18.2(12) 6_565 .
Y8 Y3 C94 72.1(6) 6_565 .
Y8 Y3 C94 72.1(6) . .
Y2 Y3 C94 75.8(3) 6_565 .
Y2 Y3 C94 75.8(3) . .
C42 Y3 C94 162.1(7) 6_565 .
C42 Y3 C94 162.1(7) . .
Y8 Y3 C41 86.5(7) 6_565 .
Y8 Y3 C41 120.1(9) . .
Y2 Y3 C41 83.0(6) 6_565 .
Y2 Y3 C41 125.0(6) . .
C42 Y3 C41 25.0(7) 6_565 .
C42 Y3 C41 37.5(5) . .
C94 Y3 C41 157.8(5) . .
C42 Y3 C41 37.5(5) 6_565 6_565
C42 Y3 C41 25.0(7) . 6_565
C41 Y3 C41 42.0(10) . 6_565
Y8 Y3 C93 87.7(7) 6_565 .
Y8 Y3 C93 87.7(7) . .
Y2 Y3 C93 77.6(3) 6_565 .
Y2 Y3 C93 77.6(3) . .
C42 Y3 C93 137.7(8) 6_565 .
C42 Y3 C93 137.7(8) . .
C94 Y3 C93 26.0(4) . .
C41 Y3 C93 152.2(7) . .
C41 Y3 C93 152.2(7) 6_565 .
C42 Y3 C22 34.3(6) 6_565 6_565
C42 Y3 C22 52.1(10) . 6_565
C41 Y3 C22 23.4(9) . 6_565
C41 Y3 C22 64.0(8) 6_565 6_565
Y8 Y3 C22 141.8(10) 6_565 .
Y8 Y3 C22 74.6(9) . .
Y2 Y3 C22 146.3(7) 6_565 .
Y2 Y3 C22 62.2(7) . .
C42 Y3 C22 52.1(10) 6_565 .
C42 Y3 C22 34.3(6) . .
C94 Y3 C22 137.7(6) . .
C41 Y3 C22 64.0(8) . .
C41 Y3 C22 23.4(9) 6_565 .
C93 Y3 C22 129.7(7) . .
C22 Y3 C22 84.1(13) 6_565 .
Y7 Y4 Y6 51.4(10) . .
C72 Y4 Y4 134.2(10) 6_565 6_565
C72 Y4 Y7 120.4(11) 6_565 6_565
Y7 Y4 C51 79.8(10) . .
Y6 Y4 C51 119.6(13) . .
C72 Y4 C51 57.9(13) 6_565 .
Y4 Y4 C51 76.3(8) 6_565 .
Y7 Y4 C51 75.0(9) 6_565 .
C72 Y4 C71 46.6(13) 6_565 6_565
C51 Y4 C71 60.2(12) . 6_565
C72 Y4 C73 42.3(8) 6_565 6_565
C51 Y4 C73 47.1(10) . 6_565
C71 Y4 C73 81.4(12) 6_565 6_565
Y7 Y4 C29 126.5(9) . .
Y6 Y4 C29 111.4(9) . .
C72 Y4 C29 30.5(11) 6_565 .
Y4 Y4 C29 131.9(7) 6_565 .
Y7 Y4 C29 142.4(7) 6_565 .
C51 Y4 C29 67.8(9) . .
C71 Y4 C29 21.4(11) 6_565 .
C73 Y4 C29 71.6(9) 6_565 .
Y7 Y4 C30 90.9(8) . .
Y6 Y4 C30 101.6(9) . .
C72 Y4 C30 18.9(12) 6_565 .
Y4 Y4 C30 115.4(7) 6_565 .
Y7 Y4 C30 106.2(7) 6_565 .
C51 Y4 C30 39.0(6) . .
C71 Y4 C30 45.4(11) 6_565 .
C73 Y4 C30 36.0(9) 6_565 .
C29 Y4 C30 38.2(6) . .
Y7 Y4 C93 97.3(7) . .
Y6 Y4 C93 83.5(7) . .
C72 Y4 C93 157.3(11) 6_565 .
Y4 Y4 C93 67.4(2) 6_565 .
Y7 Y4 C93 80.7(4) 6_565 .
C51 Y4 C93 142.9(9) . .
C71 Y4 C93 126.7(11) 6_565 .
C73 Y4 C93 151.9(9) 6_565 .
C29 Y4 C93 134.0(7) . .
C30 Y4 C93 171.9(8) . .
C72 Y4 C89 40.1(10) 6_565 6_565
C51 Y4 C89 97.3(12) . 6_565
C71 Y4 C89 70.6(12) 6_565 6_565
C73 Y4 C89 64.5(9) 6_565 6_565
C29 Y4 C89 49.4(10) . 6_565
C30 Y4 C89 58.7(10) . 6_565
Y9 Y5 Y2 79(2) . .
Y9 Y5 C2 123(2) . .
Y2 Y5 C2 113.6(8) . .
C81 Y5 C2 27.1(9) 6_565 .
C81 Y5 C82 36.9(6) 6_565 6_565
C2 Y5 C82 21.0(9) . 6_565
Y9 Y5 C93 56.9(17) . .
Y2 Y5 C93 76.2(6) . .
C81 Y5 C93 157.4(13) 6_565 .
C2 Y5 C93 170.1(9) . .
C82 Y5 C93 149.8(9) 6_565 .
Y9 Y5 Y8 86(2) . .
Y2 Y5 Y8 12.7(5) . .
C81 Y5 Y8 105.1(8) 6_565 .
C2 Y5 Y8 119.0(9) . .
C82 Y5 Y8 139.2(9) 6_565 .
C93 Y5 Y8 70.7(6) . .
Y9 Y5 C10 82(2) . .
Y2 Y5 C10 112.6(10) . .
C81 Y5 C10 28.4(9) 6_565 .
C2 Y5 C10 41.0(10) . .
C82 Y5 C10 32.9(9) 6_565 .
C93 Y5 C10 136.4(13) . .
Y8 Y5 C10 124.6(9) . .
C81 Y5 C86 63.5(10) 6_565 6_565
C2 Y5 C86 36.5(10) . 6_565
C82 Y5 C86 36.0(7) 6_565 6_565
C10 Y5 C86 68.9(10) . 6_565
C81 Y5 C80 34.1(5) 6_565 6_565
C2 Y5 C80 40.2(9) . 6_565
C82 Y5 C80 60.3(8) 6_565 6_565
C10 Y5 C80 62.5(9) . 6_565
C86 Y5 C80 66.7(9) 6_565 6_565
Y9 Y5 C94 76.1(18) . .
Y2 Y5 C94 61.3(5) . .
C81 Y5 C94 157.0(9) 6_565 .
C2 Y5 C94 160.2(12) . .
C82 Y5 C94 165.1(10) 6_565 .
C93 Y5 C94 25.1(4) . .
Y8 Y5 C94 52.1(5) . .
C10 Y5 C94 158.1(13) . .
C86 Y5 C94 131.5(11) 6_565 .
C80 Y5 C94 128.2(8) 6_565 .
Y9 Y5 C3 138(2) . .
Y2 Y5 C3 136.7(9) . .
C81 Y5 C3 61.9(10) 6_565 .
C2 Y5 C3 35.1(6) . .
C82 Y5 C3 32.7(9) 6_565 .
C93 Y5 C3 137.2(10) . .
Y8 Y5 C3 134.1(10) . .
C10 Y5 C3 65.6(10) . .
C86 Y5 C3 4.0(10) 6_565 .
C80 Y5 C3 67.6(9) 6_565 .
C94 Y5 C3 134.3(11) . .
Y7 Y6 Y4 54.5(15) . .
C91 Y6 C74 43.1(6) 6_565 6_565
C91 Y6 C89 42.6(6) 6_565 6_565
C74 Y6 C89 70.0(10) 6_565 6_565
C91 Y6 Y7 139.1(12) 6_565 6_565
C74 Y6 Y7 96.5(12) 6_565 6_565
C89 Y6 Y7 131.6(15) 6_565 6_565
C91 Y6 C72 70.4(10) 6_565 6_565
C74 Y6 C72 67.8(10) 6_565 6_565
C89 Y6 C72 40.7(7) 6_565 6_565
C91 Y6 C73 70.0(9) 6_565 6_565
C74 Y6 C73 40.0(6) 6_565 6_565
C89 Y6 C73 67.7(9) 6_565 6_565
C72 Y6 C73 39.1(7) 6_565 6_565
Y7 Y6 C33 101.6(15) . .
Y4 Y6 C33 143.0(14) . .
C91 Y6 C33 42.5(10) 6_565 .
C74 Y6 C33 32.6(9) 6_565 .
C89 Y6 C33 84.1(11) 6_565 .
Y7 Y6 C33 109.5(11) 6_565 .
C72 Y6 C33 97.7(11) 6_565 .
C73 Y6 C33 72.3(9) 6_565 .
Y7 Y6 C94 90.5(9) . .
Y4 Y6 C94 86.5(6) . .
C91 Y6 C94 145.6(16) 6_565 .
C74 Y6 C94 150.2(10) 6_565 .
C89 Y6 C94 138.5(12) 6_565 .
Y7 Y6 C94 71.0(5) 6_565 .
C72 Y6 C94 136.9(13) 6_565 .
C73 Y6 C94 143.5(13) 6_565 .
C33 Y6 C94 124.9(10) . .
Y7 Y6 C15 111.3(15) . .
Y4 Y6 C15 95.0(9) . .
C91 Y6 C15 26.4(9) 6_565 .
C74 Y6 C15 51.9(9) 6_565 .
C89 Y6 C15 19.0(10) 6_565 .
Y7 Y6 C15 131.1(12) 6_565 .
C72 Y6 C15 45.7(10) 6_565 .
C73 Y6 C15 59.2(8) 6_565 .
C33 Y6 C15 65.7(8) . .
C94 Y6 C15 154.2(12) . .
Y7 Y6 C32 72.1(14) . .
Y4 Y6 C32 105.2(14) . .
C91 Y6 C32 51.9(9) 6_565 .
C74 Y6 C32 9.0(9) 6_565 .
C89 Y6 C32 75.6(11) 6_565 .
Y7 Y6 C32 87.5(11) 6_565 .
C72 Y6 C32 67.2(11) 6_565 .
C73 Y6 C32 34.7(10) 6_565 .
C33 Y6 C32 37.9(8) . .
C94 Y6 C32 145.7(10) . .
C15 Y6 C32 58.4(9) . .
Y6 Y7 Y4 74.1(10) . .
Y6 Y7 C53 114.7(16) . .
Y4 Y7 C53 143.9(10) . .
Y7 Y7 C53 88.5(8) 6_565 .
Y4 Y7 C53 118.7(9) 6_565 .
C73 Y7 C53 51.1(10) 6_565 .
Y6 Y7 C52 144.2(12) . .
Y4 Y7 C52 110.0(12) . .
Y7 Y7 C52 73.5(4) 6_565 .
Y4 Y7 C52 86.5(7) 6_565 .
C73 Y7 C52 46.6(7) 6_565 .
C53 Y7 C52 41.8(7) . .
C73 Y7 Y6 138.7(8) 6_565 6_565
C53 Y7 Y6 100.4(8) . 6_565
C52 Y7 Y6 92.1(5) . 6_565
C73 Y7 C74 42.9(7) 6_565 6_565
C53 Y7 C74 49.5(9) . 6_565
C52 Y7 C74 77.4(9) . 6_565
C73 Y7 C72 43.0(8) 6_565 6_565
C53 Y7 C72 94.0(12) . 6_565
C52 Y7 C72 78.4(10) . 6_565
C74 Y7 C72 66.4(10) 6_565 6_565
Y6 Y7 C51 127.7(15) . .
Y4 Y7 C51 69.6(11) . .
Y7 Y7 C51 85.2(8) 6_565 .
Y4 Y7 C51 72.6(9) 6_565 .
C73 Y7 C51 49.7(11) 6_565 .
C53 Y7 C51 79.1(9) . .
C52 Y7 C51 40.5(6) . .
Y6 Y7 C51 101.8(10) 6_565 .
C74 Y7 C51 92.6(11) 6_565 .
C72 Y7 C51 50.9(12) 6_565 .
C73 Y7 C53 71.2(10) 6_565 6_565
C53 Y7 C53 27.2(13) . 6_565
C52 Y7 C53 38.4(6) . 6_565
C74 Y7 C53 76.4(10) 6_565 6_565
C72 Y7 C53 112.4(12) 6_565 6_565
C51 Y7 C53 78.2(8) . 6_565
Y2 Y8 Y3 85.6(15) . .
Y2 Y8 Y1 26.7(13) . .
Y3 Y8 Y1 101.4(8) . .
Y8 Y8 Y1 126.1(5) 6_565 .
Y2 Y8 C94 90.3(11) . .
Y3 Y8 C94 74.4(7) . .
Y8 Y8 C94 62.9(6) 6_565 .
Y1 Y8 C94 74.3(6) . .
Y2 Y8 C20 82.6(17) . .
Y3 Y8 C20 131.6(12) . .
Y8 Y8 C20 142.8(10) 6_565 .
Y1 Y8 C20 88.2(12) . .
C94 Y8 C20 151.9(13) . .
C60 Y8 C20 39.4(10) 6_565 .
Y2 Y8 C21 89.7(14) . .
Y3 Y8 C21 97.4(11) . .
Y8 Y8 C21 110.2(8) 6_565 .
Y1 Y8 C21 108.6(10) . .
C94 Y8 C21 171.8(13) . .
C60 Y8 C21 32.8(8) 6_565 .
C20 Y8 C21 36.1(6) . .
Y2 Y8 C39 122.2(15) . .
Y3 Y8 C39 87.3(12) . .
Y8 Y8 C39 81.8(7) 6_565 .
Y1 Y8 C39 143.4(10) . .
C94 Y8 C39 141.6(12) . .
C60 Y8 C39 27.0(9) 6_565 .
C20 Y8 C39 61.1(9) . .
C21 Y8 C39 34.8(6) . .
Y2 Y8 Y5 30.3(13) . .
Y3 Y8 Y5 99.1(9) . .
Y8 Y8 Y5 121.3(5) 6_565 .
Y1 Y8 Y5 5.9(5) . .
C94 Y8 Y5 68.3(5) . .
C60 Y8 Y5 133.0(11) 6_565 .
C20 Y8 Y5 93.7(12) . .
C21 Y8 Y5 114.5(10) . .
C39 Y8 Y5 149.3(10) . .
C60 Y8 C40 35.2(5) 6_565 6_565
C20 Y8 C40 61.6(10) . 6_565
C21 Y8 C40 28.8(9) . 6_565
C39 Y8 C40 13.2(7) . 6_565
C60 Y8 C61 33.9(5) 6_565 6_565
C20 Y8 C61 9.1(11) . 6_565
C21 Y8 C61 39.0(10) . 6_565
C39 Y8 C61 58.3(9) . 6_565
C40 Y8 C61 61.1(8) 6_565 6_565
Y5 Y9 Y1 16.5(13) . .
Y5 Y9 Y2 65(3) . .
Y1 Y9 Y2 51(2) . .
Y5 Y9 C93 94.5(18) . .
Y1 Y9 C93 99.1(18) . .
Y2 Y9 C93 83.4(15) . .
Y5 Y9 C23 126(3) . .
Y1 Y9 C23 114(3) . .
Y2 Y9 C23 93.3(16) . .
C93 Y9 C23 134(3) . .
C67 Y9 C23 39.5(9) 6_565 .
Y5 Y9 C9 90(3) . .
Y1 Y9 C9 80(3) . .
Y2 Y9 C9 83(2) . .
C93 Y9 C9 163(2) . .
C67 Y9 C9 38.6(10) 6_565 .
C23 Y9 C9 37.3(6) . .
C67 Y9 C66 35.3(7) 6_565 6_565
C23 Y9 C66 41.9(10) . 6_565
C9 Y9 C66 7.3(8) . 6_565
C67 Y9 C44 34.9(8) 6_565 6_565
C23 Y9 C44 25.4(9) . 6_565
C9 Y9 C44 55.9(10) . 6_565
C66 Y9 C44 57.6(9) 6_565 6_565
Y5 Y9 C10 71(3) . .
Y1 Y9 C10 71(3) . .
Y2 Y9 C10 103(3) . .
C93 Y9 C10 159(2) . .
C67 Y9 C10 38.8(11) 6_565 .
C23 Y9 C10 66.7(11) . .
C9 Y9 C10 36.5(8) . .
C66 Y9 C10 29.2(9) 6_565 .
C44 Y9 C10 72.7(12) 6_565 .
Y5 Y9 Y3 97(3) . .
Y1 Y9 Y3 84(3) . .
Y2 Y9 Y3 34.6(8) . .
C93 Y9 Y3 66.1(12) . .
C67 Y9 Y3 124.5(16) 6_565 .
C23 Y9 Y3 85.4(14) . .
C9 Y9 Y3 97.1(16) . .
C66 Y9 Y3 104.1(17) 6_565 .
C44 Y9 Y3 99.8(17) 6_565 .
C10 Y9 Y3 129(2) . .
Y5 Y9 C94 78.3(18) . .
Y1 Y9 C94 78.7(16) . .
Y2 Y9 C94 60.7(10) . .
C93 Y9 C94 23.9(6) . .
C67 Y9 C94 172(3) 6_565 .
C23 Y9 C94 135(2) . .
C9 Y9 C94 144(3) . .
C66 Y9 C94 149(3) 6_565 .
C44 Y9 C94 137(3) 6_565 .
C10 Y9 C94 149(3) . .
Y3 Y9 C94 51.8(8) . .
C94 C93 Y9 109(2) . .
C94 C93 Y9 109(2) . 6_565
Y9 C93 Y9 94(3) . 6_565
C94 C93 Y5 88.5(7) . .
Y9 C93 Y5 28.7(19) . .
Y9 C93 Y5 120.5(18) 6_565 .
Y5 C93 Y5 142.5(11) 6_565 .
C94 C93 Y4 96.2(14) . .
Y9 C93 Y4 103.7(13) . .
Y9 C93 Y4 143.0(15) 6_565 .
Y5 C93 Y4 131.3(7) 6_565 .
Y5 C93 Y4 86.2(5) . .
Y4 C93 Y4 45.2(5) 6_565 .
C94 C93 Y3 62.8(13) . .
Y9 C93 Y3 67.1(14) . .
Y9 C93 Y3 67.1(14) 6_565 .
Y5 C93 Y3 72.7(5) 6_565 .
Y5 C93 Y3 72.7(5) . .
Y4 C93 Y3 149.8(6) 6_565 .
Y4 C93 Y3 149.8(6) . .
C94 C93 Y1 83.5(7) . .
Y9 C93 Y1 29.1(19) . .
Y9 C93 Y1 116.6(17) 6_565 .
Y5 C93 Y1 136.1(9) 6_565 .
Y5 C93 Y1 7.7(5) . .
Y4 C93 Y1 137.6(7) 6_565 .
Y4 C93 Y1 92.5(5) . .
Y3 C93 Y1 65.2(5) . .
C94 C93 Y2 63.6(11) . .
Y9 C93 Y2 47.1(17) . .
Y9 C93 Y2 95.9(14) 6_565 .
Y5 C93 Y2 105.4(7) 6_565 .
Y5 C93 Y2 41.5(3) . .
Y4 C93 Y2 155.7(8) 6_565 .
Y4 C93 Y2 120.0(4) . .
Y3 C93 Y2 32.7(2) . .
Y1 C93 Y2 33.8(4) . .
Y1 C93 Y2 97.9(7) 6_565 .
Y2 C93 Y2 64.8(5) 6_565 .
C93 C94 Y8 109.3(14) . .
Y8 C94 Y8 54.2(12) 6_565 .
C93 C94 Y3 91.2(15) . .
Y8 C94 Y3 33.5(6) 6_565 .
Y8 C94 Y3 33.5(6) . .
C93 C94 Y2 91.5(12) . .
Y8 C94 Y2 66.5(7) 6_565 .
Y8 C94 Y2 19.4(4) . .
Y3 C94 Y2 36.7(3) . .
Y2 C94 Y2 73.5(6) 6_565 .
C93 C94 Y6 87.7(12) . .
Y8 C94 Y6 161.1(10) 6_565 .
Y8 C94 Y6 113.0(9) . .
Y3 C94 Y6 142.5(7) . .
Y2 C94 Y6 178.9(8) 6_565 .
Y2 C94 Y6 105.8(7) . .
C93 C94 Y9 47.4(17) . .
Y8 C94 Y9 95.5(12) 6_565 .
Y8 C94 Y9 65.0(14) . .
Y3 C94 Y9 63.1(10) . .
Y2 C94 Y9 89.0(12) 6_565 .
Y2 C94 Y9 45.8(13) . .
Y6 C94 Y9 89.8(11) . .
Y6 C94 Y9 133.5(15) 6_565 .
C93 C94 Y9 47.4(17) . 6_565
Y8 C94 Y9 65.0(14) 6_565 6_565
Y8 C94 Y9 95.5(12) . 6_565
Y3 C94 Y9 63.1(10) . 6_565
Y2 C94 Y9 45.8(13) 6_565 6_565
Y2 C94 Y9 89.0(12) . 6_565
Y6 C94 Y9 133.6(15) . 6_565
Y6 C94 Y9 89.8(11) 6_565 6_565
Y9 C94 Y9 69(3) . 6_565
C93 C94 Y5 66.4(6) . .
Y8 C94 Y5 106.5(9) 6_565 .
Y8 C94 Y5 59.6(6) . .
Y3 C94 Y5 73.4(5) . .
Y2 C94 Y5 107.1(8) 6_565 .
Y2 C94 Y5 41.9(3) . .
Y6 C94 Y5 71.8(7) . .
Y6 C94 Y5 138.1(9) 6_565 .
Y9 C94 Y5 25.6(15) . .
Y9 C94 Y5 94.9(17) 6_565 .

loop_
_geom_bond_atom_site_label_1
_geom_bond_atom_site_label_2
_geom_bond_distance
_geom_bond_site_symmetry_2
C1 C80 0.68(4) 6_565
C1 C79 0.97(4) 6_565
C1 C2 1.446(19) .
C1 C5 1.456(19) .
C1 C7 1.51(4) .
C1 C81 1.66(4) 6_565
C1 C62 2.00(4) 6_565
C1 Y1 2.37(4) .
C1 Y5 2.55(4) .
C1 Y2 2.91(4) .
C2 C82 0.82(3) 6_565
C2 C81 1.03(4) 6_565
C2 C86 1.46(4) 6_565
C2 C3 1.467(19) .
C2 C10 1.58(4) .
C2 C80 1.62(4) 6_565
C2 Y1 2.21(3) .
C2 Y5 2.23(3) .
C2 Y9 2.96(7) .
C3 C86 0.22(7) 6_565
C3 C13 1.33(4) .
C3 C82 1.37(4) 6_565
C3 C88 1.38(4) 6_565
C3 C4 1.439(19) .
C3 C87 1.62(4) 6_565
C3 Y5 2.54(4) .
C3 Y1 2.66(4) .
C4 C87 0.38(4) 6_565
C4 C86 1.28(4) 6_565
C4 C16 1.34(2) .
C4 C90 1.37(4) 6_565
C4 C5 1.427(15) .
C4 C79 2.01(3) 6_565
C4 Y5 2.90(4) .
C4 Y1 2.95(3) .
C5 C79 0.70(3) 6_565
C5 C87 1.07(5) 6_565
C5 C6 1.341(19) .
C5 C78 1.76(4) 6_565
C5 C90 1.94(4) 6_565
C5 C80 2.03(3) 6_565
C5 Y1 2.82(2) .
C5 Y5 2.94(3) .
C6 C78 1.08(3) 6_565
C6 C77 1.24(3) 6_565
C6 C92 1.36(2) .
C6 C79 1.50(4) 6_565
C6 C76 1.51(4) 6_565
C6 C19 1.58(4) .
C7 C62 0.60(4) 6_565
C7 C80 0.93(4) 6_565
C7 C8 1.36(2) .
C7 C20 1.38(2) .
C7 C61 1.70(4) 6_565
C7 C63 1.84(4) 6_565
C7 C79 1.98(5) 6_565
C7 C81 1.99(4) 6_565
C7 Y2 2.50(4) .
C7 Y1 2.65(4) .
C7 Y8 2.86(4) .
C8 C63 0.93(3) 6_565
C8 C65 1.20(4) 6_565
C8 C62 1.21(4) 6_565
C8 C22 1.359(19) .
C8 C9 1.44(2) .
C8 C66 1.63(4) 6_565
C8 C80 1.79(4) 6_565
C8 C81 1.88(4) 6_565
C8 Y2 2.24(3) .
C8 Y1 2.47(3) .
C8 Y5 2.75(3) .
C9 C66 0.31(4) 6_565
C9 C65 1.09(3) 6_565
C9 C23 1.46(2) .
C9 C10 1.48(2) .
C9 C67 1.50(3) 6_565
C9 C81 1.55(4) 6_565
C9 C64 2.01(3) 6_565
C9 Y9 2.31(4) .
C9 Y1 2.41(3) .
C9 Y5 2.54(3) .
C9 Y2 2.77(3) .
C10 C81 1.10(3) 6_565
C10 C11 1.13(3) .
C10 C66 1.20(3) 6_565
C10 C82 1.29(4) 6_565
C10 C67 1.54(4) 6_565
C10 C83 1.67(4) 6_565
C10 C68 1.79(4) 6_565
C10 Y5 2.29(3) .
C10 Y1 2.31(2) .
C10 Y9 2.40(5) .
C11 C68 0.83(3) 6_565
C11 C83 0.87(3) 6_565
C11 C25 1.478(17) .
C11 C12 1.494(16) .
C11 C67 1.52(3) 6_565
C11 C82 1.61(3) 6_565
C11 Y9 2.49(4) .
C11 Y5 2.56(2) .
C11 Y1 2.72(2) .
C12 C83 0.74(3) 6_565
C12 C85 0.77(3) 6_565
C12 C13 1.45(2) .
C12 C27 1.465(14) .
C12 C68 1.74(3) 6_565
C12 C84 1.80(3) 6_565
C12 C82 1.98(3) 6_565
C12 C88 2.00(3) 6_565
C12 Y5 2.87(2) .
C12 Y9 3.04(5) .
C13 C88 0.57(4) 6_565
C13 C85 1.01(4) 6_565
C13 C86 1.40(4) 6_565
C13 C14 1.42(2) .
C13 C83 1.72(3) 6_565
C13 C89 1.82(4) 6_565
C13 C82 1.90(3) 6_565
C13 Y5 2.66(3) .
C13 Y1 2.92(3) .
C14 C89 0.87(4) 6_565
C14 C88 1.10(4) 6_565
C14 C15 1.433(17) .
C14 C29 1.439(14) .
C14 C72 1.62(4) 6_565
C14 C85 1.67(4) 6_565
C14 Y4 2.61(3) .
C14 Y6 2.73(3) .
C15 C89 0.78(4) 6_565
C15 C91 1.05(3) 6_565
C15 C31 1.441(18) .
C15 C16 1.51(3) .
C15 C72 1.76(4) 6_565
C15 C88 1.92(3) 6_565
C15 C74 1.93(3) 6_565
C15 Y6 2.34(2) .
C15 Y4 2.80(2) .
C15 Y7 2.92(3) .
C16 C90 0.87(3) 6_565
C16 C91 0.92(3) 6_565
C16 C17 1.34(2) .
C16 C87 1.60(4) 6_565
C16 C89 1.77(4) 6_565
C16 Y6 2.48(3) .
C17 C90 0.86(3) 6_565
C17 C76 1.35(3) 6_565
C17 C33 1.375(19) .
C17 C92 1.376(15) .
C17 C91 1.51(3) 6_565
C17 C18 1.89(3) 6_565
C17 Y6 2.77(3) .
C18 C34 0.47(4) 6_565
C18 C35 1.00(3) 6_565
C18 C33 1.41(3) 6_565
C18 C55 1.42(4) 6_565
C18 C56 1.468(15) .
C18 C75 1.469(15) .
C18 C76 1.51(2) .
C18 C92 1.79(3) 6_565
C18 Y6 2.82(4) 6_565
C19 C78 0.77(3) 6_565
C19 C37 1.22(4) .
C19 C61 1.24(5) 6_565
C19 C77 1.37(4) 6_565
C19 C20 1.53(4) .
C19 C60 1.78(4) 6_565
C19 C59 1.99(4) 6_565
C19 C58 2.00(4) 6_565
C19 Y8 2.51(3) .
C19 Y2 2.81(2) .
C20 C61 0.39(4) 6_565
C20 C62 1.04(4) 6_565
C20 C21 1.37(2) .
C20 C60 1.47(4) 6_565
C20 C78 1.61(4) 6_565
C20 C80 1.98(4) 6_565
C20 Y8 2.21(4) .
C20 Y2 2.23(4) .
C20 Y1 2.96(4) .
C21 C40 1.15(4) 6_565
C21 C60 1.24(3) 6_565
C21 C39 1.339(19) .
C21 C22 1.372(15) .
C21 C41 1.39(3) 6_565
C21 C63 1.53(3) 6_565
C21 C61 1.54(4) 6_565
C21 C62 1.58(3) 6_565
C21 Y8 2.23(2) .
C21 Y2 2.342(19) .
C21 Y3 2.671(19) .
C22 C63 0.47(3) 6_565
C22 C41 0.95(3) 6_565
C22 C42 1.354(19) .
C22 C65 1.57(3) 6_565
C22 C62 1.69(3) 6_565
C22 C40 1.95(4) 6_565
C22 C42 2.00(4) 6_565
C22 Y2 2.13(4) .
C22 Y8 2.38(4) .
C22 Y3 2.39(4) .
C23 C64 0.72(4) 6_565
C23 C44 1.03(3) 6_565
C23 C65 1.26(3) 6_565
C23 C24 1.367(18) .
C23 C43 1.449(18) .
C23 C67 1.51(3) 6_565
C23 C66 1.66(4) 6_565
C23 C43 1.99(4) 6_565
C23 Y9 2.26(3) .
C23 Y1 2.94(2) .
C23 Y2 2.99(2) .
C24 C44 0.45(3) 6_565
C24 C67 1.23(3) 6_565
C24 C45 1.390(19) .
C24 C25 1.46(3) .
C24 C64 1.80(3) 6_565
C24 C46 1.98(4) 6_565
C24 Y9 2.55(5) .
C25 C68 0.72(4) 6_565
C25 C67 1.18(3) 6_565
C25 C69 1.22(4) 6_565
C25 C26 1.478(17) .
C25 C46 1.81(4) 6_565
C25 C44 1.82(3) 6_565
C25 Y9 2.59(5) .
C26 C69 0.28(4) 6_565
C26 C70 1.26(4) 6_565
C26 C47 1.29(4) .
C26 C46 1.34(4) 6_565
C26 C27 1.490(17) .
C26 C68 1.66(4) 6_565
C27 C70 0.87(3) 6_565
C27 C84 1.05(3) 6_565
C27 C69 1.50(3) 6_565
C27 C28 1.50(2) .
C27 C85 1.59(3) 6_565
C27 C83 2.03(3) 6_565
C28 C84 0.77(4) 6_565
C28 C71 1.04(4) 6_565
C28 C49 1.32(4) .
C28 C70 1.38(4) 6_565
C28 C29 1.51(2) .
C28 C50 1.85(4) 6_565
C28 C48 2.00(4) 6_565
C28 Y4 2.65(2) .
C29 C71 0.80(4) 6_565
C29 C72 1.14(4) 6_565
C29 C30 1.445(17) .
C29 C84 1.51(4) 6_565
C29 C89 1.88(4) 6_565
C29 Y4 2.21(4) .
C29 Y6 2.97(4) .
C29 Y7 3.02(4) .
C30 C72 0.81(3) 6_565
C30 C73 1.37(3) 6_565
C30 C51 1.44(2) .
C30 C31 1.442(14) .
C30 C71 1.66(4) 6_565
C30 Y4 2.21(2) .
C30 Y7 2.50(2) .
C30 Y6 2.80(3) .
C31 C73 0.99(3) 6_565
C31 C72 1.36(4) 6_565
C31 C74 1.36(3) 6_565
C31 C32 1.44(2) .
C31 C89 1.79(4) 6_565
C31 C91 1.84(4) 6_565
C31 Y6 2.42(3) .
C31 Y7 2.42(3) .
C31 Y4 2.59(3) .
C32 C74 0.48(4) 6_565
C32 C73 1.38(4) 6_565
C32 C53 1.41(2) .
C32 C75 1.42(4) 6_565
C32 C33 1.51(3) .
C32 C91 1.94(4) 6_565
C32 Y7 2.27(3) .
C32 Y6 2.36(3) .
C32 Y4 3.00(3) .
C33 C75 1.02(3) 6_565
C33 C74 1.23(3) 6_565
C33 C34 1.382(19) .
C33 C91 1.57(3) 6_565
C33 C90 2.01(4) 6_565
C33 Y6 2.28(3) .
C33 Y7 2.71(3) .
C34 C55 1.12(4) .
C34 C75 1.17(4) 6_565
C34 C35 1.395(19) .
C34 C56 1.45(4) 6_565
C34 C76 1.96(4) 6_565
C34 Y6 2.94(4) .
C35 C76 1.16(4) 6_565
C35 C92 1.379(19) .
C35 C36 1.41(4) .
C35 C56 1.47(4) 6_565
C35 C77 1.61(4) 6_565
C35 C55 2.01(4) .
C36 C58 0.71(5) 6_565
C36 C57 1.21(3) .
C36 C77 1.44(4) 6_565
C36 C37 1.54(5) .
C36 C56 1.74(5) 6_565
C37 C58 0.95(5) 6_565
C37 C59 1.03(4) 6_565
C37 C77 1.46(4) 6_565
C37 C38 1.48(4) .
C37 C60 1.74(4) 6_565
C37 C78 1.94(4) 6_565
C37 Y8 2.53(3) .
C38 C59 0.46(4) 6_565
C38 C38 1.06(6) 6_565
C38 C60 1.30(4) 6_565
C38 C39 1.363(17) .
C38 C59 1.381(18) .
C38 C39 1.79(3) 6_565
C38 C40 1.90(3) 6_565
C38 C58 1.95(5) 6_565
C38 Y8 2.47(5) .
C38 Y8 2.85(4) 6_565
C38 Y3 3.02(4) .
C39 C40 0.54(3) 6_565
C39 C60 1.03(3) 6_565
C39 C39 1.26(4) 6_565
C39 C40 1.380(14) .
C39 C59 1.70(3) 6_565
C39 C41 1.81(3) 6_565
C39 Y8 2.25(3) .
C39 Y3 2.50(3) .
C39 Y2 2.71(3) .
C40 C40 1.28(4) 6_565
C40 C41 1.320(19) .
C40 C60 1.377(14) .
C40 C41 1.93(3) 6_565
C40 Y8 2.36(3) 6_565
C40 Y3 2.45(3) .
C40 Y2 2.70(3) 6_565
C41 C42 0.93(3) 6_565
C41 C42 1.384(18) .
C41 C63 1.408(18) .
C41 C41 1.56(4) 6_565
C41 Y3 2.181(19) .
C41 Y8 2.43(2) 6_565
C41 Y2 2.432(19) 6_565
C42 C42 0.67(4) 6_565
C42 C43 1.380(18) .
C42 C43 1.53(2) 6_565
C42 C63 1.76(3) 6_565
C42 Y3 2.12(2) .
C42 Y2 2.62(2) .
C42 Y8 2.75(3) .
C42 Y2 2.94(2) 6_565
C43 C43 0.66(4) 6_565
C43 C64 0.85(3) 6_565
C43 C64 1.389(19) .
C43 C65 1.72(4) 6_565
C43 Y3 2.517(17) .
C43 Y9 2.86(4) .
C43 Y2 2.92(2) .
C44 C67 1.389(17) .
C44 C64 1.399(14) .
C44 C45 1.417(18) .
C44 Y9 2.38(6) 6_565
C45 C46 1.46(3) .
C45 C46 1.46(3) 6_565
C46 C47 1.10(2) 6_565
C46 C46 1.11(6) 6_565
C46 C69 1.42(2) .
C46 C47 1.445(18) .
C47 C47 0.79(5) 6_565
C47 C48 1.32(2) 6_565
C47 C48 1.440(19) .
C47 C69 1.54(4) 6_565
C47 C70 1.63(4) 6_565
C48 C48 0.42(6) 6_565
C48 C49 1.29(3) 6_565
C48 C70 1.420(15) .
C48 C49 1.43(2) .
C48 C70 1.82(5) 6_565
C49 C49 0.92(6) 6_565
C49 C50 1.23(3) 6_565
C49 C50 1.470(19) .
C49 C71 1.68(4) 6_565
C49 C70 1.82(4) 6_565
C49 C84 2.03(4) 6_565
C49 Y4 2.87(2) .
C50 C50 0.69(7) 6_565
C50 C71 1.39(2) .
C50 C51 1.67(4) 6_565
C50 C51 1.82(4) .
C50 Y4 2.45(2) 6_565
C50 Y4 2.69(2) .
C51 C51 0.77(6) 6_565
C51 C52 1.46(2) .
C51 C73 1.71(4) 6_565
C51 C72 1.86(4) 6_565
C51 Y4 2.08(3) .
C51 Y7 2.18(3) .
C51 Y7 2.37(3) 6_565
C51 Y4 2.38(3) 6_565
C51 Y6 2.97(4) .
C52 C53 1.420(19) .
C52 C53 1.420(19) 6_565
C52 C73 1.518(18) 6_565
C52 C73 1.518(18) .
C52 Y7 2.00(3) 6_565
C52 Y7 2.00(3) .
C52 Y4 2.61(3) .
C52 Y4 2.61(3) 6_565
C52 Y6 2.95(4) .
C52 Y6 2.95(4) 6_565
C53 C53 1.03(5) 6_565
C53 C54 1.413(19) .
C53 C73 1.64(3) 6_565
C53 C75 1.70(3) 6_565
C53 C74 1.73(3) 6_565
C53 Y7 1.98(3) .
C53 Y7 2.25(3) 6_565
C53 Y6 2.62(4) .
C53 Y4 2.97(3) .
C54 C55 1.465(18) .
C54 C55 1.465(18) 6_565
C54 C75 1.478(14) .
C54 C75 1.478(14) 6_565
C54 Y7 2.55(3) .
C54 Y7 2.55(3) 6_565
C54 Y6 3.01(3) .
C54 Y6 3.01(3) 6_565
C55 C55 1.00(5) 6_565
C55 C56 1.01(2) 6_565
C55 C56 1.477(18) .
C55 C75 1.57(3) 6_565
C56 C56 1.16(5) 6_565
C56 C57 1.510(19) .
C57 C58 1.494(19) 6_565
C57 C58 1.494(19) .
C58 C77 1.50(2) .
C58 C59 1.52(4) .
C58 Y8 2.97(4) 6_565
C59 C60 1.366(18) .
C59 C59 1.60(6) 6_565
C59 Y8 2.44(4) 6_565
C59 Y8 3.00(4) .
C60 C61 1.335(19) .
C60 Y8 2.162(19) 6_565
C60 Y2 2.591(19) 6_565
C60 Y3 2.880(17) .
C61 C78 1.417(19) .
C61 C62 1.420(14) .
C61 Y8 2.37(3) 6_565
C61 Y2 2.49(3) 6_565
C62 C63 1.392(18) .
C62 C80 1.419(15) .
C62 Y2 2.19(2) 6_565
C62 Y8 2.47(3) 6_565
C62 Y1 2.65(3) 6_565
C63 C65 1.374(18) .
C63 Y2 2.22(3) 6_565
C63 Y8 2.56(3) 6_565
C63 Y3 2.70(2) .
C63 Y1 2.94(3) 6_565
C64 C65 1.403(14) .
C64 C64 1.83(5) 6_565
C64 Y9 2.71(5) 6_565
C65 C66 1.392(14) .
C65 Y2 2.58(2) 6_565
C65 Y9 2.61(4) 6_565
C65 Y1 2.80(3) 6_565
C65 Y5 3.00(3) 6_565
C66 C81 1.39(2) .
C66 C67 1.402(14) .
C66 Y9 2.37(5) 6_565
C66 Y1 2.44(4) 6_565
C66 Y5 2.55(4) 6_565
C66 Y2 2.94(4) 6_565
C67 C68 1.36(2) .
C67 Y9 2.22(4) 6_565
C67 Y5 2.79(4) 6_565
C67 Y1 2.83(3) 6_565
C68 C69 1.38(2) .
C68 C83 1.41(2) .
C68 Y9 2.55(6) 6_565
C68 Y5 2.92(4) 6_565
C69 C70 1.422(15) .
C69 Y9 3.04(7) 6_565
C70 C84 1.39(2) .
C71 C84 1.43(2) .
C71 C72 1.54(5) .
C71 Y4 2.08(5) 6_565
C71 Y7 2.99(5) 6_565
C72 C89 1.475(18) .
C72 C73 1.483(18) .
C72 Y4 1.71(4) 6_565
C72 Y7 2.15(4) 6_565
C72 Y6 2.18(4) 6_565
C73 C74 1.475(14) .
C73 Y7 1.81(3) 6_565
C73 Y4 2.20(3) 6_565
C73 Y6 2.25(4) 6_565
C73 Y7 2.58(3) .
C74 C75 1.42(2) .
C74 C91 1.477(15) .
C74 Y6 2.02(3) 6_565
C74 Y7 2.14(4) 6_565
C74 Y4 2.78(3) 6_565
C75 Y6 2.43(4) 6_565
C75 Y7 2.47(4) 6_565
C76 C92 0.39(4) 6_565
C76 C77 1.51(2) .
C76 C90 1.52(2) .
C76 Y6 2.99(4) 6_565
C77 C92 1.51(4) 6_565
C77 C78 1.53(4) .
C78 C79 1.422(19) .
C78 Y8 2.77(3) 6_565
C78 Y2 2.89(2) 6_565
C79 C80 1.443(18) .
C79 C87 1.68(5) .
C79 Y1 2.61(3) 6_565
C79 Y5 2.80(3) 6_565
C79 Y2 2.96(3) 6_565
C80 C81 1.382(19) .
C80 Y1 2.22(2) 6_565
C80 Y5 2.45(2) 6_565
C80 Y2 2.56(2) 6_565
C81 C82 1.40(2) .
C81 Y1 2.05(3) 6_565
C81 Y5 2.16(3) 6_565
C81 Y9 2.60(6) 6_565
C82 C83 1.410(14) .
C82 C86 1.445(18) .
C82 Y5 2.25(4) 6_565
C82 Y1 2.34(4) 6_565
C82 Y9 2.83(6) 6_565
C83 C85 1.416(15) .
C83 Y5 2.62(4) 6_565
C83 Y9 2.80(6) 6_565
C83 Y1 2.84(4) 6_565
C84 C85 1.41(2) .
C84 Y4 2.70(4) 6_565
C85 C88 1.440(18) .
C85 Y5 2.94(4) 6_565
C86 C88 1.435(15) .
C86 C87 1.45(2) .
C86 Y5 2.40(6) 6_565
C86 Y1 2.52(6) 6_565
C87 C90 1.43(2) .
C87 Y5 2.94(6) 6_565
C87 Y1 2.94(6) 6_565
C88 C89 1.42(2) .
C88 Y5 2.96(4) 6_565
C89 C91 1.473(15) .
C89 Y6 2.05(4) 6_565
C89 Y4 2.29(4) 6_565
C89 Y7 2.68(3) 6_565
C90 C91 1.488(19) .
C90 C92 1.53(3) 6_565
C90 Y6 2.64(4) 6_565
C91 Y6 2.00(3) 6_565
C91 Y7 2.73(3) 6_565
C91 Y4 2.92(3) 6_565
C95 C96 1.540(8) .
C95 H95A 0.9800 .
C95 H95B 0.9800 .
C95 H95C 0.9800 .
N3 C109 1.368(5) 6_565
N3 C109 1.368(5) .
N3 Ni1 1.971(5) .
N2 C100 1.370(6) .
N2 C107 1.374(6) .
N2 Ni1 1.958(4) .
N1 C98 1.376(6) 6_565
N1 C98 1.376(6) .
N1 Ni1 1.971(5) .
C96 C97 1.504(7) .
C96 H96A 0.9900 .
C96 H96B 0.9900 .
C97 C97 1.354(11) 6_565
C97 C98 1.434(6) .
C98 C99 1.368(7) .
C99 C100 1.385(6) .
C99 H99 0.9500 .
C100 C101 1.448(7) .
C101 C104 1.353(7) .
C101 C102 1.491(7) .
C102 C103 1.540(9) .
C102 H10A 0.9900 .
C102 H10B 0.9900 .
C103 H10C 0.9800 .
C103 H10D 0.9800 .
C103 H10E 0.9800 .
C104 C107 1.438(7) .
C104 C105 1.505(7) .
C105 C106 1.544(9) .
C105 H10F 0.9900 .
C105 H10G 0.9900 .
C106 H10H 0.9800 .
C106 H10I 0.9800 .
C106 H10J 0.9800 .
C107 C108 1.385(6) .
C108 C109 1.362(7) .
C108 H108 0.9500 .
C109 C110 1.448(6) .
C110 C110 1.347(10) 6_565
C110 C111 1.506(6) .
C111 C112 1.533(8) .
C111 H11A 0.9900 .
C111 H11B 0.9900 .
C112 H11C 0.9800 .
C112 H11D 0.9800 .
C112 H11E 0.9800 .
Y1 Y9 1.17(7) .
Y1 Y2 1.419(16) .
Y1 Y8 2.04(2) .
Y1 C93 2.386(11) .
Y2 Y8 0.737(14) .
Y2 Y3 1.372(6) .
Y2 Y5 1.693(11) .
Y2 Y9 1.83(5) .
Y2 C94 2.223(14) .
Y3 Y8 1.215(18) 6_565
Y3 Y8 1.215(18) .
Y3 C94 2.119(17) .
Y3 C93 2.383(17) .
Y4 Y7 1.130(15) .
Y4 Y6 1.33(2) .
Y4 Y4 1.751(14) 6_565
Y4 Y7 1.806(15) 6_565
Y4 C93 2.279(16) .
Y5 Y9 1.09(6) .
Y5 C93 2.261(12) .
Y5 Y8 2.29(2) .
Y5 C94 2.467(14) .
Y6 Y7 1.09(3) .
Y6 Y7 2.09(3) 6_565
Y6 C94 2.323(16) .
Y7 Y7 1.13(2) 6_565
Y8 Y8 1.91(4) 6_565
Y8 C94 2.094(17) .
Y9 C93 1.90(3) .
Y9 C94 2.44(3) .
C93 C94 1.046(15) .

loop_
_platon_squeeze_void_nr
_platon_squeeze_void_average_x
_platon_squeeze_void_average_y
_platon_squeeze_void_average_z
_platon_squeeze_void_volume
_platon_squeeze_void_count_electrons
_platon_squeeze_void_content
1 0.000 0.000 -0.001 792 197 ' '
2 0.500 0.500 -0.002 792 197 ' '
